data_4510869
loop_
_publ_author_name
'Su, Kongzhao'
'Jiang, Feilong'
'Qian, Jinjie'
'Gai, Yanli'
'Wu, Mingyan'
'Bawaked, Salem M.'
'Mokhtar, Mohamed'
'AL-Thabaiti, Shaeel A.'
'Hong, Maochun'

_publ_section_title
;
 Generalized Synthesis of Calixarene-Based High-Nuclearity M4nNanocages (M
 = Ni or Co;n= 2--6)
;
_journal_issue 6
_journal_name_full 'Crystal Growth &amp; Design'
_journal_page_first 3116
_journal_paper_doi 10.1021/cg5003836
_journal_volume 14
_journal_year 2014
_chemical_formula_sum 'C414 H514 Cl0 Co40 N2 O124 P16 S40'
_chemical_formula_weight 11638.06
_chemical_name_systematic
; 
 ? 
;
_space_group_IT_number 2
_symmetry_cell_setting triclinic
_symmetry_space_group_name_Hall '-P 1'
_symmetry_space_group_name_H-M 'P -1'
_atom_sites_solution_hydrogens geom
_atom_sites_solution_primary direct
_atom_sites_solution_secondary difmap
_audit_creation_method SHELXL-97
_cell_angle_alpha 79.7780(10)
_cell_angle_beta 85.9640(10)
_cell_angle_gamma 66.8650(10)
_cell_formula_units_Z 2
_cell_length_a 26.2994(3)
_cell_length_b 33.3014(5)
_cell_length_c 37.9859(3)
_cell_measurement_temperature 100(2)
_cell_measurement_theta_max 29.5796
_cell_measurement_theta_min 2.7205
_cell_volume 30107.3(7)
_computing_structure_refinement 'SHELXL-97 (Sheldrick, 1997)'
_computing_structure_solution 'SHELXS-97 (Sheldrick, 1990)'
_diffrn_ambient_temperature 100(2)
_diffrn_detector_area_resol_mean 10.5594
_diffrn_measured_fraction_theta_full 0.991
_diffrn_measured_fraction_theta_max 0.991
_diffrn_measurement_device_type 'SuperNova, Dual, Cu at zero, Atlas'
_diffrn_measurement_method '\w scans'
_diffrn_radiation_monochromator graphite
_diffrn_radiation_source 'fine-focus sealed tube'
_diffrn_radiation_type MoK\a
_diffrn_radiation_wavelength 0.71073
_diffrn_reflns_av_R_equivalents 0.0455
_diffrn_reflns_av_sigmaI/netI 0.0771
_diffrn_reflns_limit_h_max 31
_diffrn_reflns_limit_h_min -31
_diffrn_reflns_limit_k_max 40
_diffrn_reflns_limit_k_min -40
_diffrn_reflns_limit_l_max 38
_diffrn_reflns_limit_l_min -46
_diffrn_reflns_number 224480
_diffrn_reflns_theta_full 25.50
_diffrn_reflns_theta_max 25.50
_diffrn_reflns_theta_min 2.72
_diffrn_standards_number 259577
_exptl_absorpt_coefficient_mu 1.307
_exptl_absorpt_correction_T_max 0.6951
_exptl_absorpt_correction_T_min 0.6576
_exptl_absorpt_correction_type multi-scan
_exptl_crystal_colour red
_exptl_crystal_density_diffrn 1.231
_exptl_crystal_density_method 'not measured'
_exptl_crystal_description block
_exptl_crystal_F_000 11326
_exptl_crystal_size_max 0.35
_exptl_crystal_size_mid 0.30
_exptl_crystal_size_min 0.30
_platon_squeeze_details
;


SQUEEZE removed eight disordered CH3OH and two disordered DMF
molecules per formula unit. This valueis calculated based upon
volume/count_electrons analysis and elemental analyses.
See ref: a) Y. F. Bi, X. T. Wang, W. P. Liao, X. F. Wang, X. W. Wang,
H. J. Zhang and S. Gao, J. Am. Chem. Soc. 2009, 131, 11650;
b)Y. F. Bi, S. C. Du and W. P. Liao, Chem. Commun., 2011, 47, 4724.
;
_refine_diff_density_max 3.487
_refine_diff_density_min -1.947
_refine_diff_density_rms 0.161
_refine_ls_extinction_method none
_refine_ls_goodness_of_fit_ref 1.063
_refine_ls_hydrogen_treatment mixed
_refine_ls_matrix_type fullcycle
_refine_ls_number_parameters 4643
_refine_ls_number_reflns 111143
_refine_ls_number_restraints 26
_refine_ls_restrained_S_all 1.063
_refine_ls_R_factor_all 0.1265
_refine_ls_R_factor_gt 0.0934
_refine_ls_shift/su_max 0.081
_refine_ls_shift/su_mean 0.002
_refine_ls_structure_factor_coef Fsqd
_refine_ls_weighting_details 'calc w=1/[\s^2^(Fo^2^)+(0.1958P)^2^+20.3170P] where P=(Fo^2^+2Fc^2^)/3'
_refine_ls_weighting_scheme calc
_refine_ls_wR_factor_gt 0.2757
_refine_ls_wR_factor_ref 0.3078
_reflns_number_gt 73004
_reflns_number_total 111143
_reflns_threshold_expression >2sigma(I)
_cod_data_source_file cg5003836_si_002.cif
_cod_data_source_block c:compound7
_cod_depositor_comments 'Adding full bibliography for 4510863--4510870.cif.'
_cod_original_cell_volume 30107.3(6)
_cod_database_code 4510869

loop_
_symmetry_equiv_pos_as_xyz
'x, y, z'
'-x, -y, -z'

loop_
_atom_site_label
_atom_site_type_symbol
_atom_site_fract_x
_atom_site_fract_y
_atom_site_fract_z
_atom_site_U_iso_or_equiv
_atom_site_adp_type
_atom_site_occupancy
_atom_site_symmetry_multiplicity
_atom_site_calc_flag
_atom_site_refinement_flags
Co1 Co -0.20590(4) 0.84401(3) -0.00712(2) 0.032 Uani 1 1 d .
S1 S -0.17072(8) 0.72970(7) -0.18150(5) 0.040 Uani 1 1 d .
P1 P -0.18795(7) 0.80324(6) -0.08156(5) 0.029 Uani 1 1 d .
O1 O -0.19228(18) 0.88611(15) -0.04586(12) 0.031 Uani 1 1 d .
C1 C -0.2304(3) 0.9249(2) -0.05888(16) 0.027 Uani 1 1 d .
Co2 Co -0.11476(4) 0.85826(3) -0.06158(2) 0.027 Uani 1 1 d .
S2 S 0.09316(8) 0.66071(6) 0.17373(5) 0.039 Uani 1 1 d .
P2 P 0.01976(7) 0.80923(5) -0.07555(4) 0.024 Uani 1 1 d .
O2 O -0.08081(18) 0.89308(15) -0.04121(11) 0.028 Uani 1 1 d .
C2 C -0.2174(3) 0.9528(2) -0.08787(17) 0.030 Uani 1 1 d .
Co3 Co -0.03183(3) 0.84986(3) -0.00223(2) 0.024 Uani 1 1 d .
P3 P 0.01432(7) 0.77517(5) 0.07093(4) 0.023 Uani 1 1 d .
O3 O -0.07868(18) 0.87333(14) 0.03807(11) 0.029 Uani 1 1 d .
C3 C -0.2577(3) 0.9939(3) -0.10042(19) 0.039 Uani 1 1 d .
H3A H -0.2489 1.0119 -0.1202 0.047 Uiso 1 1 calc R
Co4 Co -0.11951(4) 0.83388(3) 0.05219(2) 0.028 Uani 1 1 d .
S4 S -0.27217(8) 0.71228(7) -0.11512(5) 0.043 Uani 1 1 d .
P4 P -0.19315(7) 0.77108(6) 0.06490(5) 0.030 Uani 1 1 d .
O4 O -0.19308(18) 0.87226(15) 0.03123(12) 0.032 Uani 1 1 d .
C4 C -0.3096(3) 1.0101(3) -0.0857(2) 0.049 Uani 1 1 d .
Co5 Co -0.19948(4) 0.70509(3) -0.06680(3) 0.034 Uani 1 1 d .
S5 S 0.20952(8) 0.71760(7) 0.40419(5) 0.042 Uani 1 1 d .
P5 P -0.08776(7) 0.62235(6) -0.08310(5) 0.033 Uani 1 1 d .
O5 O -0.26961(18) 0.74739(17) -0.04881(12) 0.036 Uani 1 1 d .
C5 C -0.3212(3) 0.9820(3) -0.0573(2) 0.044 Uani 1 1 d .
H5A H -0.3569 0.9919 -0.0467 0.053 Uiso 1 1 calc R
Co6 Co -0.24484(4) 0.76735(3) -0.00972(2) 0.030 Uani 1 1 d .
P6 P 0.12347(7) 0.62750(6) -0.08168(5) 0.030 Uani 1 1 d D
O6 O -0.27130(19) 0.73400(17) 0.03018(12) 0.036 Uani 1 1 d .
C6 C -0.2832(3) 0.9406(2) -0.04396(18) 0.032 Uani 1 1 d .
Co7 Co -0.20441(4) 0.68034(3) 0.04457(3) 0.034 Uani 1 1 d .
S7 S -0.10046(8) 0.86352(6) -0.17676(5) 0.038 Uani 1 1 d .
P7 P 0.11106(8) 0.59245(6) 0.06890(5) 0.038 Uani 1 1 d .
O7 O -0.2198(2) 0.63486(17) 0.02390(12) 0.038 Uani 1 1 d .
C7 C -0.3498(6) 1.0530(7) -0.1005(5) 0.153 Uiso 1 1 d D
Co8 Co -0.15737(4) 0.61019(3) -0.01137(3) 0.036 Uani 1 1 d .
P8 P -0.09968(9) 0.58734(7) 0.06605(5) 0.040 Uani 1 1 d .
O8 O -0.20987(19) 0.64912(17) -0.05118(12) 0.036 Uani 1 1 d .
C8 C -0.3617(7) 1.0547(6) -0.1411(4) 0.153 Uiso 1 1 d D
H8A H -0.3277 1.0366 -0.1524 0.229 Uiso 1 1 calc R
H8B H -0.3744 1.0853 -0.1535 0.229 Uiso 1 1 calc R
H8C H -0.3903 1.0430 -0.1425 0.229 Uiso 1 1 calc R
Co9 Co -0.11201(4) 0.72124(3) -0.12546(2) 0.032 Uani 1 1 d .
S9 S 0.42130(10) 0.77631(7) 0.67193(5) 0.050 Uani 1 1 d .
P9 P 0.30187(7) 0.80592(6) 0.43244(5) 0.029 Uani 1 1 d .
O9 O -0.05694(18) 0.67801(16) -0.15279(11) 0.032 Uani 1 1 d .
C9 C -0.3257(6) 1.0918(6) -0.1034(4) 0.153 Uiso 1 1 d D
H9A H -0.3423 1.1098 -0.0846 0.229 Uiso 1 1 calc R
H9B H -0.3349 1.1106 -0.1269 0.229 Uiso 1 1 calc R
H9C H -0.2855 1.0783 -0.1004 0.229 Uiso 1 1 calc R
Co10 Co -0.07346(4) 0.79865(3) -0.12203(2) 0.027 Uani 1 1 d .
S10 S 0.15422(7) 0.81305(6) 0.51459(5) 0.040 Uani 1 1 d .
P10 P 0.50988(6) 0.81422(5) 0.42220(4) 0.021 Uani 1 1 d .
O10 O 0.04685(19) 0.68490(16) -0.15113(11) 0.033 Uani 1 1 d .
C10 C -0.4060(6) 1.0712(6) -0.0824(4) 0.153 Uiso 1 1 d D
H10J H -0.4237 1.0499 -0.0807 0.229 Uiso 1 1 calc R
H10K H -0.4294 1.0993 -0.0966 0.229 Uiso 1 1 calc R
H10L H -0.4011 1.0759 -0.0584 0.229 Uiso 1 1 calc R
Co11 Co 0.04731(4) 0.72710(3) -0.12024(2) 0.031 Uani 1 1 d .
S11 S 0.20307(8) 0.90068(6) 0.51656(6) 0.043 Uani 1 1 d .
P11 P 0.53044(7) 0.77170(5) 0.56762(4) 0.022 Uani 1 1 d .
O11 O -0.00273(18) 0.78278(16) -0.14893(11) 0.031 Uani 1 1 d .
C11 C -0.0820(2) 0.93262(19) -0.05585(15) 0.020 Uani 1 1 d .
Co12 Co 0.01319(4) 0.64313(3) -0.12385(2) 0.033 Uani 1 1 d .
S12 S -0.30052(7) 0.90539(6) -0.00791(5) 0.038 Uani 1 1 d .
P12 P 0.32318(7) 0.76366(6) 0.57832(5) 0.029 Uani 1 1 d .
O12 O -0.11380(19) 0.77848(16) -0.15242(12) 0.035 Uani 1 1 d .
C12 C -0.1139(3) 0.9569(2) -0.08607(16) 0.029 Uani 1 1 d .
Co13 Co 0.13131(4) 0.71304(3) -0.05680(2) 0.029 Uani 1 1 d .
S13 S 0.63132(9) 0.65417(7) 0.65477(6) 0.051 Uani 1 1 d .
P13 P 0.39876(8) 0.62664(6) 0.42050(5) 0.033 Uani 1 1 d .
O13 O 0.1972(2) 0.65962(16) -0.03672(12) 0.038 Uani 1 1 d .
C13 C -0.1166(3) 0.9997(2) -0.10120(17) 0.033 Uani 1 1 d .
H13 H -0.1379 1.0150 -0.1222 0.040 Uiso 1 1 calc R
Co14 Co 0.09010(3) 0.77640(3) -0.00058(2) 0.022 Uani 1 1 d .
P14 P 0.61007(8) 0.63339(6) 0.40870(5) 0.032 Uani 1 1 d .
O14 O 0.18980(17) 0.63966(14) 0.03770(11) 0.028 Uani 1 1 d .
C14 C -0.0884(3) 1.0193(3) -0.08560(16) 0.036 Uani 1 1 d .
Co15 Co 0.12358(4) 0.68664(3) 0.05441(2) 0.028 Uani 1 1 d .
P15 P 0.62527(8) 0.59040(6) 0.55841(5) 0.035 Uani 1 1 d .
O15 O 0.14078(18) 0.73998(14) 0.03935(11) 0.029 Uani 1 1 d .
C15 C -0.0559(3) 0.9957(2) -0.05495(16) 0.030 Uani 1 1 d .
H15 H -0.0354 1.0083 -0.0443 0.036 Uiso 1 1 calc R
Co16 Co 0.17114(4) 0.61685(3) -0.00319(2) 0.033 Uani 1 1 d .
P16 P 0.41593(8) 0.58233(6) 0.56977(5) 0.033 Uani 1 1 d D
O16 O 0.14238(17) 0.76274(15) -0.04102(11) 0.027 Uani 1 1 d .
C16 C -0.0544(2) 0.9536(2) -0.04049(15) 0.024 Uani 1 1 d .
Co17 Co 0.03558(4) 0.67212(3) 0.11338(2) 0.032 Uani 1 1 d .
O17 O -0.0162(2) 0.71708(16) 0.14133(11) 0.036 Uani 1 1 d .
C17 C -0.0880(3) 1.0651(3) -0.1019(2) 0.045 Uiso 1 1 d .
Co18 Co -0.08265(4) 0.74748(3) 0.11038(2) 0.026 Uani 1 1 d .
O18 O -0.1269(2) 0.71498(16) 0.13518(12) 0.036 Uani 1 1 d .
C18 C -0.1283(5) 1.0856(4) -0.1356(3) 0.081 Uiso 1 1 d .
Co19 Co -0.12124(4) 0.67045(3) 0.10611(2) 0.032 Uani 1 1 d .
O19 O -0.0715(2) 0.61620(16) 0.13672(12) 0.034 Uani 1 1 d .
C19 C -0.0296(4) 1.0588(3) -0.1179(2) 0.061 Uiso 1 1 d .
H19A H -0.0017 1.0443 -0.0990 0.092 Uiso 1 1 calc R
H19B H -0.0289 1.0877 -0.1282 0.092 Uiso 1 1 calc R
H19C H -0.0215 1.0403 -0.1367 0.092 Uiso 1 1 calc R
Co20 Co 0.00114(4) 0.58760(3) 0.11000(3) 0.037 Uani 1 1 d .
O20 O 0.0366(2) 0.61455(16) 0.14012(12) 0.036 Uani 1 1 d .
C20 C -0.0975(4) 1.0946(3) -0.0739(2) 0.065 Uiso 1 1 d .
H20A H -0.1361 1.1040 -0.0659 0.098 Uiso 1 1 calc R
H20B H -0.0898 1.1208 -0.0844 0.098 Uiso 1 1 calc R
H20C H -0.0729 1.0783 -0.0535 0.098 Uiso 1 1 calc R
Co21 Co 0.29689(4) 0.84110(3) 0.50852(3) 0.033 Uani 1 1 d .
O21 O -0.09688(15) 0.81433(13) -0.00479(9) 0.018 Uani 1 1 d .
C21 C -0.0885(3) 0.9108(2) 0.04950(15) 0.023 Uani 1 1 d .
Co22 Co 0.37713(3) 0.86084(3) 0.44721(2) 0.027 Uani 1 1 d .
O22 O -0.1695(2) 0.70105(14) -0.01028(10) 0.030 Uani 1 1 d .
C22 C -0.0642(3) 0.9404(2) 0.03406(15) 0.024 Uani 1 1 d .
Co23 Co 0.47138(3) 0.85056(3) 0.49878(2) 0.023 Uani 1 1 d .
C23 C -0.0788(3) 0.9812(2) 0.04506(15) 0.026 Uani 1 1 d .
H23 H -0.0622 1.0008 0.0333 0.031 Uiso 1 1 calc R
Co24 Co 0.39460(4) 0.82865(3) 0.55991(2) 0.029 Uani 1 1 d .
C24 C -0.1160(3) 0.9945(2) 0.07215(17) 0.030 Uani 1 1 d .
Co25 Co 0.25853(4) 0.76417(3) 0.50748(2) 0.029 Uani 1 1 d .
O25 O -0.04338(15) 0.68308(13) 0.08218(10) 0.018 Uani 1 1 d .
C25 C -0.1395(3) 0.9650(2) 0.08834(17) 0.031 Uani 1 1 d .
H25 H -0.1653 0.9731 0.1072 0.038 Uiso 1 1 calc R
Co26 Co 0.29235(4) 0.70705(3) 0.44675(3) 0.032 Uani 1 1 d .
O26 O -0.2123(2) 0.80713(16) -0.04392(12) 0.037 Uani 1 1 d .
C26 C -0.1267(3) 0.9240(2) 0.07800(16) 0.026 Uani 1 1 d .
Co27 Co 0.34410(4) 0.60897(3) 0.49707(2) 0.030 Uani 1 1 d .
O27 O -0.17446(19) 0.75749(16) -0.09055(12) 0.034 Uani 1 1 d .
C27 C -0.1337(3) 1.0391(3) 0.08513(18) 0.039 Uiso 1 1 d .
Co28 Co 0.30839(4) 0.67386(3) 0.55812(2) 0.029 Uani 1 1 d .
O28 O -0.13837(19) 0.81658(16) -0.08650(12) 0.033 Uani 1 1 d .
C28 C -0.1044(4) 1.0679(3) 0.0626(2) 0.061 Uiso 1 1 d .
H28A H -0.1234 1.0988 0.0662 0.091 Uiso 1 1 calc R
H28B H -0.1057 1.0663 0.0372 0.091 Uiso 1 1 calc R
H28C H -0.0658 1.0569 0.0702 0.091 Uiso 1 1 calc R
Co29 Co 0.37054(4) 0.72822(3) 0.38352(2) 0.031 Uani 1 1 d .
O29 O -0.2312(3) 0.8387(3) -0.1086(2) 0.100 Uani 1 1 d .
C29 C -0.1959(3) 1.0642(3) 0.0821(2) 0.054 Uiso 1 1 d .
H29A H -0.2145 1.0450 0.0936 0.081 Uiso 1 1 calc R
H29B H -0.2064 1.0737 0.0568 0.081 Uiso 1 1 calc R
H29C H -0.2069 1.0903 0.0939 0.081 Uiso 1 1 calc R
Co30 Co 0.49371(4) 0.64998(3) 0.37404(2) 0.031 Uani 1 1 d .
O30 O 0.05556(18) 0.76287(15) -0.08175(11) 0.030 Uani 1 1 d .
C30 C -0.1145(4) 1.0313(3) 0.1237(2) 0.061 Uiso 1 1 d .
H30A H -0.1311 1.0127 0.1389 0.092 Uiso 1 1 calc R
H30B H -0.1259 1.0598 0.1320 0.092 Uiso 1 1 calc R
H30C H -0.0741 1.0164 0.1247 0.092 Uiso 1 1 calc R
Co31 Co 0.52839(4) 0.73412(3) 0.37589(2) 0.027 Uani 1 1 d .
O31 O 0.02557(17) 0.81581(14) -0.03748(10) 0.024 Uani 1 1 d .
C31 C -0.2352(3) 0.9019(2) 0.04691(17) 0.027 Uani 1 1 d .
Co32 Co 0.40966(3) 0.80552(3) 0.38399(2) 0.025 Uani 1 1 d .
O32 O -0.04073(17) 0.82157(15) -0.08444(11) 0.030 Uani 1 1 d .
C32 C -0.2871(3) 0.9223(2) 0.03152(18) 0.034 Uani 1 1 d .
Co33 Co 0.62306(3) 0.71763(3) 0.43274(2) 0.023 Uani 1 1 d .
O33 O 0.0391(3) 0.8418(2) -0.10247(15) 0.066 Uani 1 1 d .
C33 C -0.3300(3) 0.9536(3) 0.0486(2) 0.048 Uani 1 1 d .
H33 H -0.3659 0.9664 0.0383 0.057 Uiso 1 1 calc R
Co34 Co 0.67309(3) 0.61818(3) 0.48255(2) 0.027 Uani 1 1 d .
O34 O 0.02320(17) 0.79828(14) 0.03346(10) 0.023 Uani 1 1 d .
C34 C -0.3214(3) 0.9662(3) 0.0798(2) 0.054 Uani 1 1 d .
Co35 Co 0.63646(3) 0.68628(3) 0.54180(2) 0.025 Uani 1 1 d .
O35 O 0.04840(18) 0.72567(15) 0.07731(11) 0.029 Uani 1 1 d .
C35 C -0.2706(3) 0.9460(3) 0.0954(2) 0.046 Uani 1 1 d .
H35 H -0.2645 0.9530 0.1175 0.055 Uiso 1 1 calc R
Co36 Co 0.59305(3) 0.77875(3) 0.491070(19) 0.018 Uani 1 1 d .
O36 O -0.04770(17) 0.78573(15) 0.07763(11) 0.028 Uani 1 1 d .
C36 C -0.2268(3) 0.9142(2) 0.07874(19) 0.036 Uani 1 1 d .
Co37 Co 0.55881(4) 0.66666(3) 0.60602(2) 0.031 Uani 1 1 d .
O37 O 0.0361(3) 0.7932(2) 0.09966(15) 0.060 Uani 1 1 d .
C37 C -0.3704(5) 1.0000(4) 0.0993(3) 0.080 Uiso 1 1 d .
Co38 Co 0.52399(4) 0.58085(3) 0.60734(2) 0.032 Uani 1 1 d .
O38 O -0.14530(19) 0.78307(16) 0.07302(12) 0.034 Uani 1 1 d .
C38 C -0.4171(6) 1.0293(5) 0.0727(4) 0.117 Uiso 1 1 d .
H38A H -0.4294 1.0105 0.0613 0.176 Uiso 1 1 calc R
H38B H -0.4034 1.0473 0.0544 0.176 Uiso 1 1 calc R
H38C H -0.4482 1.0487 0.0854 0.176 Uiso 1 1 calc R
Co39 Co 0.40211(4) 0.66165(3) 0.61422(2) 0.029 Uani 1 1 d .
O39 O -0.21560(19) 0.79321(15) 0.02691(12) 0.034 Uani 1 1 d .
C39 C -0.3511(6) 1.0300(5) 0.1135(3) 0.104 Uiso 1 1 d .
H39A H -0.3801 1.0479 0.1284 0.156 Uiso 1 1 calc R
H39B H -0.3426 1.0495 0.0936 0.156 Uiso 1 1 calc R
H39C H -0.3177 1.0125 0.1279 0.156 Uiso 1 1 calc R
Co40 Co 0.44152(4) 0.73921(3) 0.61423(2) 0.027 Uani 1 1 d .
O40 O -0.1770(2) 0.72100(16) 0.06936(12) 0.038 Uani 1 1 d .
C40 C -0.3858(9) 0.9754(8) 0.1301(5) 0.189 Uiso 1 1 d .
H40A H -0.4161 0.9958 0.1427 0.284 Uiso 1 1 calc R
H40B H -0.3540 0.9597 0.1462 0.284 Uiso 1 1 calc R
H40C H -0.3979 0.9540 0.1225 0.284 Uiso 1 1 calc R
S41 S 0.64951(6) 0.82866(5) 0.49037(4) 0.024 Uani 1 1 d .
O41 O -0.2373(4) 0.7904(3) 0.0942(2) 0.102 Uiso 1 1 d .
C41 C -0.3165(3) 0.7670(3) -0.0654(2) 0.038 Uani 1 1 d .
S42 S 0.69278(7) 0.72982(5) 0.38289(4) 0.026 Uani 1 1 d .
O42 O -0.0962(2) 0.60041(19) -0.04621(13) 0.047 Uani 1 1 d .
C42 C -0.3619(3) 0.8021(3) -0.0512(2) 0.044 Uani 1 1 d .
S43 S 0.14411(6) 0.82635(5) 0.00450(4) 0.025 Uani 1 1 d .
O43 O -0.12454(19) 0.67171(16) -0.09017(12) 0.036 Uani 1 1 d .
C43 C -0.4123(3) 0.8217(3) -0.0683(3) 0.063 Uani 1 1 d .
H43 H -0.4414 0.8443 -0.0583 0.076 Uiso 1 1 calc R
O44 O -0.02769(19) 0.61379(18) -0.09022(14) 0.047 Uani 1 1 d .
C44 C -0.4224(3) 0.8096(4) -0.0998(3) 0.081 Uani 1 1 d .
S45 S -0.11709(7) 0.78879(6) 0.16482(4) 0.031 Uani 1 1 d .
O45 O -0.1074(4) 0.6025(3) -0.1112(2) 0.096 Uani 1 1 d .
C45 C -0.3788(3) 0.7763(3) -0.1136(2) 0.057 Uani 1 1 d .
H45 H -0.3842 0.7681 -0.1353 0.069 Uiso 1 1 calc R
O46 O 0.1057(3) 0.67808(19) -0.08610(15) 0.055 Uani 1 1 d .
C46 C -0.3278(3) 0.7549(3) -0.0969(2) 0.046 Uani 1 1 d .
S47 S 0.04333(7) 0.60749(6) -0.17838(5) 0.034 Uani 1 1 d .
O47 O 0.1448(3) 0.60369(18) -0.04604(15) 0.055 Uani 1 1 d .
C47 C -0.4786(6) 0.8295(5) -0.1150(3) 0.097 Uiso 1 1 d D
S48 S 0.29320(7) 0.55985(6) 0.49653(4) 0.032 Uani 1 1 d .
O48 O 0.0795(3) 0.61502(18) -0.09366(15) 0.055 Uani 1 1 d .
C48 C -0.5255(5) 0.8486(4) -0.0921(3) 0.090 Uiso 1 1 d .
H48A H -0.5230 0.8741 -0.0840 0.136 Uiso 1 1 calc R
H48B H -0.5252 0.8263 -0.0713 0.136 Uiso 1 1 calc R
H48C H -0.5599 0.8581 -0.1055 0.136 Uiso 1 1 calc R
C49 C -0.4768(8) 0.8630(6) -0.1472(4) 0.152 Uiso 1 1 d D
H49A H -0.5144 0.8843 -0.1533 0.228 Uiso 1 1 calc R
H49B H -0.4603 0.8477 -0.1675 0.228 Uiso 1 1 calc R
H49C H -0.4545 0.8786 -0.1415 0.228 Uiso 1 1 calc R
S50 S 0.58507(7) 0.75164(6) 0.31932(4) 0.031 Uani 1 1 d .
O50 O 0.09158(19) 0.64028(16) 0.07699(13) 0.039 Uani 1 1 d .
C50 C -0.4952(8) 0.7918(7) -0.1287(5) 0.163 Uiso 1 1 d .
H50A H -0.5353 0.8002 -0.1267 0.244 Uiso 1 1 calc R
H50B H -0.4763 0.7630 -0.1137 0.244 Uiso 1 1 calc R
H50C H -0.4838 0.7899 -0.1537 0.244 Uiso 1 1 calc R
S51 S -0.15945(7) 0.88793(5) 0.09856(4) 0.031 Uani 1 1 d .
O51 O 0.0688(2) 0.57244(19) 0.08016(16) 0.060 Uani 1 1 d .
C51 C -0.3223(3) 0.7424(3) 0.0391(2) 0.038 Uani 1 1 d .
S52 S -0.19232(8) 0.65961(6) 0.15405(4) 0.034 Uani 1 1 d .
O52 O 0.1271(2) 0.59003(17) 0.03025(14) 0.044 Uani 1 1 d .
C52 C -0.3375(3) 0.7134(3) 0.0662(2) 0.041 Uani 1 1 d .
S53 S -0.15028(7) 0.93216(6) -0.10741(4) 0.030 Uani 1 1 d .
O53 O 0.1663(4) 0.5643(3) 0.0910(2) 0.104 Uani 1 1 d .
C53 C -0.3920(4) 0.7208(4) 0.0756(3) 0.071 Uani 1 1 d .
H53 H -0.4004 0.7011 0.0940 0.085 Uiso 1 1 calc R
O54 O -0.1332(2) 0.63598(17) 0.06955(13) 0.043 Uani 1 1 d .
C54 C -0.4351(4) 0.7586(4) 0.0570(3) 0.080 Uani 1 1 d .
S55 S 0.27120(7) 0.57009(6) -0.00032(5) 0.034 Uani 1 1 d .
O55 O -0.1063(2) 0.57783(18) 0.02978(13) 0.046 Uani 1 1 d .
C55 C -0.4207(4) 0.7872(3) 0.0306(3) 0.060 Uani 1 1 d .
H55 H -0.4490 0.8125 0.0182 0.072 Uiso 1 1 calc R
S56 S -0.20622(8) 0.56081(7) -0.01454(5) 0.040 Uani 1 1 d .
O56 O -0.1305(5) 0.5642(4) 0.0974(3) 0.143 Uiso 1 1 d .
C56 C -0.3668(3) 0.7796(3) 0.0224(2) 0.043 Uani 1 1 d .
S57 S 0.23929(7) 0.65586(6) 0.60707(4) 0.031 Uani 1 1 d .
O57 O -0.0418(2) 0.57103(19) 0.07734(15) 0.051 Uani 1 1 d .
C57 C -0.4957(7) 0.7664(6) 0.0674(4) 0.120 Uiso 1 1 d D
O58 O 0.30388(17) 0.88648(15) 0.46999(12) 0.031 Uani 1 1 d .
C58 C -0.5114(8) 0.7918(7) 0.0969(5) 0.155 Uiso 1 1 d .
S59 S -0.01387(6) 0.92389(5) -0.00069(4) 0.025 Uani 1 1 d .
O59 O 0.41622(17) 0.89447(14) 0.46326(11) 0.027 Uani 1 1 d .
C59 C -0.5047(8) 0.7248(7) 0.0853(5) 0.173 Uiso 1 1 d .
H59A H -0.5428 0.7331 0.0941 0.259 Uiso 1 1 calc R
H59B H -0.4790 0.7100 0.1054 0.259 Uiso 1 1 calc R
H59C H -0.4979 0.7048 0.0680 0.259 Uiso 1 1 calc R
S60 S 0.77248(7) 0.57338(5) 0.47723(4) 0.029 Uani 1 1 d .
O60 O 0.43084(18) 0.87078(15) 0.54249(11) 0.029 Uani 1 1 d .
C60 C -0.5359(9) 0.7941(7) 0.0381(5) 0.199 Uiso 1 1 d D
H60A H -0.5714 0.7910 0.0432 0.298 Uiso 1 1 calc R
H60B H -0.5213 0.7842 0.0153 0.298 Uiso 1 1 calc R
H60C H -0.5413 0.8252 0.0366 0.298 Uiso 1 1 calc R
O61 O 0.31677(18) 0.86595(16) 0.54642(12) 0.033 Uani 1 1 d .
C61 C -0.2485(3) 0.6122(2) 0.03793(18) 0.035 Uani 1 1 d .
S62 S 0.21156(7) 0.72221(6) -0.10019(4) 0.034 Uani 1 1 d .
O62 O 0.22664(18) 0.74736(16) 0.46960(13) 0.036 Uani 1 1 d .
C62 C -0.2486(3) 0.5760(3) 0.0232(2) 0.042 Uani 1 1 d .
O63 O 0.28333(19) 0.65015(16) 0.46233(12) 0.034 Uani 1 1 d .
C63 C -0.2800(4) 0.5515(3) 0.0383(2) 0.056 Uani 1 1 d .
H63 H -0.2780 0.5269 0.0281 0.067 Uiso 1 1 calc R
S64 S 0.11286(7) 0.74188(6) -0.17171(5) 0.035 Uani 1 1 d .
O64 O 0.29173(19) 0.62866(16) 0.53798(12) 0.033 Uani 1 1 d .
C64 C -0.3139(5) 0.5627(4) 0.0676(3) 0.078 Uani 1 1 d .
O65 O 0.23880(18) 0.72615(16) 0.54748(13) 0.036 Uani 1 1 d .
C65 C -0.3150(4) 0.5981(3) 0.0826(2) 0.059 Uani 1 1 d .
H65 H -0.3375 0.6060 0.1030 0.071 Uiso 1 1 calc R
S66 S 0.71793(7) 0.67247(6) 0.58521(4) 0.031 Uani 1 1 d .
O66 O 0.41922(19) 0.68944(17) 0.35016(11) 0.035 Uani 1 1 d .
C66 C -0.2834(3) 0.6224(3) 0.0681(2) 0.042 Uani 1 1 d .
S67 S 0.55478(7) 0.52119(6) 0.66105(4) 0.034 Uani 1 1 d .
O67 O 0.52374(18) 0.69338(16) 0.34533(10) 0.029 Uani 1 1 d .
C67 C -0.3499(4) 0.5360(4) 0.0818(3) 0.070 Uiso 1 1 d .
S68 S 0.51012(8) 0.61912(7) 0.31734(5) 0.037 Uani 1 1 d .
O68 O 0.47335(19) 0.79076(15) 0.35115(11) 0.030 Uani 1 1 d .
C68 C -0.3121(5) 0.4889(4) 0.0953(3) 0.083 Uiso 1 1 d .
H68A H -0.2887 0.4884 0.1144 0.125 Uiso 1 1 calc R
H68B H -0.2887 0.4760 0.0756 0.125 Uiso 1 1 calc R
H68C H -0.3343 0.4716 0.1045 0.125 Uiso 1 1 calc R
S69 S 0.34390(7) 0.64582(6) 0.66967(4) 0.031 Uani 1 1 d .
O69 O 0.3640(2) 0.78681(17) 0.35728(12) 0.039 Uani 1 1 d .
C69 C -0.3849(5) 0.5331(4) 0.0531(3) 0.079 Uiso 1 1 d .
H69A H -0.3609 0.5191 0.0341 0.119 Uiso 1 1 calc R
H69B H -0.4104 0.5629 0.0430 0.119 Uiso 1 1 calc R
H69C H -0.4061 0.5154 0.0635 0.119 Uiso 1 1 calc R
O70 O 0.69094(17) 0.66381(15) 0.44668(10) 0.027 Uani 1 1 d .
C70 C -0.3895(4) 0.5546(3) 0.1104(2) 0.064 Uiso 1 1 d .
H70A H -0.4093 0.5353 0.1191 0.096 Uiso 1 1 calc R
H70B H -0.4161 0.5842 0.1008 0.096 Uiso 1 1 calc R
H70C H -0.3692 0.5566 0.1303 0.096 Uiso 1 1 calc R
S71 S -0.34959(7) 0.81745(7) -0.01140(5) 0.040 Uani 1 1 d .
O71 O 0.69949(17) 0.64059(15) 0.52079(11) 0.027 Uani 1 1 d .
C71 C -0.2444(3) 0.6364(2) -0.06501(18) 0.032 Uani 1 1 d .
S72 S 0.29924(8) 0.74029(7) 0.33440(5) 0.041 Uani 1 1 d .
O72 O 0.64943(18) 0.74163(15) 0.52735(11) 0.028 Uani 1 1 d .
C72 C -0.2789(3) 0.6620(3) -0.0946(2) 0.046 Uani 1 1 d .
O73 O 0.63857(17) 0.76543(15) 0.44791(10) 0.025 Uani 1 1 d .
C73 C -0.3163(4) 0.6481(4) -0.1083(2) 0.060 Uani 1 1 d .
H73 H -0.3387 0.6664 -0.1281 0.073 Uiso 1 1 calc R
S74 S 0.33118(7) 0.93734(6) 0.40498(4) 0.031 Uani 1 1 d .
O74 O 0.5631(2) 0.60862(18) 0.63341(13) 0.041 Uani 1 1 d .
C74 C -0.3216(4) 0.6085(4) -0.0937(2) 0.063 Uani 1 1 d .
S75 S 0.19513(7) 0.67456(5) 0.10427(4) 0.030 Uani 1 1 d .
O75 O 0.45809(19) 0.60571(15) 0.63967(11) 0.029 Uani 1 1 d .
C75 C -0.2874(3) 0.5833(3) -0.0644(2) 0.049 Uani 1 1 d .
H75 H -0.2905 0.5563 -0.0536 0.058 Uiso 1 1 calc R
O76 O 0.4037(2) 0.70419(16) 0.64390(11) 0.034 Uani 1 1 d .
C76 C -0.2498(3) 0.5952(3) -0.05029(19) 0.039 Uani 1 1 d .
S77 S 0.48765(6) 0.92558(5) 0.49950(4) 0.024 Uani 1 1 d .
O77 O 0.5131(2) 0.70702(18) 0.63841(12) 0.041 Uani 1 1 d .
C77 C -0.3587(7) 0.5912(5) -0.1093(5) 0.153 Uiso 1 1 d D
O78 O 0.40563(16) 0.81376(15) 0.50133(9) 0.024 Uani 1 1 d .
C78 C -0.3974(6) 0.6235(5) -0.1368(4) 0.153 Uiso 1 1 d D
H78A H -0.3778 0.6251 -0.1596 0.229 Uiso 1 1 calc R
H78B H -0.4125 0.6527 -0.1294 0.229 Uiso 1 1 calc R
H78C H -0.4277 0.6142 -0.1397 0.229 Uiso 1 1 calc R
S79 S 0.37388(7) 0.87337(6) 0.33191(5) 0.035 Uani 1 1 d .
C79 C -0.3187(6) 0.5502(5) -0.1255(4) 0.153 Uiso 1 1 d D
H79A H -0.3231 0.5561 -0.1515 0.229 Uiso 1 1 calc R
H79B H -0.3274 0.5244 -0.1155 0.229 Uiso 1 1 calc R
H79C H -0.2805 0.5442 -0.1195 0.229 Uiso 1 1 calc R
S80 S 0.36506(8) 0.87772(6) 0.61004(5) 0.037 Uani 1 1 d .
O80 O 0.45037(15) 0.72861(13) 0.40740(10) 0.018 Uani 1 1 d .
C80 C -0.3918(7) 0.5720(5) -0.0796(3) 0.153 Uiso 1 1 d D
H80A H -0.4215 0.5964 -0.0704 0.229 Uiso 1 1 calc R
H80B H -0.3667 0.5531 -0.0601 0.229 Uiso 1 1 calc R
H80C H -0.4077 0.5546 -0.0899 0.229 Uiso 1 1 calc R
S81 S 0.01753(8) 0.53014(6) 0.16413(5) 0.042 Uani 1 1 d .
O81 O 0.58831(15) 0.70967(13) 0.48891(9) 0.018 Uani 1 1 d .
C81 C -0.0641(3) 0.6685(2) -0.18355(16) 0.030 Uani 1 1 d .
O82 O 0.47335(15) 0.67756(13) 0.58282(10) 0.018 Uani 1 1 d .
C82 C -0.0214(3) 0.6375(2) -0.20046(17) 0.033 Uani 1 1 d .
S83 S -0.28311(9) 0.66647(7) 0.08915(5) 0.042 Uani 1 1 d .
O83 O 0.31437(18) 0.76064(16) 0.42261(12) 0.032 Uani 1 1 d .
C83 C -0.0282(3) 0.6300(3) -0.23523(18) 0.038 Uani 1 1 d .
H83 H 0.0016 0.6089 -0.2461 0.046 Uiso 1 1 calc R
O84 O 0.2844(2) 0.80689(16) 0.47189(12) 0.035 Uani 1 1 d .
C84 C -0.0766(4) 0.6526(3) -0.2531(2) 0.049 Uani 1 1 d .
O85 O 0.35001(18) 0.82048(16) 0.42459(12) 0.034 Uani 1 1 d .
C85 C -0.1216(4) 0.6831(3) -0.23689(19) 0.046 Uani 1 1 d .
H85 H -0.1561 0.6981 -0.2489 0.055 Uiso 1 1 calc R
O86 O 0.2541(4) 0.8420(3) 0.4075(2) 0.108 Uani 1 1 d .
C86 C -0.1148(3) 0.6913(3) -0.20239(18) 0.038 Uani 1 1 d .
O87 O 0.44720(17) 0.82653(15) 0.41870(11) 0.027 Uani 1 1 d .
C87 C -0.0832(4) 0.6462(3) -0.2920(2) 0.059 Uiso 1 1 d .
O88 O 0.52327(16) 0.81931(14) 0.45967(10) 0.023 Uani 1 1 d .
C88 C -0.0699(6) 0.5981(5) -0.2923(4) 0.109 Uiso 1 1 d .
H88A H -0.1002 0.5903 -0.2811 0.163 Uiso 1 1 calc R
H88B H -0.0357 0.5800 -0.2790 0.163 Uiso 1 1 calc R
H88C H -0.0653 0.5926 -0.3171 0.163 Uiso 1 1 calc R
O89 O 0.54447(17) 0.76851(15) 0.41295(11) 0.027 Uani 1 1 d .
C89 C -0.0357(6) 0.6504(6) -0.3149(4) 0.127 Uiso 1 1 d .
H89A H -0.0377 0.6429 -0.3384 0.190 Uiso 1 1 calc R
H89B H -0.0006 0.6302 -0.3034 0.190 Uiso 1 1 calc R
H89C H -0.0379 0.6809 -0.3178 0.190 Uiso 1 1 calc R
O90 O 0.5225(3) 0.8492(2) 0.39304(15) 0.064 Uani 1 1 d .
C90 C -0.1346(6) 0.6728(5) -0.3095(4) 0.107 Uiso 1 1 d .
H90A H -0.1368 0.7032 -0.3168 0.160 Uiso 1 1 calc R
H90B H -0.1651 0.6728 -0.2930 0.160 Uiso 1 1 calc R
H90C H -0.1374 0.6606 -0.3306 0.160 Uiso 1 1 calc R
O91 O 0.53296(17) 0.79780(14) 0.53044(10) 0.024 Uani 1 1 d .
C91 C 0.0785(3) 0.6759(2) -0.17931(15) 0.029 Uani 1 1 d .
O92 O 0.47048(18) 0.78042(15) 0.57864(11) 0.029 Uani 1 1 d .
C92 C 0.1108(3) 0.6993(2) -0.19363(17) 0.029 Uani 1 1 d .
O93 O 0.56570(17) 0.72248(14) 0.57059(10) 0.026 Uani 1 1 d .
C93 C 0.1410(3) 0.6905(2) -0.22517(16) 0.028 Uani 1 1 d .
H93 H 0.1614 0.7081 -0.2346 0.033 Uiso 1 1 calc R
O94 O 0.5558(3) 0.7876(2) 0.59615(15) 0.071 Uani 1 1 d .
C94 C 0.1427(3) 0.6575(2) -0.24328(17) 0.032 Uani 1 1 d .
O95 O 0.3726(2) 0.77541(16) 0.58203(12) 0.034 Uani 1 1 d .
C95 C 0.1127(3) 0.6315(2) -0.22773(17) 0.030 Uani 1 1 d .
H95 H 0.1140 0.6075 -0.2386 0.035 Uiso 1 1 calc R
O96 O 0.33763(19) 0.71431(15) 0.58276(12) 0.033 Uani 1 1 d .
C96 C 0.0811(3) 0.6406(2) -0.19647(17) 0.030 Uani 1 1 d .
O97 O 0.2842(4) 0.7846(3) 0.6100(2) 0.111 Uiso 1 1 d .
C97 C 0.1787(3) 0.6471(3) -0.27618(19) 0.039 Uiso 1 1 d .
O98 O 0.29375(19) 0.78723(15) 0.54307(13) 0.035 Uani 1 1 d .
C98 C 0.2349(4) 0.6092(3) -0.2632(2) 0.063 Uiso 1 1 d .
H98A H 0.2534 0.6197 -0.2476 0.094 Uiso 1 1 calc R
H98B H 0.2584 0.6005 -0.2840 0.094 Uiso 1 1 calc R
H98C H 0.2282 0.5837 -0.2500 0.094 Uiso 1 1 calc R
O99 O 0.3629(2) 0.67613(16) 0.41805(12) 0.037 Uani 1 1 d .
C99 C 0.1876(3) 0.6866(3) -0.2970(2) 0.043 Uiso 1 1 d .
H99A H 0.1518 0.7102 -0.3044 0.065 Uiso 1 1 calc R
H99B H 0.2100 0.6781 -0.3182 0.065 Uiso 1 1 calc R
H99C H 0.2069 0.6972 -0.2820 0.065 Uiso 1 1 calc R
O100 O 0.3968(2) 0.60113(18) 0.45695(13) 0.047 Uani 1 1 d .
C100 C 0.1521(4) 0.6286(3) -0.3013(2) 0.056 Uiso 1 1 d .
H10A H 0.1508 0.6005 -0.2891 0.084 Uiso 1 1 calc R
H10B H 0.1743 0.6237 -0.3231 0.084 Uiso 1 1 calc R
H10C H 0.1145 0.6500 -0.3075 0.084 Uiso 1 1 calc R
O101 O 0.4580(2) 0.61790(18) 0.40858(14) 0.047 Uani 1 1 d .
C101 C 0.0072(3) 0.8058(2) -0.17815(16) 0.029 Uani 1 1 d .
O102 O 0.3707(3) 0.6120(3) 0.3928(2) 0.087 Uani 1 1 d .
C102 C -0.0324(3) 0.8442(2) -0.19572(18) 0.040 Uani 1 1 d .
O103 O 0.56558(19) 0.61984(15) 0.39916(12) 0.032 Uani 1 1 d .
C103 C -0.0211(4) 0.8669(3) -0.2285(2) 0.060 Uani 1 1 d .
H103 H -0.0496 0.8931 -0.2397 0.072 Uiso 1 1 calc R
O104 O 0.59013(19) 0.68403(15) 0.40707(12) 0.032 Uani 1 1 d .
C104 C 0.0308(4) 0.8518(3) -0.2451(2) 0.062 Uani 1 1 d .
O105 O 0.63593(19) 0.60767(15) 0.44377(12) 0.032 Uani 1 1 d .
C105 C 0.0692(4) 0.8149(3) -0.2265(2) 0.052 Uani 1 1 d .
H105 H 0.1053 0.8042 -0.2365 0.063 Uiso 1 1 calc R
O106 O 0.6531(7) 0.6253(6) 0.3717(4) 0.222 Uiso 1 1 d .
C106 C 0.0604(3) 0.7915(2) -0.19438(18) 0.035 Uani 1 1 d .
O107 O 0.6069(2) 0.63827(16) 0.56509(13) 0.041 Uani 1 1 d .
C107 C 0.0386(5) 0.8763(4) -0.2812(3) 0.080 Uiso 1 1 d .
O108 O 0.5844(2) 0.56994(18) 0.57139(15) 0.053 Uani 1 1 d .
C108 C 0.0318(6) 0.9218(4) -0.2773(3) 0.100 Uiso 1 1 d .
H10D H -0.0046 0.9368 -0.2669 0.150 Uiso 1 1 calc R
H10E H 0.0347 0.9385 -0.3008 0.150 Uiso 1 1 calc R
H10F H 0.0607 0.9202 -0.2615 0.150 Uiso 1 1 calc R
O109 O 0.6393(2) 0.58698(18) 0.51944(13) 0.044 Uani 1 1 d .
C109 C -0.0035(6) 0.8788(5) -0.3080(4) 0.109 Uiso 1 1 d .
H10G H -0.0031 0.8492 -0.3077 0.164 Uiso 1 1 calc R
H10H H 0.0059 0.8903 -0.3320 0.164 Uiso 1 1 calc R
H10I H -0.0405 0.8986 -0.3015 0.164 Uiso 1 1 calc R
O110 O 0.6798(3) 0.5649(3) 0.5804(2) 0.099 Uani 1 1 d .
C110 C 0.0964(5) 0.8512(4) -0.2968(3) 0.093 Uiso 1 1 d .
H11A H 0.1252 0.8488 -0.2805 0.139 Uiso 1 1 calc R
H11B H 0.1006 0.8675 -0.3202 0.139 Uiso 1 1 calc R
H11C H 0.0998 0.8215 -0.2994 0.139 Uiso 1 1 calc R
O111 O 0.38341(19) 0.62920(15) 0.57860(12) 0.034 Uani 1 1 d .
C111 C -0.1379(3) 0.7991(3) -0.18308(19) 0.039 Uani 1 1 d .
O112 O 0.4761(2) 0.56555(18) 0.57828(14) 0.046 Uani 1 1 d .
C112 C -0.1341(3) 0.8389(3) -0.20010(19) 0.044 Uani 1 1 d .
O113 O 0.4057(2) 0.57808(19) 0.53312(13) 0.049 Uani 1 1 d .
C113 C -0.1594(4) 0.8602(3) -0.2344(2) 0.068 Uani 1 1 d .
H113 H -0.1589 0.8882 -0.2449 0.081 Uiso 1 1 calc R
O114 O 0.3914(6) 0.5519(5) 0.5974(3) 0.186 Uiso 1 1 d D
C114 C -0.1844(6) 0.8403(4) -0.2520(2) 0.089 Uani 1 1 d .
C115 C -0.1892(5) 0.8015(3) -0.2349(2) 0.071 Uani 1 1 d .
H115 H -0.2091 0.7890 -0.2464 0.086 Uiso 1 1 calc R
C116 C -0.1656(3) 0.7803(3) -0.20168(18) 0.039 Uani 1 1 d .
C117 C -0.2030(8) 0.8611(7) -0.2905(6) 0.185 Uiso 1 1 d D
C118 C -0.2536(9) 0.9039(7) -0.2896(6) 0.185 Uiso 1 1 d D
H11D H -0.2417 0.9277 -0.2872 0.278 Uiso 1 1 calc R
H11E H -0.2770 0.8997 -0.2692 0.278 Uiso 1 1 calc R
H11F H -0.2745 0.9117 -0.3118 0.278 Uiso 1 1 calc R
C119 C -0.1546(8) 0.8621(7) -0.3148(5) 0.185 Uiso 1 1 d D
H11G H -0.1687 0.8796 -0.3382 0.278 Uiso 1 1 calc R
H11H H -0.1305 0.8318 -0.3178 0.278 Uiso 1 1 calc R
H11I H -0.1336 0.8754 -0.3041 0.278 Uiso 1 1 calc R
C120 C -0.2296(9) 0.8328(7) -0.3091(5) 0.185 Uiso 1 1 d .
H12A H -0.2332 0.8435 -0.3349 0.278 Uiso 1 1 calc R
H12B H -0.2661 0.8368 -0.2987 0.278 Uiso 1 1 calc R
H12C H -0.2053 0.8014 -0.3047 0.278 Uiso 1 1 calc R
C121 C 0.2470(2) 0.6454(2) -0.05032(17) 0.030 Uani 1 1 d .
C122 C 0.2894(3) 0.6049(2) -0.03639(18) 0.035 Uani 1 1 d .
C123 C 0.3425(3) 0.5909(3) -0.0490(2) 0.043 Uani 1 1 d .
H123 H 0.3693 0.5632 -0.0385 0.052 Uiso 1 1 calc R
C124 C 0.3578(3) 0.6172(3) -0.0778(2) 0.047 Uani 1 1 d .
C125 C 0.3169(3) 0.6565(3) -0.0927(2) 0.042 Uani 1 1 d .
H125 H 0.3258 0.6744 -0.1124 0.050 Uiso 1 1 calc R
C126 C 0.2635(3) 0.6705(2) -0.07977(17) 0.033 Uani 1 1 d .
C127 C 0.4178(4) 0.6019(3) -0.0922(2) 0.060 Uiso 1 1 d .
C128 C 0.4596(6) 0.5718(5) -0.0613(4) 0.113 Uiso 1 1 d .
H12D H 0.4598 0.5418 -0.0577 0.170 Uiso 1 1 calc R
H12E H 0.4481 0.5842 -0.0392 0.170 Uiso 1 1 calc R
H12F H 0.4968 0.5706 -0.0680 0.170 Uiso 1 1 calc R
C129 C 0.4238(5) 0.5753(4) -0.1203(3) 0.078 Uiso 1 1 d .
H12G H 0.4181 0.5483 -0.1101 0.117 Uiso 1 1 calc R
H12H H 0.4611 0.5675 -0.1306 0.117 Uiso 1 1 calc R
H12I H 0.3964 0.5925 -0.1392 0.117 Uiso 1 1 calc R
C130 C 0.4327(6) 0.6429(5) -0.1063(4) 0.107 Uiso 1 1 d .
H13A H 0.4712 0.6329 -0.1145 0.161 Uiso 1 1 calc R
H13B H 0.4280 0.6601 -0.0870 0.161 Uiso 1 1 calc R
H13C H 0.4083 0.6615 -0.1263 0.161 Uiso 1 1 calc R
C131 C 0.2391(3) 0.6216(2) 0.05334(17) 0.029 Uani 1 1 d .
C132 C 0.2507(3) 0.6341(2) 0.08327(17) 0.030 Uani 1 1 d .
C133 C 0.3034(3) 0.6172(2) 0.09805(18) 0.034 Uani 1 1 d .
H133 H 0.3089 0.6266 0.1191 0.040 Uiso 1 1 calc R
C134 C 0.3495(3) 0.5858(3) 0.0821(2) 0.041 Uani 1 1 d .
C135 C 0.3363(3) 0.5723(2) 0.05266(19) 0.035 Uani 1 1 d .
H135 H 0.3652 0.5506 0.0417 0.042 Uiso 1 1 calc R
C136 C 0.2843(3) 0.5885(2) 0.03844(18) 0.031 Uani 1 1 d .
C137 C 0.4066(3) 0.5683(3) 0.0978(2) 0.045 Uiso 1 1 d .
C138 C 0.4084(5) 0.5415(4) 0.1339(3) 0.091 Uiso 1 1 d .
H13D H 0.3983 0.5609 0.1520 0.136 Uiso 1 1 calc R
H13E H 0.4458 0.5190 0.1386 0.136 Uiso 1 1 calc R
H13F H 0.3822 0.5271 0.1348 0.136 Uiso 1 1 calc R
C139 C 0.4217(4) 0.6081(4) 0.1021(3) 0.074 Uiso 1 1 d .
H13G H 0.4023 0.6210 0.1229 0.111 Uiso 1 1 calc R
H13H H 0.4105 0.6306 0.0805 0.111 Uiso 1 1 calc R
H13I H 0.4617 0.5977 0.1055 0.111 Uiso 1 1 calc R
C140 C 0.4505(4) 0.5406(4) 0.0741(3) 0.074 Uiso 1 1 d .
C141 C 0.1746(2) 0.7520(2) 0.05611(15) 0.023 Uani 1 1 d .
C142 C 0.1824(2) 0.7912(2) 0.04342(16) 0.024 Uani 1 1 d .
C143 C 0.2197(3) 0.8021(2) 0.05893(19) 0.037 Uani 1 1 d .
H143 H 0.2250 0.8284 0.0490 0.044 Uiso 1 1 calc R
C144 C 0.2503(3) 0.7752(3) 0.0892(2) 0.040 Uani 1 1 d .
C145 C 0.2409(3) 0.7371(2) 0.10306(19) 0.038 Uani 1 1 d .
H145 H 0.2596 0.7191 0.1243 0.046 Uiso 1 1 calc R
C146 C 0.2042(3) 0.7249(2) 0.08620(15) 0.026 Uani 1 1 d .
C147 C 0.2897(7) 0.7889(6) 0.1084(4) 0.120 Uiso 1 1 d .
C148 C 0.3189(6) 0.8096(5) 0.0798(4) 0.120 Uiso 1 1 d .
H14D H 0.2925 0.8381 0.0681 0.180 Uiso 1 1 calc R
H14E H 0.3348 0.7899 0.0621 0.180 Uiso 1 1 calc R
H14F H 0.3485 0.8141 0.0908 0.180 Uiso 1 1 calc R
C149 C 0.2686(6) 0.7981(5) 0.1459(4) 0.120 Uiso 1 1 d .
H14G H 0.2996 0.7947 0.1607 0.180 Uiso 1 1 calc R
H14H H 0.2520 0.7772 0.1568 0.180 Uiso 1 1 calc R
H14I H 0.2408 0.8284 0.1443 0.180 Uiso 1 1 calc R
C150 C 0.3449(7) 0.7445(6) 0.1170(4) 0.120 Uiso 1 1 d .
C151 C 0.1832(3) 0.7758(2) -0.04884(16) 0.028 Uani 1 1 d .
C152 C 0.2214(3) 0.7605(2) -0.07633(18) 0.033 Uani 1 1 d .
C153 C 0.2671(3) 0.7719(2) -0.08270(19) 0.040 Uani 1 1 d .
H153 H 0.2928 0.7600 -0.1007 0.048 Uiso 1 1 calc R
C154 C 0.2765(3) 0.8004(2) -0.06332(19) 0.037 Uani 1 1 d .
C155 C 0.2384(3) 0.8170(2) -0.03719(18) 0.035 Uani 1 1 d .
H155 H 0.2435 0.8366 -0.0237 0.042 Uiso 1 1 calc R
C156 C 0.1926(2) 0.8053(2) -0.03029(16) 0.024 Uani 1 1 d .
C157 C 0.3286(3) 0.8105(3) -0.0706(2) 0.048 Uiso 1 1 d .
C158 C 0.3274(4) 0.8334(4) -0.1100(2) 0.067 Uiso 1 1 d .
H15D H 0.3098 0.8214 -0.1250 0.101 Uiso 1 1 calc R
H15E H 0.3654 0.8279 -0.1184 0.101 Uiso 1 1 calc R
H15F H 0.3064 0.8653 -0.1116 0.101 Uiso 1 1 calc R
C159 C 0.3799(4) 0.7661(4) -0.0672(3) 0.079 Uiso 1 1 d .
H15G H 0.3837 0.7511 -0.0423 0.118 Uiso 1 1 calc R
H15H H 0.4131 0.7721 -0.0744 0.118 Uiso 1 1 calc R
H15I H 0.3753 0.7473 -0.0827 0.118 Uiso 1 1 calc R
C160 C 0.3341(4) 0.8385(4) -0.0454(3) 0.069 Uiso 1 1 d .
H16A H 0.3012 0.8662 -0.0472 0.104 Uiso 1 1 calc R
H16B H 0.3670 0.8452 -0.0517 0.104 Uiso 1 1 calc R
H16C H 0.3376 0.8225 -0.0209 0.104 Uiso 1 1 calc R
C161 C -0.0105(3) 0.7263(2) 0.17266(17) 0.032 Uani 1 1 d .
C162 C 0.0385(3) 0.7026(2) 0.19330(18) 0.036 Uani 1 1 d .
C163 C 0.0428(3) 0.7115(3) 0.22708(19) 0.042 Uani 1 1 d .
H163 H 0.0768 0.6960 0.2396 0.051 Uiso 1 1 calc R
C164 C -0.0007(3) 0.7421(3) 0.24322(19) 0.040 Uani 1 1 d .
C165 C -0.0485(3) 0.7657(2) 0.22279(18) 0.036 Uani 1 1 d .
H165 H -0.0784 0.7878 0.2327 0.043 Uiso 1 1 calc R
C166 C -0.0544(3) 0.7585(2) 0.18878(17) 0.033 Uani 1 1 d .
C167 C 0.0037(6) 0.7490(5) 0.2817(4) 0.112 Uiso 1 1 d .
C168 C -0.0121(6) 0.7965(5) 0.2840(4) 0.112 Uiso 1 1 d .
H16D H 0.0119 0.7992 0.3012 0.169 Uiso 1 1 calc R
H16E H -0.0507 0.8090 0.2918 0.169 Uiso 1 1 calc R
H16F H -0.0080 0.8125 0.2604 0.169 Uiso 1 1 calc R
C169 C -0.0442(6) 0.7401(5) 0.3050(4) 0.112 Uiso 1 1 d .
H16G H -0.0410 0.7099 0.3045 0.169 Uiso 1 1 calc R
H16H H -0.0801 0.7612 0.2952 0.169 Uiso 1 1 calc R
H16I H -0.0410 0.7436 0.3297 0.169 Uiso 1 1 calc R
C170 C 0.0568(6) 0.7236(5) 0.2983(4) 0.112 Uiso 1 1 d .
H17A H 0.0612 0.6926 0.3052 0.169 Uiso 1 1 calc R
H17B H 0.0593 0.7355 0.3197 0.169 Uiso 1 1 calc R
H17C H 0.0861 0.7254 0.2814 0.169 Uiso 1 1 calc R
C171 C -0.1569(3) 0.7242(2) 0.16442(17) 0.030 Uani 1 1 d .
C172 C -0.1573(3) 0.7567(2) 0.18282(16) 0.028 Uani 1 1 d .
C173 C -0.1860(3) 0.7638(2) 0.21477(16) 0.029 Uani 1 1 d .
H173 H -0.1850 0.7863 0.2267 0.035 Uiso 1 1 calc R
C174 C -0.2161(3) 0.7388(2) 0.22962(17) 0.033 Uani 1 1 d .
C175 C -0.2180(3) 0.7072(2) 0.21092(16) 0.032 Uani 1 1 d .
H175 H -0.2392 0.6903 0.2203 0.039 Uiso 1 1 calc R
C176 C -0.1892(3) 0.6993(2) 0.17841(18) 0.033 Uani 1 1 d .
C177 C -0.2480(3) 0.7465(3) 0.26475(18) 0.037 Uiso 1 1 d .
C178 C -0.2159(4) 0.7570(3) 0.2902(2) 0.064 Uiso 1 1 d .
H17D H -0.2362 0.7612 0.3127 0.096 Uiso 1 1 calc R
H17E H -0.2107 0.7843 0.2797 0.096 Uiso 1 1 calc R
H17F H -0.1797 0.7326 0.2947 0.096 Uiso 1 1 calc R
C179 C -0.2584(3) 0.7056(3) 0.2834(2) 0.047 Uiso 1 1 d .
H17G H -0.2232 0.6799 0.2865 0.071 Uiso 1 1 calc R
H17H H -0.2832 0.6999 0.2687 0.071 Uiso 1 1 calc R
H17I H -0.2753 0.7109 0.3068 0.071 Uiso 1 1 calc R
C180 C -0.3035(4) 0.7851(4) 0.2561(3) 0.077 Uiso 1 1 d .
H18D H -0.3256 0.7898 0.2780 0.115 Uiso 1 1 calc R
H18E H -0.3234 0.7784 0.2386 0.115 Uiso 1 1 calc R
H18F H -0.2971 0.8120 0.2461 0.115 Uiso 1 1 calc R
C181 C -0.0884(3) 0.5932(2) 0.16310(16) 0.030 Uani 1 1 d .
C182 C -0.0526(3) 0.5508(2) 0.17917(18) 0.035 Uani 1 1 d .
C183 C -0.0704(3) 0.5262(3) 0.20751(19) 0.042 Uani 1 1 d .
H183 H -0.0452 0.4978 0.2179 0.051 Uiso 1 1 calc R
C184 C -0.1242(4) 0.5423(3) 0.2207(2) 0.049 Uani 1 1 d .
C185 C -0.1599(3) 0.5832(2) 0.20429(19) 0.041 Uani 1 1 d .
H185 H -0.1968 0.5946 0.2128 0.049 Uiso 1 1 calc R
C186 C -0.1441(3) 0.6086(2) 0.17569(17) 0.033 Uani 1 1 d .
C187 C -0.1466(4) 0.5165(3) 0.2507(2) 0.056 Uiso 1 1 d .
C188 C -0.1020(4) 0.4742(4) 0.2670(3) 0.072 Uiso 1 1 d .
H18G H -0.0893 0.4539 0.2495 0.109 Uiso 1 1 calc R
H18H H -0.1166 0.4606 0.2881 0.109 Uiso 1 1 calc R
H18I H -0.0710 0.4803 0.2740 0.109 Uiso 1 1 calc R
C189 C -0.1729(5) 0.5457(4) 0.2802(3) 0.076 Uiso 1 1 d .
H18J H -0.1838 0.5283 0.3006 0.115 Uiso 1 1 calc R
H18K H -0.2056 0.5714 0.2704 0.115 Uiso 1 1 calc R
H18L H -0.1460 0.5559 0.2880 0.115 Uiso 1 1 calc R
C190 C -0.1889(5) 0.5026(5) 0.2362(3) 0.099 Uiso 1 1 d .
H19D H -0.1716 0.4843 0.2177 0.149 Uiso 1 1 calc R
H19E H -0.2202 0.5290 0.2258 0.149 Uiso 1 1 calc R
H19F H -0.2021 0.4856 0.2557 0.149 Uiso 1 1 calc R
C191 C 0.0544(3) 0.5948(3) 0.17239(19) 0.044 Uani 1 1 d .
C192 C 0.0796(3) 0.6128(2) 0.19336(19) 0.041 Uani 1 1 d .
C193 C 0.0933(4) 0.5951(3) 0.2295(2) 0.051 Uani 1 1 d .
H193 H 0.1112 0.6078 0.2425 0.061 Uiso 1 1 calc R
C194 C 0.0811(4) 0.5590(3) 0.2469(2) 0.050 Uani 1 1 d .
C195 C 0.0603(4) 0.5390(3) 0.2254(2) 0.055 Uani 1 1 d .
H195 H 0.0553 0.5126 0.2355 0.066 Uiso 1 1 calc R
C196 C 0.0465(3) 0.5571(2) 0.18897(19) 0.040 Uani 1 1 d .
C197 C 0.0895(7) 0.5416(6) 0.2867(4) 0.128 Uiso 1 1 d .
C198 C 0.0682(7) 0.5822(6) 0.3068(4) 0.128 Uiso 1 1 d .
C199 C 0.1389(6) 0.4953(5) 0.2932(4) 0.128 Uiso 1 1 d .
H19J H 0.1404 0.4792 0.2737 0.192 Uiso 1 1 calc R
H19K H 0.1335 0.4784 0.3160 0.192 Uiso 1 1 calc R
H19L H 0.1736 0.4996 0.2940 0.192 Uiso 1 1 calc R
C200 C 0.0445(7) 0.5284(6) 0.3022(4) 0.128 Uiso 1 1 d .
H20D H 0.0093 0.5542 0.2990 0.192 Uiso 1 1 calc R
H20E H 0.0514 0.5170 0.3278 0.192 Uiso 1 1 calc R
H20F H 0.0427 0.5053 0.2901 0.192 Uiso 1 1 calc R
C201 C 0.2627(3) 0.9252(2) 0.45952(19) 0.032 Uani 1 1 d .
C202 C 0.2679(3) 0.9547(2) 0.43073(19) 0.034 Uani 1 1 d .
C203 C 0.2256(3) 0.9960(2) 0.4198(2) 0.044 Uani 1 1 d .
H203 H 0.2303 1.0145 0.3988 0.053 Uiso 1 1 calc R
C204 C 0.1762(3) 1.0104(3) 0.4397(3) 0.055 Uani 1 1 d .
C205 C 0.1703(3) 0.9804(3) 0.4684(3) 0.055 Uani 1 1 d .
H205 H 0.1366 0.9881 0.4814 0.066 Uiso 1 1 calc R
C206 C 0.2133(3) 0.9386(2) 0.4787(2) 0.037 Uani 1 1 d .
C207 C 0.1310(6) 1.0551(5) 0.4296(4) 0.106 Uiso 1 1 d .
C208 C 0.0813(6) 1.0677(5) 0.4540(3) 0.106 Uiso 1 1 d .
H20G H 0.0697 1.0428 0.4605 0.159 Uiso 1 1 calc R
H20H H 0.0510 1.0934 0.4418 0.159 Uiso 1 1 calc R
H20I H 0.0911 1.0751 0.4758 0.159 Uiso 1 1 calc R
C209 C 0.1566(6) 1.0903(5) 0.4229(4) 0.106 Uiso 1 1 d .
H20J H 0.1657 1.0954 0.4458 0.159 Uiso 1 1 calc R
H20K H 0.1300 1.1180 0.4100 0.159 Uiso 1 1 calc R
H20L H 0.1903 1.0799 0.4085 0.159 Uiso 1 1 calc R
C210 C 0.1115(6) 1.0578(5) 0.3915(3) 0.106 Uiso 1 1 d .
H21A H 0.1429 1.0529 0.3750 0.159 Uiso 1 1 calc R
H21B H 0.0827 1.0871 0.3839 0.159 Uiso 1 1 calc R
H21C H 0.0966 1.0350 0.3915 0.159 Uiso 1 1 calc R
C211 C 0.4088(2) 0.9361(2) 0.45122(14) 0.021 Uani 1 1 d .
C212 C 0.4371(2) 0.9577(2) 0.46559(16) 0.023 Uani 1 1 d .
C213 C 0.4277(3) 1.0016(2) 0.45306(18) 0.036 Uani 1 1 d .
H213 H 0.4487 1.0146 0.4629 0.044 Uiso 1 1 calc R
C214 C 0.3888(3) 1.0277(3) 0.4266(2) 0.041 Uani 1 1 d .
C215 C 0.3615(3) 1.0070(2) 0.41208(17) 0.033 Uani 1 1 d .
H215 H 0.3360 1.0234 0.3932 0.040 Uiso 1 1 calc R
C216 C 0.3697(3) 0.9621(2) 0.42410(18) 0.030 Uani 1 1 d .
C217 C 0.3794(4) 1.0756(3) 0.4122(2) 0.061 Uiso 1 1 d .
C218 C 0.4227(9) 1.0746(7) 0.3824(5) 0.186 Uiso 1 1 d .
H21D H 0.4528 1.0453 0.3853 0.279 Uiso 1 1 calc R
H21E H 0.4374 1.0971 0.3839 0.279 Uiso 1 1 calc R
H21F H 0.4052 1.0809 0.3590 0.279 Uiso 1 1 calc R
C219 C 0.3915(4) 1.0994(3) 0.4393(2) 0.065 Uiso 1 1 d .
H21G H 0.3627 1.1046 0.4578 0.097 Uiso 1 1 calc R
H21H H 0.3920 1.1277 0.4272 0.097 Uiso 1 1 calc R
H21I H 0.4275 1.0810 0.4504 0.097 Uiso 1 1 calc R
C220 C 0.3115(8) 1.1050(6) 0.4099(5) 0.145 Uiso 1 1 d .
C221 C 0.4253(3) 0.9059(2) 0.55641(16) 0.027 Uani 1 1 d .
C222 C 0.3947(3) 0.9155(2) 0.58765(17) 0.033 Uani 1 1 d .
C223 C 0.3867(3) 0.9532(2) 0.60119(19) 0.039 Uani 1 1 d .
H223 H 0.3668 0.9580 0.6230 0.046 Uiso 1 1 calc R
C224 C 0.4069(3) 0.9848(3) 0.5840(2) 0.045 Uani 1 1 d .
C225 C 0.4367(3) 0.9756(2) 0.55293(18) 0.036 Uani 1 1 d .
H225 H 0.4507 0.9964 0.5403 0.043 Uiso 1 1 calc R
C226 C 0.4472(2) 0.9363(2) 0.53934(14) 0.020 Uani 1 1 d .
C227 C 0.3943(3) 1.0285(3) 0.5981(2) 0.059 Uiso 1 1 d D
C228 C 0.4159(6) 1.0191(5) 0.6336(4) 0.125 Uiso 1 1 d .
H22D H 0.4564 1.0060 0.6327 0.188 Uiso 1 1 calc R
H22E H 0.4023 0.9984 0.6487 0.188 Uiso 1 1 calc R
H22F H 0.4038 1.0466 0.6435 0.188 Uiso 1 1 calc R
C229 C 0.3308(4) 1.0529(4) 0.6019(3) 0.098 Uiso 1 1 d D
H22G H 0.3158 1.0331 0.6171 0.147 Uiso 1 1 calc R
H22H H 0.3136 1.0618 0.5782 0.147 Uiso 1 1 calc R
H22I H 0.3229 1.0793 0.6129 0.147 Uiso 1 1 calc R
C230 C 0.4099(5) 1.0614(4) 0.5728(3) 0.084 Uiso 1 1 d .
H23A H 0.3994 1.0887 0.5829 0.127 Uiso 1 1 calc R
H23B H 0.3906 1.0680 0.5500 0.127 Uiso 1 1 calc R
H23C H 0.4499 1.0493 0.5687 0.127 Uiso 1 1 calc R
C231 C 0.2797(3) 0.8939(2) 0.56554(18) 0.033 Uani 1 1 d .
C232 C 0.2942(3) 0.9053(2) 0.5955(2) 0.040 Uani 1 1 d .
C233 C 0.2553(3) 0.9350(3) 0.6155(2) 0.051 Uani 1 1 d .
H233 H 0.2668 0.9413 0.6363 0.061 Uiso 1 1 calc R
C234 C 0.2011(4) 0.9550(3) 0.6055(3) 0.066 Uani 1 1 d .
C235 C 0.1868(3) 0.9453(3) 0.5752(2) 0.052 Uani 1 1 d .
H235 H 0.1494 0.9598 0.5675 0.062 Uiso 1 1 calc R
C236 C 0.2237(3) 0.9155(2) 0.5546(2) 0.040 Uani 1 1 d .
C237 C 0.1595(8) 0.9862(7) 0.6282(5) 0.155 Uiso 1 1 d .
C238 C 0.1449(8) 0.9595(6) 0.6583(5) 0.155 Uiso 1 1 d .
H23D H 0.1257 0.9780 0.6764 0.233 Uiso 1 1 calc R
H23E H 0.1784 0.9355 0.6687 0.233 Uiso 1 1 calc R
H23F H 0.1205 0.9471 0.6501 0.233 Uiso 1 1 calc R
C239 C 0.1803(8) 1.0212(7) 0.6377(5) 0.155 Uiso 1 1 d .
C240 C 0.1070(8) 1.0171(7) 0.6056(5) 0.155 Uiso 1 1 d .
C241 C 0.1740(3) 0.7675(2) 0.4587(2) 0.041 Uani 1 1 d .
C242 C 0.1347(3) 0.7980(3) 0.4762(2) 0.046 Uani 1 1 d .
C243 C 0.0804(4) 0.8182(3) 0.4645(3) 0.067 Uani 1 1 d .
H243 H 0.0543 0.8396 0.4772 0.081 Uiso 1 1 calc R
C244 C 0.0632(4) 0.8085(4) 0.4355(3) 0.086 Uani 1 1 d .
C245 C 0.1031(3) 0.7772(3) 0.4169(3) 0.066 Uani 1 1 d .
H245 H 0.0924 0.7700 0.3963 0.079 Uiso 1 1 calc R
C246 C 0.1582(3) 0.7566(3) 0.4281(2) 0.050 Uani 1 1 d .
C247 C 0.0008(6) 0.8285(5) 0.4236(4) 0.116 Uiso 1 1 d D
C248 C -0.0365(6) 0.8553(5) 0.4482(4) 0.120 Uiso 1 1 d .
H24D H -0.0368 0.8853 0.4430 0.181 Uiso 1 1 calc R
H24E H -0.0239 0.8421 0.4728 0.181 Uiso 1 1 calc R
H24F H -0.0739 0.8566 0.4453 0.181 Uiso 1 1 calc R
C249 C 0.0012(9) 0.8520(7) 0.3853(4) 0.167 Uiso 1 1 d D
C250 C -0.0128(10) 0.7901(7) 0.4150(6) 0.215 Uiso 1 1 d D
H25A H -0.0374 0.7832 0.4335 0.323 Uiso 1 1 calc R
H25B H 0.0215 0.7639 0.4145 0.323 Uiso 1 1 calc R
H25C H -0.0310 0.7988 0.3917 0.323 Uiso 1 1 calc R
C251 C 0.2459(3) 0.6388(3) 0.45093(16) 0.032 Uani 1 1 d .
C252 C 0.2059(3) 0.6660(3) 0.42604(19) 0.043 Uani 1 1 d .
C253 C 0.1643(3) 0.6545(3) 0.4158(2) 0.049 Uani 1 1 d .
H253 H 0.1388 0.6739 0.3977 0.059 Uiso 1 1 calc R
C254 C 0.1592(4) 0.6152(3) 0.4314(2) 0.051 Uani 1 1 d .
C255 C 0.2016(3) 0.5854(3) 0.45440(19) 0.046 Uani 1 1 d .
H255 H 0.2025 0.5565 0.4630 0.055 Uiso 1 1 calc R
C256 C 0.2426(3) 0.5975(2) 0.46484(17) 0.029 Uani 1 1 d .
C257 C 0.1095(6) 0.6044(5) 0.4228(4) 0.114 Uiso 1 1 d .
C258 C 0.0754(6) 0.6335(5) 0.3913(4) 0.114 Uiso 1 1 d .
H25D H 0.0545 0.6185 0.3826 0.171 Uiso 1 1 calc R
H25E H 0.0997 0.6396 0.3722 0.171 Uiso 1 1 calc R
H25F H 0.0497 0.6613 0.3983 0.171 Uiso 1 1 calc R
C259 C 0.1350(6) 0.5594(5) 0.4094(4) 0.114 Uiso 1 1 d .
H25G H 0.1526 0.5358 0.4295 0.171 Uiso 1 1 calc R
H25H H 0.1628 0.5602 0.3910 0.171 Uiso 1 1 calc R
H25I H 0.1059 0.5535 0.3993 0.171 Uiso 1 1 calc R
C260 C 0.0807(6) 0.5953(5) 0.4549(4) 0.114 Uiso 1 1 d .
H26A H 0.0667 0.6212 0.4671 0.171 Uiso 1 1 calc R
H26B H 0.1061 0.5698 0.4709 0.171 Uiso 1 1 calc R
H26C H 0.0496 0.5886 0.4487 0.171 Uiso 1 1 calc R
C261 C 0.2625(2) 0.6060(2) 0.55313(16) 0.027 Uani 1 1 d .
C262 C 0.2583(3) 0.5724(2) 0.53756(18) 0.032 Uani 1 1 d .
C263 C 0.2251(3) 0.5493(2) 0.55246(17) 0.033 Uani 1 1 d .
H263 H 0.2236 0.5266 0.5411 0.040 Uiso 1 1 calc R
C264 C 0.1944(3) 0.5590(2) 0.58360(18) 0.036 Uani 1 1 d .
C265 C 0.1999(3) 0.5919(2) 0.59988(17) 0.034 Uani 1 1 d .
H265 H 0.1808 0.5984 0.6216 0.040 Uiso 1 1 calc R
C266 C 0.2326(3) 0.6153(2) 0.58518(16) 0.028 Uani 1 1 d .
C267 C 0.1611(3) 0.5322(3) 0.5996(2) 0.048 Uiso 1 1 d .
C268 C 0.1235(3) 0.5316(3) 0.5709(2) 0.049 Uiso 1 1 d .
H26D H 0.1007 0.5621 0.5603 0.074 Uiso 1 1 calc R
H26E H 0.0995 0.5166 0.5818 0.074 Uiso 1 1 calc R
H26F H 0.1462 0.5159 0.5523 0.074 Uiso 1 1 calc R
C269 C 0.1996(4) 0.4847(3) 0.6145(2) 0.061 Uiso 1 1 d .
H26G H 0.2201 0.4699 0.5947 0.091 Uiso 1 1 calc R
H26H H 0.1776 0.4685 0.6268 0.091 Uiso 1 1 calc R
H26I H 0.2257 0.4853 0.6314 0.091 Uiso 1 1 calc R
C270 C 0.1238(4) 0.5519(4) 0.6299(3) 0.076 Uiso 1 1 d .
H27A H 0.1464 0.5476 0.6507 0.115 Uiso 1 1 calc R
H27B H 0.0979 0.5372 0.6363 0.115 Uiso 1 1 calc R
H27C H 0.1030 0.5837 0.6221 0.115 Uiso 1 1 calc R
C271 C 0.1906(3) 0.7344(2) 0.56278(18) 0.031 Uani 1 1 d .
C272 C 0.1824(3) 0.7045(2) 0.59114(18) 0.034 Uani 1 1 d .
C273 C 0.1300(3) 0.7139(3) 0.6080(2) 0.040 Uani 1 1 d .
H273 H 0.1254 0.6937 0.6277 0.048 Uiso 1 1 calc R
C274 C 0.0851(3) 0.7530(3) 0.5958(2) 0.053 Uani 1 1 d .
C275 C 0.0924(3) 0.7829(3) 0.5677(2) 0.049 Uani 1 1 d .
H275 H 0.0622 0.8098 0.5599 0.059 Uiso 1 1 calc R
C276 C 0.1440(3) 0.7740(2) 0.5505(2) 0.039 Uani 1 1 d .
C277 C 0.0289(4) 0.7632(3) 0.6165(2) 0.060 Uiso 1 1 d .
C278 C 0.0377(6) 0.7629(5) 0.6547(4) 0.121 Uiso 1 1 d .
H27D H 0.0513 0.7859 0.6566 0.181 Uiso 1 1 calc R
H27E H 0.0649 0.7339 0.6650 0.181 Uiso 1 1 calc R
H27F H 0.0027 0.7687 0.6676 0.181 Uiso 1 1 calc R
C279 C 0.0121(5) 0.7220(4) 0.6192(3) 0.095 Uiso 1 1 d .
H27G H -0.0271 0.7307 0.6256 0.143 Uiso 1 1 calc R
H27H H 0.0346 0.6981 0.6376 0.143 Uiso 1 1 calc R
H27I H 0.0184 0.7116 0.5961 0.143 Uiso 1 1 calc R
C280 C -0.0149(5) 0.8034(5) 0.6005(3) 0.100 Uiso 1 1 d .
H28D H -0.0495 0.8066 0.6134 0.150 Uiso 1 1 calc R
H28E H -0.0194 0.8020 0.5754 0.150 Uiso 1 1 calc R
H28F H -0.0056 0.8288 0.6018 0.150 Uiso 1 1 calc R
C281 C 0.4026(3) 0.6803(3) 0.32212(17) 0.034 Uani 1 1 d .
C282 C 0.3488(3) 0.7018(3) 0.30948(18) 0.038 Uani 1 1 d .
C283 C 0.3303(4) 0.6916(3) 0.2795(2) 0.050 Uani 1 1 d .
H283 H 0.2930 0.7066 0.2718 0.060 Uiso 1 1 calc R
C284 C 0.3693(4) 0.6579(3) 0.2607(2) 0.051 Uani 1 1 d .
C285 C 0.4221(4) 0.6377(3) 0.27245(19) 0.049 Uani 1 1 d .
H285 H 0.4479 0.6158 0.2601 0.058 Uiso 1 1 calc R
C286 C 0.4400(3) 0.6482(3) 0.30266(18) 0.039 Uani 1 1 d .
C287 C 0.3513(6) 0.6455(5) 0.2292(4) 0.108 Uiso 1 1 d .
C288 C 0.3880(6) 0.6513(5) 0.1961(3) 0.108 Uiso 1 1 d .
H28G H 0.3948 0.6783 0.1955 0.162 Uiso 1 1 calc R
H28H H 0.3689 0.6536 0.1741 0.162 Uiso 1 1 calc R
H28I H 0.4233 0.6257 0.1978 0.162 Uiso 1 1 calc R
C289 C 0.3582(6) 0.5983(5) 0.2362(4) 0.108 Uiso 1 1 d .
H28J H 0.3641 0.5870 0.2619 0.162 Uiso 1 1 calc R
H28K H 0.3901 0.5810 0.2229 0.162 Uiso 1 1 calc R
H28L H 0.3248 0.5958 0.2286 0.162 Uiso 1 1 calc R
C290 C 0.2965(8) 0.6754(6) 0.2140(5) 0.158 Uiso 1 1 d .
H29D H 0.2682 0.6780 0.2327 0.236 Uiso 1 1 calc R
H29E H 0.2880 0.6633 0.1945 0.236 Uiso 1 1 calc R
H29F H 0.2969 0.7047 0.2048 0.236 Uiso 1 1 calc R
C291 C 0.5465(3) 0.6870(3) 0.31329(18) 0.037 Uani 1 1 d .
C292 C 0.5419(3) 0.6562(3) 0.29506(17) 0.036 Uani 1 1 d .
C293 C 0.5660(3) 0.6492(3) 0.26173(19) 0.051 Uani 1 1 d .
H293 H 0.5640 0.6260 0.2511 0.061 Uiso 1 1 calc R
C294 C 0.5931(4) 0.6752(3) 0.24347(19) 0.056 Uani 1 1 d .
C295 C 0.5973(4) 0.7070(3) 0.26201(19) 0.048 Uani 1 1 d .
H295 H 0.6165 0.7249 0.2509 0.058 Uiso 1 1 calc R
C296 C 0.5749(3) 0.7132(3) 0.29555(18) 0.039 Uani 1 1 d .
C297 C 0.6205(4) 0.6680(4) 0.2070(3) 0.067 Uiso 1 1 d .
C298 C 0.5916(5) 0.6492(4) 0.1851(3) 0.098 Uiso 1 1 d .
H29G H 0.5835 0.6255 0.2003 0.147 Uiso 1 1 calc R
H29H H 0.6157 0.6374 0.1653 0.147 Uiso 1 1 calc R
H29I H 0.5570 0.6727 0.1754 0.147 Uiso 1 1 calc R
C299 C 0.6775(6) 0.6300(5) 0.2142(4) 0.119 Uiso 1 1 d .
H29J H 0.7057 0.6423 0.2148 0.178 Uiso 1 1 calc R
H29K H 0.6864 0.6120 0.1952 0.178 Uiso 1 1 calc R
H29L H 0.6769 0.6116 0.2373 0.178 Uiso 1 1 calc R
C300 C 0.6299(6) 0.7081(5) 0.1870(4) 0.108 Uiso 1 1 d .
H30D H 0.5945 0.7335 0.1833 0.162 Uiso 1 1 calc R
H30E H 0.6469 0.7017 0.1637 0.162 Uiso 1 1 calc R
H30F H 0.6546 0.7150 0.2009 0.162 Uiso 1 1 calc R
C301 C 0.4810(3) 0.8155(2) 0.32195(16) 0.028 Uani 1 1 d .
C302 C 0.4376(3) 0.8558(3) 0.30752(18) 0.040 Uani 1 1 d .
C303 C 0.4454(4) 0.8816(4) 0.2767(2) 0.076 Uani 1 1 d .
H303 H 0.4163 0.9090 0.2683 0.092 Uiso 1 1 calc R
C304 C 0.4952(5) 0.8682(5) 0.2577(3) 0.115 Uani 1 1 d .
C305 C 0.5368(4) 0.8288(4) 0.2711(2) 0.077 Uani 1 1 d .
H305 H 0.5709 0.8192 0.2585 0.092 Uiso 1 1 calc R
C306 C 0.5305(3) 0.8026(3) 0.30251(19) 0.042 Uani 1 1 d .
C307 C 0.5039(8) 0.8908(7) 0.2187(5) 0.153 Uiso 1 1 d D
C308 C 0.5558(8) 0.9004(8) 0.2194(6) 0.195 Uiso 1 1 d D
H30J H 0.5605 0.9168 0.1962 0.293 Uiso 1 1 calc R
H30K H 0.5880 0.8724 0.2243 0.293 Uiso 1 1 calc R
H30L H 0.5523 0.9181 0.2382 0.293 Uiso 1 1 calc R
C309 C 0.5050(12) 0.8646(9) 0.1891(7) 0.233 Uiso 1 1 d D
C310 C 0.4542(8) 0.9350(7) 0.2074(5) 0.148 Uiso 1 1 d .
C311 C 0.3345(3) 0.8092(3) 0.32899(17) 0.033 Uani 1 1 d .
C312 C 0.3004(3) 0.7925(3) 0.31297(19) 0.041 Uani 1 1 d .
C313 C 0.2690(3) 0.8163(3) 0.2831(2) 0.053 Uani 1 1 d .
H313 H 0.2471 0.8040 0.2734 0.063 Uiso 1 1 calc R
C314 C 0.2676(4) 0.8564(3) 0.2668(2) 0.054 Uani 1 1 d .
C315 C 0.3011(3) 0.8742(3) 0.28160(19) 0.048 Uani 1 1 d .
H315 H 0.3015 0.9021 0.2709 0.058 Uiso 1 1 calc R
C316 C 0.3337(3) 0.8501(2) 0.31217(17) 0.035 Uani 1 1 d .
C317 C 0.2279(7) 0.8846(6) 0.2370(4) 0.132 Uiso 1 1 d D
C318 C 0.1988(7) 0.8593(5) 0.2214(4) 0.132 Uiso 1 1 d D
H31D H 0.1756 0.8504 0.2399 0.197 Uiso 1 1 calc R
H31E H 0.2267 0.8329 0.2134 0.197 Uiso 1 1 calc R
H31F H 0.1757 0.8785 0.2011 0.197 Uiso 1 1 calc R
C319 C 0.1850(7) 0.9202(6) 0.2493(4) 0.132 Uiso 1 1 d .
H31G H 0.2000 0.9318 0.2663 0.197 Uiso 1 1 calc R
H31H H 0.1570 0.9100 0.2613 0.197 Uiso 1 1 calc R
H31I H 0.1682 0.9436 0.2291 0.197 Uiso 1 1 calc R
C320 C 0.2592(6) 0.8958(6) 0.2044(4) 0.132 Uiso 1 1 d D
H32A H 0.2331 0.9131 0.1849 0.197 Uiso 1 1 calc R
H32B H 0.2856 0.8684 0.1969 0.197 Uiso 1 1 calc R
H32C H 0.2792 0.9131 0.2103 0.197 Uiso 1 1 calc R
C321 C 0.7386(2) 0.6516(2) 0.42973(16) 0.026 Uani 1 1 d .
C322 C 0.7487(2) 0.6791(2) 0.39881(15) 0.023 Uani 1 1 d .
C323 C 0.7995(2) 0.6672(2) 0.38185(17) 0.027 Uani 1 1 d .
H323 H 0.8045 0.6869 0.3618 0.032 Uiso 1 1 calc R
C324 C 0.8439(3) 0.6272(2) 0.39313(19) 0.035 Uani 1 1 d .
C325 C 0.8343(3) 0.5998(2) 0.42306(18) 0.030 Uani 1 1 d .
H325 H 0.8635 0.5727 0.4317 0.036 Uiso 1 1 calc R
C326 C 0.7839(3) 0.6108(2) 0.44048(16) 0.025 Uani 1 1 d .
C327 C 0.8990(3) 0.6161(3) 0.3739(2) 0.046 Uiso 1 1 d .
C328 C 0.8895(6) 0.6061(5) 0.3361(3) 0.112 Uiso 1 1 d .
H32D H 0.8784 0.5808 0.3397 0.168 Uiso 1 1 calc R
H32E H 0.9239 0.5991 0.3223 0.168 Uiso 1 1 calc R
H32F H 0.8604 0.6321 0.3232 0.168 Uiso 1 1 calc R
C329 C 0.9151(5) 0.6553(4) 0.3685(3) 0.083 Uiso 1 1 d .
H32G H 0.8874 0.6804 0.3536 0.125 Uiso 1 1 calc R
H32H H 0.9512 0.6478 0.3566 0.125 Uiso 1 1 calc R
H32I H 0.9174 0.6634 0.3917 0.125 Uiso 1 1 calc R
C330 C 0.9446(4) 0.5760(4) 0.3938(3) 0.070 Uiso 1 1 d .
H33A H 0.9436 0.5787 0.4191 0.105 Uiso 1 1 calc R
H33B H 0.9805 0.5742 0.3836 0.105 Uiso 1 1 calc R
H33C H 0.9390 0.5491 0.3915 0.105 Uiso 1 1 calc R
C331 C 0.7514(2) 0.6213(2) 0.53209(17) 0.026 Uani 1 1 d .
C332 C 0.7929(2) 0.5891(2) 0.51484(16) 0.024 Uani 1 1 d .
C333 C 0.8476(3) 0.5707(2) 0.52618(18) 0.032 Uani 1 1 d .
H333 H 0.8742 0.5492 0.5138 0.038 Uiso 1 1 calc R
C334 C 0.8645(3) 0.5825(2) 0.55477(19) 0.037 Uani 1 1 d .
C335 C 0.8234(3) 0.6134(2) 0.57265(18) 0.030 Uani 1 1 d .
H335 H 0.8335 0.6216 0.5930 0.036 Uiso 1 1 calc R
C336 C 0.7685(3) 0.6328(2) 0.56188(17) 0.030 Uani 1 1 d .
C337 C 0.9247(3) 0.5638(3) 0.5679(2) 0.046 Uiso 1 1 d .
C338 C 0.9640(4) 0.5332(4) 0.5425(3) 0.072 Uiso 1 1 d .
H33D H 0.9531 0.5085 0.5418 0.107 Uiso 1 1 calc R
H33E H 1.0021 0.5218 0.5513 0.107 Uiso 1 1 calc R
H33F H 0.9618 0.5502 0.5184 0.107 Uiso 1 1 calc R
C339 C 0.9427(4) 0.6026(4) 0.5688(3) 0.074 Uiso 1 1 d .
H33G H 0.9367 0.6212 0.5452 0.111 Uiso 1 1 calc R
H33H H 0.9819 0.5908 0.5750 0.111 Uiso 1 1 calc R
H33I H 0.9207 0.6202 0.5866 0.111 Uiso 1 1 calc R
C340 C 0.9291(4) 0.5380(3) 0.6046(2) 0.065 Uiso 1 1 d .
H34A H 0.9024 0.5565 0.6204 0.098 Uiso 1 1 calc R
H34B H 0.9666 0.5289 0.6138 0.098 Uiso 1 1 calc R
H34C H 0.9213 0.5118 0.6040 0.098 Uiso 1 1 calc R
C341 C 0.6893(2) 0.7513(2) 0.53875(15) 0.023 Uani 1 1 d .
C342 C 0.6976(3) 0.7900(2) 0.52457(17) 0.027 Uani 1 1 d .
C343 C 0.7409(3) 0.7993(3) 0.5343(2) 0.045 Uani 1 1 d .
H343 H 0.7445 0.8261 0.5236 0.054 Uiso 1 1 calc R
C344 C 0.7792(3) 0.7700(3) 0.5595(2) 0.052 Uani 1 1 d .
C345 C 0.7704(3) 0.7311(3) 0.5759(2) 0.048 Uani 1 1 d .
H345 H 0.7950 0.7108 0.5940 0.057 Uiso 1 1 calc R
C346 C 0.7264(3) 0.7226(2) 0.56587(17) 0.031 Uani 1 1 d .
C347 C 0.8299(4) 0.7769(4) 0.5682(3) 0.068 Uiso 1 1 d .
C348 C 0.8465(6) 0.8071(5) 0.5400(3) 0.103 Uiso 1 1 d .
H34D H 0.8257 0.8378 0.5433 0.155 Uiso 1 1 calc R
H34E H 0.8383 0.8033 0.5163 0.155 Uiso 1 1 calc R
H34F H 0.8862 0.7999 0.5419 0.155 Uiso 1 1 calc R
C349 C 0.8210(7) 0.7911(6) 0.6004(4) 0.126 Uiso 1 1 d .
H34G H 0.7961 0.8224 0.5973 0.189 Uiso 1 1 calc R
H34H H 0.8563 0.7875 0.6103 0.189 Uiso 1 1 calc R
H34I H 0.8042 0.7737 0.6170 0.189 Uiso 1 1 calc R
C350 C 0.8840(7) 0.7304(6) 0.5715(4) 0.138 Uiso 1 1 d .
H35A H 0.9168 0.7356 0.5766 0.206 Uiso 1 1 calc R
H35B H 0.8895 0.7189 0.5489 0.206 Uiso 1 1 calc R
H35C H 0.8784 0.7089 0.5909 0.206 Uiso 1 1 calc R
C351 C 0.6753(2) 0.7815(2) 0.43485(14) 0.020 Uani 1 1 d .
C352 C 0.7059(3) 0.7689(2) 0.40358(16) 0.026 Uani 1 1 d .
C353 C 0.7452(3) 0.7846(3) 0.3897(2) 0.041 Uani 1 1 d .
H353 H 0.7649 0.7750 0.3688 0.049 Uiso 1 1 calc R
C354 C 0.7568(4) 0.8145(3) 0.4060(2) 0.057 Uani 1 1 d .
C355 C 0.7280(3) 0.8276(3) 0.4367(2) 0.047 Uani 1 1 d .
H355 H 0.7356 0.8475 0.4484 0.056 Uiso 1 1 calc R
C356 C 0.6876(3) 0.8114(2) 0.45072(17) 0.029 Uani 1 1 d .
C357 C 0.8001(5) 0.8326(4) 0.3874(3) 0.080 Uiso 1 1 d .
C358 C 0.7828(7) 0.8597(6) 0.3518(4) 0.137 Uiso 1 1 d .
H35D H 0.7678 0.8448 0.3378 0.206 Uiso 1 1 calc R
H35E H 0.8148 0.8637 0.3393 0.206 Uiso 1 1 calc R
H35F H 0.7543 0.8887 0.3546 0.206 Uiso 1 1 calc R
C359 C 0.8198(4) 0.8551(4) 0.4123(3) 0.076 Uiso 1 1 d .
H35G H 0.7886 0.8812 0.4181 0.114 Uiso 1 1 calc R
H35H H 0.8488 0.8641 0.4004 0.114 Uiso 1 1 calc R
H35I H 0.8345 0.8343 0.4344 0.114 Uiso 1 1 calc R
C360 C 0.8557(7) 0.7889(6) 0.3789(5) 0.153 Uiso 1 1 d .
H36A H 0.8726 0.7706 0.4015 0.229 Uiso 1 1 calc R
H36B H 0.8825 0.7990 0.3650 0.229 Uiso 1 1 calc R
H36C H 0.8447 0.7713 0.3652 0.229 Uiso 1 1 calc R
C361 C 0.5940(3) 0.5869(3) 0.66175(17) 0.036 Uani 1 1 d .
C362 C 0.5953(3) 0.5452(2) 0.67947(17) 0.035 Uani 1 1 d .
C363 C 0.6245(3) 0.5238(3) 0.71057(19) 0.042 Uani 1 1 d .
H363 H 0.6222 0.4968 0.7221 0.051 Uiso 1 1 calc R
C364 C 0.6581(3) 0.5407(3) 0.72612(18) 0.044 Uani 1 1 d .
C365 C 0.6590(3) 0.5811(3) 0.7078(2) 0.044 Uani 1 1 d .
H365 H 0.6812 0.5937 0.7166 0.052 Uiso 1 1 calc R
C366 C 0.6279(3) 0.6028(3) 0.67691(18) 0.043 Uani 1 1 d .
C367 C 0.6890(4) 0.5164(4) 0.7603(3) 0.073 Uiso 1 1 d .
C368 C 0.7209(5) 0.5424(4) 0.7735(3) 0.083 Uiso 1 1 d .
H36D H 0.7376 0.5271 0.7969 0.125 Uiso 1 1 calc R
H36E H 0.6950 0.5725 0.7755 0.125 Uiso 1 1 calc R
H36F H 0.7500 0.5436 0.7563 0.125 Uiso 1 1 calc R
C369 C 0.6560(5) 0.5024(5) 0.7896(3) 0.100 Uiso 1 1 d .
H36G H 0.6476 0.4782 0.7836 0.150 Uiso 1 1 calc R
H36H H 0.6215 0.5274 0.7927 0.150 Uiso 1 1 calc R
H36I H 0.6773 0.4922 0.8119 0.150 Uiso 1 1 calc R
C370 C 0.7331(6) 0.4717(5) 0.7534(4) 0.120 Uiso 1 1 d .
H37A H 0.7149 0.4521 0.7496 0.180 Uiso 1 1 calc R
H37B H 0.7578 0.4580 0.7741 0.180 Uiso 1 1 calc R
H37C H 0.7546 0.4765 0.7321 0.180 Uiso 1 1 calc R
C371 C 0.4491(3) 0.5821(2) 0.66959(15) 0.026 Uani 1 1 d .
C372 C 0.4900(3) 0.5417(2) 0.68439(17) 0.033 Uani 1 1 d .
C373 C 0.4815(3) 0.5161(3) 0.7160(2) 0.047 Uani 1 1 d .
H373 H 0.5101 0.4886 0.7248 0.057 Uiso 1 1 calc R
C374 C 0.4322(3) 0.5304(3) 0.7347(2) 0.052 Uani 1 1 d .
C375 C 0.3913(3) 0.5711(3) 0.7194(2) 0.050 Uani 1 1 d .
H375 H 0.3569 0.5820 0.7314 0.060 Uiso 1 1 calc R
C376 C 0.3989(3) 0.5956(2) 0.68792(18) 0.037 Uani 1 1 d .
C377 C 0.4219(4) 0.5030(4) 0.7695(3) 0.077 Uiso 1 1 d D
C378 C 0.3805(9) 0.4859(9) 0.7568(6) 0.217 Uiso 1 1 d D
C379 C 0.4652(6) 0.4558(4) 0.7778(4) 0.146 Uiso 1 1 d D
H37G H 0.4949 0.4555 0.7921 0.219 Uiso 1 1 calc R
H37H H 0.4804 0.4451 0.7554 0.219 Uiso 1 1 calc R
H37I H 0.4479 0.4365 0.7913 0.219 Uiso 1 1 calc R
C380 C 0.3761(5) 0.5324(4) 0.7915(3) 0.103 Uiso 1 1 d D
C381 C 0.3814(3) 0.7111(2) 0.67551(19) 0.039 Uani 1 1 d .
C382 C 0.3511(3) 0.6855(2) 0.69270(17) 0.034 Uani 1 1 d .
C383 C 0.3271(3) 0.6918(3) 0.72646(18) 0.043 Uani 1 1 d .
H383 H 0.3075 0.6743 0.7375 0.051 Uiso 1 1 calc R
C384 C 0.3319(4) 0.7240(3) 0.7441(2) 0.054 Uani 1 1 d .
C385 C 0.3606(4) 0.7489(3) 0.7266(2) 0.064 Uani 1 1 d .
H385 H 0.3626 0.7717 0.7377 0.077 Uiso 1 1 calc R
C386 C 0.3866(4) 0.7425(3) 0.6937(2) 0.055 Uani 1 1 d .
C387 C 0.2999(4) 0.7338(4) 0.7793(3) 0.070 Uiso 1 1 d .
C388 C 0.2443(6) 0.7681(5) 0.7700(4) 0.107 Uiso 1 1 d .
H38G H 0.2242 0.7564 0.7566 0.161 Uiso 1 1 calc R
H38H H 0.2478 0.7942 0.7554 0.161 Uiso 1 1 calc R
H38I H 0.2239 0.7764 0.7920 0.161 Uiso 1 1 calc R
C389 C 0.3298(5) 0.7521(4) 0.8027(3) 0.092 Uiso 1 1 d .
H38J H 0.3284 0.7810 0.7905 0.138 Uiso 1 1 calc R
H38K H 0.3684 0.7315 0.8062 0.138 Uiso 1 1 calc R
H38L H 0.3113 0.7552 0.8259 0.138 Uiso 1 1 calc R
C390 C 0.2901(5) 0.6929(4) 0.8000(3) 0.096 Uiso 1 1 d .
H39D H 0.2724 0.6996 0.8230 0.145 Uiso 1 1 calc R
H39E H 0.3256 0.6677 0.8042 0.145 Uiso 1 1 calc R
H39F H 0.2661 0.6856 0.7859 0.145 Uiso 1 1 calc R
C391 C 0.5283(5) 0.7161(3) 0.6673(2) 0.078 Uani 1 1 d .
C392 C 0.5836(5) 0.6935(3) 0.6797(2) 0.078 Uani 1 1 d .
C393 C 0.6036(5) 0.7005(3) 0.7113(2) 0.078 Uani 1 1 d .
C394 C 0.5548(5) 0.7299(3) 0.7349(2) 0.078 Uani 1 1 d D
C395 C 0.5034(5) 0.7535(3) 0.7198(2) 0.078 Uani 1 1 d .
H395 H 0.4759 0.7747 0.7319 0.093 Uiso 1 1 calc R
C396 C 0.4914(5) 0.7465(3) 0.6868(2) 0.078 Uani 1 1 d .
C397 C 0.5640(10) 0.7325(8) 0.7744(4) 0.175 Uiso 1 1 d D
C398 C 0.5546(12) 0.7930(11) 0.7672(8) 0.250 Uiso 1 1 d .
C399 C 0.6183(9) 0.7143(7) 0.7836(5) 0.161 Uiso 1 1 d .
C400 C 0.5286(16) 0.7191(15) 0.8045(9) 0.365 Uiso 1 1 d D
O23A O -0.0364(2) 0.7244(2) -0.09648(13) 0.018 Uani 0.80 1 d P
O24A O 0.0881(2) 0.7084(2) -0.00301(16) 0.018 Uani 0.80 1 d P
O49A O 0.1657(6) 0.6132(5) -0.1123(4) 0.088 Uiso 0.50 1 d PD
O79A O 0.33348(19) 0.69841(16) 0.50156(12) 0.018 Uani 0.80 1 d P
O23B O -0.0324(10) 0.7160(8) -0.0879(5) 0.018 Uani 0.20 1 d P
O24B O 0.0766(9) 0.7034(8) -0.0037(6) 0.018 Uani 0.20 1 d P
O49B O 0.2060(6) 0.6228(5) -0.1295(4) 0.073 Uiso 0.50 1 d P
O79B O 0.3800(7) 0.6982(7) 0.5003(5) 0.018 Uani 0.20 1 d P

loop_
_atom_site_aniso_label
_atom_site_aniso_U_11
_atom_site_aniso_U_22
_atom_site_aniso_U_33
_atom_site_aniso_U_23
_atom_site_aniso_U_13
_atom_site_aniso_U_12
Co1 0.038 0.023 0.037 -0.011 0.012 -0.015
S1 0.039 0.043 0.044 -0.015 0.003 -0.019
P1 0.027 0.027 0.036 -0.012 0.009 -0.013
O1 0.029 0.026 0.039 -0.009 0.007 -0.011
C1 0.037 0.026 0.029 -0.011 0.000 -0.020
Co2 0.026 0.025 0.036 -0.013 0.010 -0.014
S2 0.039 0.034 0.046 -0.007 0.010 -0.018
P2 0.028 0.021 0.024 -0.007 0.011 -0.013
O2 0.033 0.026 0.028 -0.004 0.005 -0.016
C2 0.031 0.021 0.040 -0.007 0.001 -0.011
Co3 0.028 0.020 0.024 -0.007 0.009 -0.009
P3 0.028 0.022 0.023 -0.006 0.009 -0.014
O3 0.033 0.023 0.031 -0.010 0.016 -0.014
C3 0.042 0.039 0.043 -0.001 0.001 -0.027
Co4 0.029 0.020 0.039 -0.009 0.013 -0.013
S4 0.038 0.046 0.048 -0.022 0.013 -0.017
P4 0.031 0.026 0.038 -0.014 0.019 -0.017
O4 0.024 0.029 0.043 -0.017 0.015 -0.007
C4 0.052 0.035 0.057 -0.001 -0.008 -0.015
Co5 0.027 0.032 0.049 -0.018 0.016 -0.017
S5 0.042 0.042 0.045 0.000 -0.006 -0.023
P5 0.030 0.029 0.041 -0.013 0.018 -0.014
O5 0.021 0.040 0.046 -0.022 0.008 -0.007
C5 0.027 0.039 0.063 -0.006 -0.003 -0.011
Co6 0.025 0.033 0.041 -0.017 0.015 -0.017
P6 0.030 0.026 0.039 -0.016 0.013 -0.013
O6 0.029 0.040 0.046 -0.018 0.022 -0.019
C6 0.025 0.027 0.044 -0.007 0.000 -0.008
Co7 0.037 0.032 0.043 -0.018 0.018 -0.023
S7 0.049 0.034 0.033 -0.007 0.008 -0.018
P7 0.039 0.021 0.056 -0.013 0.022 -0.015
O7 0.050 0.044 0.040 -0.026 0.031 -0.037
Co8 0.035 0.044 0.041 -0.021 0.022 -0.026
P8 0.054 0.028 0.045 -0.014 0.016 -0.024
O8 0.034 0.039 0.046 -0.025 0.011 -0.021
Co9 0.038 0.032 0.031 -0.012 0.014 -0.017
S9 0.091 0.038 0.037 -0.022 0.033 -0.041
P9 0.021 0.024 0.042 -0.001 -0.004 -0.010
O9 0.032 0.039 0.035 -0.017 0.009 -0.020
Co10 0.030 0.030 0.025 -0.009 0.010 -0.015
S10 0.025 0.027 0.064 -0.008 0.004 -0.009
P10 0.023 0.020 0.020 -0.002 0.002 -0.011
O10 0.043 0.035 0.032 -0.019 0.021 -0.023
Co11 0.041 0.027 0.028 -0.013 0.013 -0.014
S11 0.030 0.024 0.073 -0.005 0.011 -0.012
P11 0.028 0.022 0.019 -0.007 0.005 -0.013
O11 0.032 0.038 0.029 -0.007 0.009 -0.019
C11 0.028 0.010 0.025 -0.009 0.005 -0.008
Co12 0.031 0.045 0.031 -0.009 0.013 -0.022
S12 0.032 0.030 0.054 -0.013 0.012 -0.014
P12 0.031 0.021 0.038 -0.010 0.015 -0.013
O12 0.038 0.034 0.035 -0.005 0.000 -0.016
C12 0.033 0.027 0.031 -0.006 0.000 -0.015
Co13 0.026 0.025 0.037 -0.012 0.010 -0.011
S13 0.058 0.049 0.053 0.020 -0.017 -0.037
P13 0.035 0.031 0.036 -0.014 0.014 -0.017
O13 0.041 0.027 0.042 -0.011 0.021 -0.009
C13 0.034 0.033 0.032 -0.002 -0.008 -0.013
Co14 0.023 0.022 0.024 -0.006 0.009 -0.012
P14 0.035 0.026 0.041 -0.008 0.000 -0.016
O14 0.027 0.023 0.034 -0.010 0.005 -0.007
C14 0.053 0.045 0.019 0.000 -0.007 -0.028
Co15 0.027 0.020 0.038 -0.008 0.010 -0.012
P15 0.034 0.024 0.046 -0.003 0.018 -0.013
O15 0.037 0.022 0.029 -0.006 0.000 -0.014
C15 0.034 0.025 0.031 -0.003 -0.002 -0.013
Co16 0.035 0.030 0.037 -0.008 0.007 -0.017
P16 0.038 0.025 0.038 -0.012 0.009 -0.013
O16 0.029 0.036 0.025 -0.013 0.015 -0.021
C16 0.026 0.030 0.020 0.002 -0.004 -0.019
Co17 0.039 0.024 0.033 -0.006 0.015 -0.014
O17 0.050 0.030 0.024 -0.005 0.007 -0.014
Co18 0.033 0.025 0.026 -0.008 0.014 -0.018
O18 0.048 0.033 0.038 -0.017 0.024 -0.027
Co19 0.048 0.027 0.029 -0.011 0.015 -0.021
O19 0.043 0.029 0.037 -0.006 0.016 -0.024
Co20 0.044 0.038 0.038 -0.011 0.018 -0.026
O20 0.041 0.030 0.038 0.002 0.005 -0.019
Co21 0.035 0.019 0.045 -0.005 0.006 -0.012
O21 0.014 0.021 0.020 -0.005 0.008 -0.007
C21 0.032 0.020 0.020 -0.005 0.007 -0.014
Co22 0.023 0.022 0.041 -0.007 0.002 -0.012
O22 0.065 0.024 0.019 -0.007 0.010 -0.036
C22 0.031 0.023 0.017 -0.003 0.005 -0.009
Co23 0.025 0.019 0.023 -0.004 0.004 -0.007
C23 0.027 0.027 0.023 -0.002 -0.001 -0.010
Co24 0.030 0.019 0.041 -0.009 0.014 -0.013
C24 0.033 0.026 0.030 -0.005 0.005 -0.011
Co25 0.022 0.025 0.041 -0.006 0.006 -0.012
O25 0.014 0.021 0.020 -0.005 0.008 -0.007
C25 0.030 0.034 0.031 -0.013 0.013 -0.012
Co26 0.026 0.031 0.044 -0.008 0.004 -0.017
O26 0.043 0.028 0.046 -0.017 0.021 -0.017
C26 0.033 0.023 0.027 -0.008 0.007 -0.015
Co27 0.025 0.037 0.033 -0.011 0.009 -0.015
O27 0.034 0.034 0.038 -0.014 0.016 -0.019
Co28 0.025 0.022 0.042 -0.010 0.010 -0.012
O28 0.032 0.039 0.041 -0.024 0.017 -0.022
Co29 0.038 0.031 0.028 -0.005 0.000 -0.019
O29 0.098 0.079 0.090 -0.023 -0.014 0.008
Co30 0.034 0.043 0.026 -0.005 0.003 -0.024
O30 0.031 0.026 0.035 -0.012 0.008 -0.010
Co31 0.033 0.027 0.022 -0.004 0.000 -0.013
O31 0.025 0.020 0.024 -0.007 0.003 -0.004
C31 0.026 0.014 0.043 -0.010 0.016 -0.010
Co32 0.024 0.028 0.026 -0.002 -0.002 -0.015
O32 0.024 0.030 0.036 -0.016 0.008 -0.008
C32 0.028 0.027 0.046 -0.012 0.020 -0.011
Co33 0.022 0.020 0.028 -0.007 0.004 -0.009
O33 0.092 0.076 0.051 -0.014 0.021 -0.056
C33 0.023 0.035 0.074 -0.017 0.005 0.003
Co34 0.025 0.029 0.029 -0.003 0.003 -0.015
O34 0.030 0.019 0.016 -0.004 0.010 -0.008
C34 0.039 0.048 0.076 -0.034 0.012 -0.008
Co35 0.023 0.022 0.031 -0.004 0.006 -0.011
O35 0.030 0.024 0.031 -0.004 0.012 -0.012
C35 0.050 0.035 0.053 -0.017 0.020 -0.017
Co36 0.018 0.020 0.019 -0.004 0.003 -0.009
O36 0.022 0.026 0.037 -0.003 0.012 -0.012
C36 0.032 0.030 0.049 -0.012 0.021 -0.016
Co37 0.038 0.029 0.025 0.000 0.006 -0.015
O37 0.078 0.057 0.057 -0.014 0.008 -0.038
Co38 0.034 0.040 0.026 -0.005 0.011 -0.020
O38 0.036 0.029 0.041 -0.003 0.008 -0.021
Co39 0.042 0.021 0.027 -0.008 0.010 -0.015
O39 0.032 0.025 0.049 -0.010 0.007 -0.016
Co40 0.039 0.025 0.023 -0.008 0.012 -0.020
O40 0.053 0.026 0.044 -0.012 0.014 -0.025
S41 0.024 0.020 0.029 -0.007 0.003 -0.009
C41 0.024 0.050 0.055 -0.030 0.021 -0.025
S42 0.030 0.025 0.024 -0.006 0.007 -0.011
O42 0.027 0.053 0.052 -0.002 0.021 -0.010
C42 0.024 0.055 0.060 -0.028 0.013 -0.018
S43 0.028 0.021 0.028 -0.005 0.007 -0.010
O43 0.029 0.029 0.047 -0.003 0.019 -0.011
C43 0.031 0.073 0.093 -0.048 0.000 -0.013
O44 0.027 0.045 0.056 0.008 0.022 -0.011
C44 0.027 0.096 0.121 -0.062 -0.028 -0.003
S45 0.041 0.031 0.030 -0.012 0.017 -0.023
O45 0.120 0.080 0.107 -0.054 -0.005 -0.041
C45 0.047 0.073 0.057 -0.037 0.001 -0.019
O46 0.072 0.034 0.064 -0.002 -0.016 -0.028
C46 0.025 0.050 0.071 -0.030 0.014 -0.017
S47 0.038 0.036 0.038 -0.017 0.020 -0.025
O47 0.072 0.034 0.064 -0.002 -0.016 -0.028
S48 0.036 0.031 0.036 -0.013 0.011 -0.019
O48 0.072 0.034 0.064 -0.002 -0.016 -0.028
S50 0.033 0.035 0.029 -0.005 0.005 -0.019
O50 0.034 0.029 0.057 -0.015 0.024 -0.016
S51 0.038 0.022 0.033 -0.008 0.016 -0.014
O51 0.068 0.045 0.092 -0.042 0.055 -0.044
C51 0.025 0.044 0.055 -0.028 0.021 -0.018
S52 0.046 0.032 0.034 -0.013 0.019 -0.025
O52 0.048 0.031 0.063 -0.022 0.029 -0.027
C52 0.036 0.047 0.056 -0.029 0.027 -0.028
S53 0.033 0.035 0.030 -0.009 0.002 -0.021
O53 0.097 0.072 0.135 0.012 -0.017 -0.034
C53 0.057 0.073 0.102 -0.040 0.055 -0.045
O54 0.051 0.033 0.051 -0.017 0.006 -0.019
C54 0.042 0.096 0.103 -0.030 0.032 -0.028
S55 0.034 0.025 0.046 -0.014 0.008 -0.011
O55 0.056 0.039 0.048 -0.021 0.002 -0.017
C55 0.045 0.061 0.080 -0.026 0.026 -0.027
S56 0.050 0.043 0.046 -0.025 0.027 -0.034
C56 0.039 0.047 0.055 -0.034 0.021 -0.022
S57 0.034 0.026 0.038 -0.014 0.013 -0.016
O57 0.054 0.043 0.061 -0.031 0.009 -0.014
O58 0.022 0.021 0.049 -0.005 -0.001 -0.008
S59 0.028 0.022 0.023 -0.002 0.005 -0.010
O59 0.026 0.018 0.039 -0.003 -0.003 -0.010
S60 0.025 0.022 0.037 -0.004 0.007 -0.009
O60 0.038 0.023 0.029 -0.013 0.014 -0.014
O61 0.025 0.031 0.042 -0.015 0.013 -0.009
C61 0.038 0.039 0.044 -0.021 0.025 -0.030
S62 0.036 0.032 0.035 -0.014 0.016 -0.013
O62 0.024 0.027 0.059 -0.007 -0.006 -0.010
C62 0.052 0.041 0.049 -0.024 0.033 -0.033
O63 0.031 0.030 0.044 -0.009 0.001 -0.015
C63 0.070 0.057 0.070 -0.032 0.031 -0.051
S64 0.040 0.033 0.043 -0.021 0.021 -0.022
O64 0.036 0.033 0.037 -0.011 0.018 -0.022
C64 0.107 0.076 0.095 -0.059 0.078 -0.075
O65 0.021 0.029 0.053 -0.005 0.017 -0.008
C65 0.084 0.047 0.068 -0.031 0.054 -0.046
S66 0.035 0.028 0.026 0.001 -0.001 -0.010
O66 0.036 0.053 0.027 -0.017 0.003 -0.026
C66 0.056 0.040 0.055 -0.031 0.034 -0.041
S67 0.038 0.033 0.032 -0.002 0.010 -0.018
O67 0.032 0.040 0.021 -0.012 0.011 -0.020
S68 0.044 0.046 0.032 -0.016 0.010 -0.028
O68 0.041 0.025 0.024 -0.001 0.002 -0.014
S69 0.039 0.026 0.031 -0.007 0.015 -0.016
O69 0.043 0.035 0.040 0.012 -0.019 -0.022
O70 0.029 0.026 0.025 -0.006 0.012 -0.012
S71 0.029 0.041 0.055 -0.026 0.014 -0.014
O71 0.021 0.035 0.026 -0.001 -0.001 -0.012
C71 0.023 0.042 0.043 -0.024 0.018 -0.022
S72 0.042 0.053 0.039 -0.009 -0.007 -0.029
O72 0.035 0.031 0.025 0.001 -0.003 -0.020
C72 0.050 0.060 0.045 -0.027 0.018 -0.035
O73 0.029 0.029 0.025 -0.009 0.009 -0.018
C73 0.049 0.104 0.054 -0.034 0.016 -0.051
S74 0.028 0.028 0.040 -0.002 -0.008 -0.014
O74 0.042 0.046 0.041 0.008 -0.006 -0.029
C74 0.054 0.095 0.061 -0.033 0.011 -0.045
S75 0.033 0.022 0.033 -0.004 0.010 -0.009
O75 0.040 0.026 0.024 0.000 0.012 -0.019
C75 0.061 0.063 0.049 -0.028 0.028 -0.050
O76 0.051 0.033 0.025 -0.014 0.022 -0.023
C76 0.041 0.049 0.041 -0.022 0.023 -0.029
S77 0.024 0.023 0.025 -0.003 0.004 -0.010
O77 0.049 0.056 0.028 -0.018 0.008 -0.028
O78 0.019 0.045 0.008 -0.001 0.000 -0.013
S79 0.033 0.034 0.038 0.005 -0.008 -0.016
S80 0.048 0.026 0.039 -0.010 0.022 -0.020
O80 0.014 0.021 0.020 -0.005 0.008 -0.007
S81 0.050 0.031 0.046 -0.002 0.013 -0.022
O81 0.014 0.021 0.020 -0.005 0.008 -0.007
C81 0.035 0.039 0.024 -0.013 0.013 -0.021
O82 0.014 0.021 0.020 -0.005 0.008 -0.007
C82 0.041 0.038 0.034 -0.011 0.014 -0.029
S83 0.057 0.042 0.045 -0.025 0.030 -0.034
O83 0.031 0.030 0.041 -0.008 0.009 -0.017
C83 0.054 0.041 0.034 -0.020 0.022 -0.032
O84 0.041 0.026 0.046 -0.009 0.013 -0.021
C84 0.074 0.054 0.046 -0.025 0.016 -0.048
O85 0.028 0.038 0.041 -0.013 0.011 -0.018
C85 0.066 0.054 0.033 -0.012 -0.004 -0.037
O86 0.095 0.086 0.105 -0.002 -0.036 0.007
C86 0.048 0.043 0.037 -0.012 0.007 -0.030
O87 0.024 0.032 0.027 -0.008 0.000 -0.010
O88 0.019 0.028 0.022 -0.009 -0.001 -0.005
O89 0.028 0.030 0.026 -0.007 0.000 -0.012
O90 0.092 0.064 0.049 0.001 0.002 -0.051
O91 0.024 0.021 0.021 -0.005 0.008 -0.005
C91 0.024 0.049 0.020 -0.014 0.016 -0.019
O92 0.033 0.023 0.029 -0.005 0.011 -0.010
C92 0.032 0.029 0.035 -0.018 0.014 -0.018
O93 0.030 0.022 0.024 -0.002 0.008 -0.010
C93 0.029 0.033 0.030 -0.014 0.018 -0.021
O94 0.096 0.093 0.043 -0.011 -0.010 -0.055
C94 0.029 0.030 0.037 -0.009 0.016 -0.012
O95 0.044 0.029 0.038 -0.006 0.002 -0.024
C95 0.033 0.028 0.035 -0.022 0.015 -0.015
O96 0.040 0.022 0.039 -0.005 0.007 -0.015
C96 0.032 0.035 0.034 -0.014 0.017 -0.024
O98 0.034 0.019 0.054 -0.008 0.004 -0.012
O99 0.044 0.031 0.041 -0.011 0.017 -0.020
O100 0.036 0.044 0.049 -0.007 0.025 -0.009
O101 0.043 0.036 0.053 0.001 0.022 -0.013
C101 0.041 0.028 0.025 -0.009 0.008 -0.020
O102 0.095 0.096 0.089 -0.050 -0.006 -0.041
C102 0.061 0.026 0.033 -0.005 0.018 -0.019
O103 0.035 0.026 0.041 -0.008 0.000 -0.016
C103 0.076 0.042 0.058 -0.006 0.016 -0.022
O104 0.035 0.026 0.041 -0.008 0.000 -0.016
C104 0.078 0.048 0.052 -0.007 0.033 -0.022
O105 0.035 0.026 0.041 -0.008 0.000 -0.016
C105 0.055 0.044 0.064 -0.011 0.025 -0.028
C106 0.044 0.033 0.041 -0.017 0.016 -0.027
O107 0.050 0.027 0.047 -0.006 0.026 -0.019
O108 0.067 0.038 0.070 -0.028 0.050 -0.038
O109 0.060 0.045 0.046 -0.019 0.028 -0.038
O110 0.087 0.080 0.106 0.019 -0.023 -0.019
O111 0.035 0.018 0.048 -0.011 0.004 -0.008
C111 0.037 0.041 0.038 -0.012 0.009 -0.013
O112 0.034 0.045 0.053 -0.025 -0.004 -0.003
C112 0.061 0.041 0.033 -0.001 -0.003 -0.025
O113 0.041 0.051 0.047 -0.032 -0.007 0.001
C113 0.096 0.045 0.065 0.000 -0.015 -0.032
C114 0.153 0.073 0.039 -0.001 -0.048 -0.036
C115 0.119 0.051 0.052 -0.004 -0.028 -0.039
C116 0.047 0.040 0.034 -0.012 -0.006 -0.018
C121 0.015 0.036 0.035 -0.017 0.012 -0.004
C122 0.034 0.026 0.042 -0.018 0.015 -0.005
C123 0.029 0.035 0.070 -0.024 0.011 -0.013
C124 0.045 0.027 0.068 -0.021 0.019 -0.010
C125 0.045 0.032 0.060 -0.024 0.020 -0.023
C126 0.039 0.026 0.036 -0.015 0.016 -0.012
C131 0.020 0.026 0.042 -0.007 0.013 -0.012
C132 0.037 0.015 0.035 -0.001 0.005 -0.008
C133 0.034 0.023 0.037 -0.003 0.005 -0.006
C134 0.030 0.035 0.053 -0.007 0.011 -0.010
C135 0.027 0.012 0.057 -0.008 0.003 0.002
C136 0.033 0.018 0.043 -0.010 0.010 -0.010
C141 0.021 0.030 0.020 -0.007 0.011 -0.015
C142 0.019 0.025 0.029 -0.011 0.009 -0.010
C143 0.035 0.030 0.045 -0.002 0.006 -0.017
C144 0.031 0.041 0.052 -0.010 0.000 -0.016
C145 0.036 0.036 0.041 -0.002 0.008 -0.016
C146 0.024 0.025 0.024 -0.005 0.010 -0.008
C151 0.024 0.033 0.028 -0.010 0.015 -0.012
C152 0.040 0.023 0.039 -0.006 0.017 -0.017
C153 0.042 0.032 0.043 -0.012 0.029 -0.013
C154 0.035 0.029 0.046 -0.001 0.010 -0.016
C155 0.039 0.023 0.039 0.000 0.006 -0.012
C156 0.026 0.021 0.028 -0.003 0.008 -0.013
C161 0.044 0.030 0.032 -0.011 0.013 -0.024
C162 0.045 0.035 0.037 -0.010 0.015 -0.025
C163 0.045 0.057 0.037 -0.009 0.003 -0.032
C164 0.049 0.042 0.037 -0.015 0.006 -0.025
C165 0.052 0.036 0.035 -0.021 0.019 -0.031
C166 0.039 0.035 0.030 -0.003 0.009 -0.023
C171 0.026 0.043 0.032 -0.015 0.016 -0.025
C172 0.029 0.032 0.028 -0.009 0.009 -0.019
C173 0.026 0.034 0.031 -0.011 0.007 -0.014
C174 0.032 0.035 0.027 -0.006 0.006 -0.011
C175 0.035 0.038 0.028 -0.008 0.016 -0.020
C176 0.039 0.022 0.041 -0.012 0.013 -0.015
C181 0.035 0.039 0.024 -0.008 0.012 -0.024
C182 0.045 0.031 0.038 -0.009 0.017 -0.024
C183 0.052 0.029 0.045 -0.001 0.017 -0.020
C184 0.075 0.039 0.048 -0.016 0.023 -0.036
C185 0.054 0.034 0.043 -0.014 0.026 -0.028
C186 0.048 0.029 0.032 -0.012 0.014 -0.024
C191 0.047 0.052 0.040 -0.007 0.011 -0.029
C192 0.049 0.026 0.044 -0.002 0.006 -0.013
C193 0.063 0.042 0.047 -0.009 0.007 -0.019
C194 0.058 0.055 0.039 -0.007 0.004 -0.025
C195 0.066 0.054 0.047 0.007 0.005 -0.033
C196 0.032 0.033 0.048 0.003 0.007 -0.012
C201 0.021 0.018 0.058 0.003 -0.008 -0.011
C202 0.017 0.026 0.054 0.001 -0.002 -0.005
C203 0.017 0.029 0.081 0.003 -0.006 -0.007
C204 0.027 0.030 0.096 0.011 -0.008 -0.005
C205 0.023 0.033 0.094 0.005 0.006 -0.002
C206 0.016 0.024 0.067 0.001 -0.005 -0.006
C211 0.029 0.017 0.015 0.002 -0.002 -0.009
C212 0.022 0.019 0.029 -0.002 -0.001 -0.009
C213 0.054 0.024 0.044 -0.007 -0.007 -0.028
C214 0.049 0.031 0.046 0.002 -0.010 -0.020
C215 0.037 0.028 0.032 -0.002 -0.013 -0.009
C216 0.030 0.021 0.045 -0.009 0.015 -0.017
C221 0.037 0.016 0.029 0.000 -0.001 -0.014
C222 0.044 0.030 0.030 -0.011 0.010 -0.020
C223 0.051 0.033 0.041 -0.018 0.026 -0.024
C224 0.055 0.038 0.059 -0.028 0.023 -0.030
C225 0.043 0.031 0.047 -0.014 0.015 -0.027
C226 0.023 0.020 0.020 -0.008 0.006 -0.011
C231 0.047 0.012 0.042 -0.005 0.020 -0.016
C232 0.044 0.028 0.055 -0.016 0.029 -0.022
C233 0.053 0.030 0.073 -0.027 0.034 -0.018
C234 0.060 0.049 0.106 -0.046 0.044 -0.032
C235 0.030 0.028 0.091 -0.011 0.023 -0.007
C236 0.038 0.020 0.066 -0.008 0.021 -0.017
C241 0.030 0.028 0.056 0.006 -0.016 -0.004
C242 0.030 0.027 0.077 -0.005 -0.003 -0.005
C243 0.040 0.070 0.078 -0.018 -0.015 -0.002
C244 0.030 0.085 0.138 -0.036 -0.021 -0.008
C245 0.038 0.061 0.095 -0.012 -0.032 -0.010
C246 0.037 0.025 0.079 -0.004 -0.022 0.000
C251 0.035 0.050 0.024 -0.006 0.000 -0.031
C252 0.059 0.052 0.040 -0.009 0.006 -0.046
C253 0.049 0.062 0.044 -0.009 0.004 -0.029
C254 0.063 0.065 0.046 -0.008 0.000 -0.047
C255 0.064 0.059 0.035 -0.015 0.000 -0.043
C256 0.030 0.036 0.032 -0.012 0.007 -0.024
C261 0.021 0.043 0.028 -0.009 0.012 -0.025
C262 0.038 0.022 0.040 -0.006 0.014 -0.017
C263 0.047 0.031 0.034 -0.003 0.001 -0.028
C264 0.051 0.039 0.032 -0.008 0.009 -0.031
C265 0.037 0.036 0.028 -0.002 0.008 -0.017
C266 0.033 0.029 0.024 -0.006 0.008 -0.015
C271 0.028 0.024 0.042 -0.012 0.016 -0.012
C272 0.031 0.031 0.040 -0.008 0.012 -0.016
C273 0.030 0.041 0.056 -0.020 0.020 -0.019
C274 0.037 0.058 0.072 -0.023 0.024 -0.027
C275 0.027 0.040 0.077 -0.014 0.010 -0.009
C276 0.028 0.029 0.062 -0.017 0.013 -0.010
C281 0.042 0.048 0.025 -0.007 0.002 -0.031
C282 0.051 0.045 0.030 0.001 -0.010 -0.032
C283 0.070 0.054 0.039 -0.012 -0.008 -0.035
C284 0.068 0.065 0.036 -0.012 -0.011 -0.039
C285 0.072 0.057 0.035 -0.015 0.006 -0.041
C286 0.053 0.049 0.031 -0.014 0.010 -0.034
C291 0.032 0.056 0.032 -0.010 0.008 -0.029
C292 0.044 0.048 0.029 -0.012 0.010 -0.030
C293 0.062 0.083 0.034 -0.027 0.010 -0.050
C294 0.076 0.092 0.029 -0.017 0.005 -0.061
C295 0.074 0.061 0.029 -0.013 0.013 -0.047
C296 0.037 0.057 0.037 -0.015 0.010 -0.032
C301 0.028 0.037 0.022 0.006 -0.005 -0.020
C302 0.039 0.052 0.032 0.009 0.001 -0.028
C303 0.040 0.080 0.068 0.036 0.009 -0.002
C304 0.060 0.122 0.101 0.075 0.017 -0.012
C305 0.047 0.089 0.060 0.034 0.016 -0.011
C306 0.044 0.040 0.037 0.006 -0.003 -0.017
C311 0.025 0.046 0.032 -0.001 -0.008 -0.016
C312 0.035 0.051 0.040 -0.001 -0.015 -0.022
C313 0.047 0.056 0.042 -0.006 -0.025 -0.003
C314 0.062 0.044 0.044 -0.004 -0.028 -0.006
C315 0.060 0.047 0.031 -0.002 -0.012 -0.014
C316 0.028 0.039 0.030 -0.001 -0.007 -0.007
C321 0.021 0.042 0.025 -0.016 0.010 -0.019
C322 0.025 0.023 0.021 -0.009 0.004 -0.008
C323 0.023 0.026 0.036 -0.008 0.011 -0.014
C324 0.033 0.028 0.046 -0.010 0.009 -0.013
C325 0.022 0.022 0.048 -0.013 0.005 -0.008
C326 0.027 0.016 0.033 -0.006 0.008 -0.010
C331 0.015 0.024 0.039 0.005 0.003 -0.014
C332 0.017 0.015 0.035 0.003 -0.001 -0.005
C333 0.031 0.020 0.043 0.002 0.000 -0.012
C334 0.033 0.024 0.048 0.006 -0.009 -0.008
C335 0.029 0.020 0.042 0.004 -0.008 -0.013
C336 0.031 0.023 0.033 0.007 -0.007 -0.011
C341 0.019 0.033 0.017 -0.010 0.001 -0.009
C342 0.023 0.018 0.045 -0.013 0.005 -0.012
C343 0.044 0.029 0.065 -0.011 -0.010 -0.016
C344 0.042 0.035 0.084 -0.002 -0.028 -0.018
C345 0.036 0.031 0.069 -0.009 -0.025 -0.002
C346 0.036 0.027 0.031 -0.007 -0.004 -0.013
C351 0.018 0.019 0.020 0.005 -0.001 -0.009
C352 0.031 0.020 0.027 -0.005 0.009 -0.009
C353 0.044 0.042 0.047 -0.018 0.025 -0.029
C354 0.055 0.061 0.080 -0.044 0.044 -0.043
C355 0.047 0.050 0.063 -0.030 0.021 -0.034
C356 0.026 0.022 0.036 -0.005 0.013 -0.008
C361 0.035 0.052 0.026 0.008 0.003 -0.027
C362 0.042 0.037 0.028 0.005 0.004 -0.021
C363 0.037 0.040 0.045 0.009 0.004 -0.017
C364 0.063 0.041 0.029 0.001 0.007 -0.026
C365 0.038 0.042 0.046 0.003 0.005 -0.016
C366 0.050 0.046 0.033 0.011 0.000 -0.026
C371 0.034 0.033 0.019 -0.004 0.012 -0.022
C372 0.040 0.031 0.033 -0.003 0.012 -0.021
C373 0.041 0.039 0.050 0.008 0.014 -0.010
C374 0.047 0.053 0.046 0.006 0.012 -0.016
C375 0.054 0.047 0.041 -0.001 0.024 -0.018
C376 0.043 0.031 0.039 -0.006 0.016 -0.020
C381 0.054 0.032 0.040 -0.021 0.029 -0.022
C382 0.052 0.027 0.030 -0.010 0.019 -0.022
C383 0.058 0.048 0.029 -0.013 0.020 -0.028
C384 0.082 0.061 0.038 -0.030 0.035 -0.045
C385 0.107 0.065 0.045 -0.031 0.037 -0.056
C386 0.098 0.049 0.040 -0.023 0.039 -0.051
C391 0.138 0.048 0.051 -0.009 -0.036 -0.033
C392 0.138 0.048 0.051 -0.009 -0.036 -0.033
C393 0.138 0.048 0.051 -0.009 -0.036 -0.033
C394 0.138 0.048 0.051 -0.009 -0.036 -0.033
C395 0.138 0.048 0.051 -0.009 -0.036 -0.033
C396 0.138 0.048 0.051 -0.009 -0.036 -0.033
O23A 0.014 0.021 0.020 -0.005 0.008 -0.007
O24A 0.014 0.021 0.020 -0.005 0.008 -0.007
O79A 0.014 0.021 0.020 -0.005 0.008 -0.007
O23B 0.014 0.021 0.020 -0.005 0.008 -0.007
O24B 0.014 0.021 0.020 -0.005 0.008 -0.007
O79B 0.014 0.021 0.020 -0.005 0.008 -0.007

loop_
_atom_type_symbol
_atom_type_description
_atom_type_scat_dispersion_real
_atom_type_scat_dispersion_imag
_atom_type_scat_source
C C 0.0033 0.0016 'International Tables Vol C Tables 4.2.6.8 and 6.1.1.4'
H H 0.0000 0.0000 'International Tables Vol C Tables 4.2.6.8 and 6.1.1.4'
N N 0.0061 0.0033 'International Tables Vol C Tables 4.2.6.8 and 6.1.1.4'
O O 0.0106 0.0060 'International Tables Vol C Tables 4.2.6.8 and 6.1.1.4'
P P 0.1023 0.0942 'International Tables Vol C Tables 4.2.6.8 and 6.1.1.4'
S S 0.1246 0.1234 'International Tables Vol C Tables 4.2.6.8 and 6.1.1.4'
Cl Cl 0.1484 0.1585 'International Tables Vol C Tables 4.2.6.8 and 6.1.1.4'
Co Co 0.3494 0.9721 'International Tables Vol C Tables 4.2.6.8 and 6.1.1.4'

loop_
_geom_angle_atom_site_label_1
_geom_angle_atom_site_label_2
_geom_angle_atom_site_label_3
_geom_angle
O1 Co1 O4 93.94(19)
O1 Co1 O39 170.29(19)
O4 Co1 O39 94.69(19)
O1 Co1 O26 90.50(19)
O4 Co1 O26 172.9(2)
O39 Co1 O26 80.48(19)
O1 Co1 S12 82.43(14)
O4 Co1 S12 82.43(13)
O39 Co1 S12 103.11(14)
O26 Co1 S12 103.73(15)
C86 S1 C116 100.8(4)
C86 S1 Co9 93.7(2)
C116 S1 Co9 93.4(2)
O27 P1 O28 112.4(3)
O27 P1 O26 111.6(3)
O28 P1 O26 111.2(3)
O27 P1 O29 109.8(4)
O28 P1 O29 103.6(4)
O26 P1 O29 108.0(4)
C1 O1 Co1 123.8(4)
C1 O1 Co2 128.6(4)
Co1 O1 Co2 107.5(2)
O1 C1 C6 121.7(6)
O1 C1 C2 120.1(6)
C6 C1 C2 118.1(6)
O1 Co2 O2 100.36(18)
O1 Co2 O32 166.95(18)
O2 Co2 O32 92.59(18)
O1 Co2 O28 88.55(18)
O2 Co2 O28 171.07(18)
O32 Co2 O28 78.49(17)
O1 Co2 O21 87.20(16)
O2 Co2 O21 83.88(16)
O32 Co2 O21 95.78(16)
O28 Co2 O21 97.15(17)
O1 Co2 S53 78.65(14)
O2 Co2 S53 79.73(13)
O32 Co2 S53 102.39(14)
O28 Co2 S53 101.77(14)
O21 Co2 S53 155.95(11)
C162 S2 C192 100.3(3)
C162 S2 Co17 94.8(2)
C192 S2 Co17 92.3(3)
O30 P2 O32 111.8(3)
O30 P2 O31 111.9(2)
O32 P2 O31 110.8(2)
O30 P2 O33 107.3(3)
O32 P2 O33 105.8(3)
O31 P2 O33 109.0(3)
C11 O2 Co2 125.9(4)
C11 O2 Co3 128.4(4)
Co2 O2 Co3 104.3(2)
C3 C2 C1 119.0(6)
C3 C2 S53 122.9(5)
C1 C2 S53 118.0(5)
O3 Co3 O2 96.90(18)
O3 Co3 O31 169.54(18)
O2 Co3 O31 93.42(17)
O3 Co3 O34 90.20(17)
O2 Co3 O34 171.88(17)
O31 Co3 O34 79.39(15)
O3 Co3 S59 77.94(13)
O2 Co3 S59 77.28(13)
O31 Co3 S59 106.10(13)
O34 Co3 S59 108.20(13)
O35 P3 O36 111.9(3)
O35 P3 O34 113.1(2)
O36 P3 O34 110.2(2)
O35 P3 O37 104.2(3)
O36 P3 O37 108.6(3)
O34 P3 O37 108.6(3)
C21 O3 Co3 128.4(4)
C21 O3 Co4 126.2(4)
Co3 O3 Co4 104.5(2)
C4 C3 C2 123.5(7)
C4 C3 H3A 118.2
C2 C3 H3A 118.2
O4 Co4 O3 100.63(19)
O4 Co4 O38 92.59(19)
O3 Co4 O38 166.75(19)
O4 Co4 O36 170.47(18)
O3 Co4 O36 88.89(18)
O38 Co4 O36 77.89(18)
O4 Co4 O21 85.10(15)
O3 Co4 O21 85.69(15)
O38 Co4 O21 96.41(16)
O36 Co4 O21 96.14(15)
O4 Co4 S51 78.87(13)
O3 Co4 S51 79.78(12)
O38 Co4 S51 102.14(14)
O36 Co4 S51 102.66(13)
O21 Co4 S51 155.89(11)
C72 S4 C46 104.7(4)
C72 S4 Co5 93.0(3)
C46 S4 Co5 93.9(3)
O38 P4 O40 112.4(3)
O38 P4 O39 110.5(3)
O40 P4 O39 110.2(3)
O38 P4 O41 102.9(4)
O40 P4 O41 109.4(4)
O39 P4 O41 111.2(4)
C31 O4 Co4 126.9(4)
C31 O4 Co1 121.6(4)
Co4 O4 Co1 107.4(2)
C3 C4 C5 116.2(7)
C3 C4 C7 120.5(9)
C5 C4 C7 123.2(10)
O8 Co5 O5 100.0(2)
O8 Co5 O43 90.59(19)
O5 Co5 O43 169.3(2)
O8 Co5 O27 167.76(18)
O5 Co5 O27 91.85(19)
O43 Co5 O27 77.47(18)
O8 Co5 O22 89.83(17)
O5 Co5 O22 82.03(18)
O43 Co5 O22 99.70(19)
O27 Co5 O22 94.79(16)
O8 Co5 S4 79.57(15)
O5 Co5 S4 78.08(14)
O43 Co5 S4 102.55(15)
O27 Co5 S4 100.20(14)
O22 Co5 S4 155.37(13)
C246 S5 C252 101.7(4)
C246 S5 Co26 93.9(3)
C252 S5 Co26 91.7(2)
O44 P5 O42 111.4(3)
O44 P5 O43 112.3(3)
O42 P5 O43 112.3(3)
O44 P5 O45 107.7(4)
O42 P5 O45 108.6(4)
O43 P5 O45 104.0(4)
C41 O5 Co6 126.6(4)
C41 O5 Co5 126.9(4)
Co6 O5 Co5 103.5(2)
C6 C5 C4 122.9(7)
C6 C5 H5A 118.5
C4 C5 H5A 118.5
O6 Co6 O5 97.0(2)
O6 Co6 O26 168.8(2)
O5 Co6 O26 94.2(2)
O6 Co6 O39 89.76(19)
O5 Co6 O39 173.2(2)
O26 Co6 O39 79.04(18)
O6 Co6 O22 84.95(17)
O5 Co6 O22 82.04(17)
O26 Co6 O22 97.04(17)
O39 Co6 O22 99.02(17)
O6 Co6 S71 80.05(15)
O5 Co6 S71 79.54(13)
O26 Co6 S71 101.68(15)
O39 Co6 S71 101.36(14)
O22 Co6 S71 154.54(12)
O47 P6 O48 112.2(3)
O47 P6 O46 114.3(3)
O48 P6 O46 112.1(3)
O47 P6 O49A 113.7(6)
O48 P6 O49A 98.4(7)
O46 P6 O49A 104.8(7)
C51 O6 Co6 125.9(5)
C51 O6 Co7 129.7(5)
Co6 O6 Co7 103.11(19)
C5 C6 C1 120.2(7)
C5 C6 S12 121.2(5)
C1 C6 S12 118.6(5)
O6 Co7 O7 101.5(2)
O6 Co7 O54 163.2(2)
O7 Co7 O54 94.6(2)
O6 Co7 O40 86.9(2)
O7 Co7 O40 171.6(2)
O54 Co7 O40 77.1(2)
O6 Co7 O22 84.76(18)
O7 Co7 O22 89.55(16)
O54 Co7 O22 100.35(19)
O40 Co7 O22 91.30(16)
O6 Co7 S83 76.96(14)
O7 Co7 S83 77.40(13)
O54 Co7 S83 102.14(16)
O40 Co7 S83 104.78(13)
O22 Co7 S83 154.74(13)
C112 S7 C102 101.4(4)
C112 S7 Co10 93.8(2)
C102 S7 Co10 93.3(2)
O52 P7 O51 111.2(3)
O52 P7 O50 111.9(3)
O51 P7 O50 112.0(3)
O52 P7 O53 105.5(4)
O51 P7 O53 109.4(4)
O50 P7 O53 106.5(4)
C61 O7 Co7 127.7(4)
C61 O7 Co8 120.5(4)
Co7 O7 Co8 107.1(2)
C4 C7 C10 119.3(16)
C4 C7 C8 110.7(13)
C10 C7 C8 106.5(11)
C4 C7 C9 112.0(13)
C10 C7 C9 105.0(12)
C8 C7 C9 101.7(12)
O42 Co8 O55 92.8(2)
O42 Co8 O8 88.6(2)
O55 Co8 O8 173.7(2)
O42 Co8 O7 166.2(2)
O55 Co8 O7 89.3(2)
O8 Co8 O7 87.8(2)
O42 Co8 S56 110.98(18)
O55 Co8 S56 102.33(17)
O8 Co8 S56 82.82(15)
O7 Co8 S56 81.76(13)
O57 P8 O55 113.5(3)
O57 P8 O54 113.8(3)
O55 P8 O54 112.0(3)
O57 P8 O56 106.0(5)
O55 P8 O56 111.8(5)
O54 P8 O56 98.7(5)
C71 O8 Co5 126.4(5)
C71 O8 Co8 122.0(5)
Co5 O8 Co8 111.5(2)
C7 C8 H8A 109.5
C7 C8 H8B 109.5
H8A C8 H8B 109.5
C7 C8 H8C 109.5
H8A C8 H8C 109.5
H8B C8 H8C 109.5
O9 Co9 O12 102.2(2)
O9 Co9 O43 91.75(19)
O12 Co9 O43 166.08(19)
O9 Co9 O27 169.21(19)
O12 Co9 O27 88.51(19)
O43 Co9 O27 77.57(18)
O9 Co9 O23A 87.7(2)
O12 Co9 O23A 81.80(19)
O43 Co9 O23A 99.31(19)
O27 Co9 O23A 95.4(2)
O9 Co9 S1 79.05(14)
O12 Co9 S1 79.20(14)
O43 Co9 S1 103.43(15)
O27 Co9 S1 101.74(14)
O23A Co9 S1 153.93(13)
C386 S9 C396 103.5(5)
C386 S9 Co40 93.3(2)
C396 S9 Co40 91.6(3)
O85 P9 O83 112.5(3)
O85 P9 O84 110.4(3)
O83 P9 O84 111.0(3)
O85 P9 O86 103.7(4)
O83 P9 O86 109.1(4)
O84 P9 O86 109.9(4)
C81 O9 Co9 127.4(4)
C81 O9 Co12 121.7(4)
Co9 O9 Co12 110.5(2)
C7 C9 H9A 109.5
C7 C9 H9B 109.5
H9A C9 H9B 109.5
C7 C9 H9C 109.5
H9A C9 H9C 109.5
H9B C9 H9C 109.5
O12 Co10 O11 98.13(19)
O12 Co10 O28 92.70(19)
O11 Co10 O28 168.90(18)
O12 Co10 O32 171.39(18)
O11 Co10 O32 90.40(17)
O28 Co10 O32 78.73(17)
O12 Co10 O23A 83.5(2)
O11 Co10 O23A 83.4(2)
O28 Co10 O23A 95.5(2)
O32 Co10 O23A 96.4(2)
O12 Co10 S7 78.83(14)
O11 Co10 S7 79.28(14)
O28 Co10 S7 105.41(15)
O32 Co10 S7 104.06(14)
O23A Co10 S7 153.12(15)
C242 S10 C276 102.4(4)
C242 S10 Co25 92.9(3)
C276 S10 Co25 93.5(2)
O89 P10 O88 112.5(2)
O89 P10 O87 112.5(3)
O88 P10 O87 110.2(2)
O89 P10 O90 107.3(3)
O88 P10 O90 109.5(3)
O87 P10 O90 104.4(3)
C91 O10 Co11 124.3(4)
C91 O10 Co12 122.9(4)
Co11 O10 Co12 109.51(19)
C7 C10 H10J 109.5
C7 C10 H10K 109.5
H10J C10 H10K 109.5
C7 C10 H10L 109.5
H10J C10 H10L 109.5
H10K C10 H10L 109.5
O11 Co11 O10 98.7(2)
O11 Co11 O46 167.5(2)
O10 Co11 O46 92.8(2)
O11 Co11 O30 90.40(18)
O10 Co11 O30 170.8(2)
O46 Co11 O30 78.2(2)
O11 Co11 O23A 82.71(18)
O10 Co11 O23A 86.5(2)
O46 Co11 O23A 103.0(2)
O30 Co11 O23A 94.0(2)
O11 Co11 S64 77.94(13)
O10 Co11 S64 80.38(13)
O46 Co11 S64 99.26(18)
O30 Co11 S64 102.35(13)
O23A Co11 S64 154.59(14)
C236 S11 C206 104.6(3)
C236 S11 Co21 94.1(2)
C206 S11 Co21 92.6(2)
O93 P11 O92 112.0(3)
O93 P11 O91 113.0(2)
O92 P11 O91 110.6(2)
O93 P11 O94 104.3(3)
O92 P11 O94 106.9(3)
O91 P11 O94 109.6(3)
C101 O11 Co11 129.7(4)
C101 O11 Co10 126.0(4)
Co11 O11 Co10 104.3(2)
O2 C11 C12 121.7(5)
O2 C11 C16 121.8(5)
C12 C11 C16 116.3(5)
O48 Co12 O44 91.6(2)
O48 Co12 O9 173.9(2)
O44 Co12 O9 89.5(2)
O48 Co12 O10 88.8(2)
O44 Co12 O10 166.3(2)
O9 Co12 O10 88.62(19)
O48 Co12 S47 102.68(19)
O44 Co12 S47 111.62(18)
O9 Co12 S47 82.39(13)
O10 Co12 S47 81.63(12)
C32 S12 C6 104.0(3)
C32 S12 Co1 93.0(2)
C6 S12 Co1 93.3(2)
O96 P12 O98 111.0(3)
O96 P12 O95 113.5(3)
O98 P12 O95 110.5(3)
O96 P12 O97 111.2(4)
O98 P12 O97 108.5(4)
O95 P12 O97 101.7(4)
C111 O12 Co10 127.5(5)
C111 O12 Co9 127.4(5)
Co10 O12 Co9 105.0(2)
C11 C12 C13 122.0(6)
C11 C12 S53 118.9(5)
C13 C12 S53 119.0(5)
O16 Co13 O13 103.6(2)
O16 Co13 O46 161.2(2)
O13 Co13 O46 93.4(2)
O16 Co13 O30 86.18(18)
O13 Co13 O30 170.3(2)
O46 Co13 O30 77.0(2)
O16 Co13 O24A 84.16(18)
O13 Co13 O24A 89.1(2)
O46 Co13 O24A 104.5(2)
O30 Co13 O24A 91.54(19)
O16 Co13 S62 77.53(12)
O13 Co13 S62 78.51(14)
O46 Co13 S62 98.33(18)
O30 Co13 S62 104.44(13)
O24A Co13 S62 154.64(14)
C392 S13 C366 102.7(5)
C392 S13 Co37 94.1(3)
C366 S13 Co37 93.7(3)
O100 P13 O101 111.2(3)
O100 P13 O99 112.3(3)
O101 P13 O99 112.7(3)
O100 P13 O102 109.3(4)
O101 P13 O102 108.2(4)
O99 P13 O102 102.8(4)
C121 O13 Co13 127.2(4)
C121 O13 Co16 119.8(4)
Co13 O13 Co16 109.3(2)
C14 C13 C12 120.2(6)
C14 C13 H13 119.9
C12 C13 H13 119.9
O15 Co14 O16 99.24(18)
O15 Co14 O34 92.73(17)
O16 Co14 O34 168.01(17)
O15 Co14 O31 170.93(17)
O16 Co14 O31 89.48(17)
O34 Co14 O31 78.53(15)
O15 Co14 O24A 80.23(19)
O16 Co14 O24A 83.60(19)
O34 Co14 O24A 97.84(18)
O31 Co14 O24A 98.40(19)
O15 Co14 S43 79.54(13)
O16 Co14 S43 79.52(13)
O34 Co14 S43 103.53(13)
O31 Co14 S43 104.70(13)
O24A Co14 S43 151.10(14)
O105 P14 O103 110.9(3)
O105 P14 O104 112.9(3)
O103 P14 O104 112.7(3)
O105 P14 O106 116.0(6)
O103 P14 O106 102.3(6)
O104 P14 O106 101.3(6)
C131 O14 Co15 125.5(4)
C131 O14 Co16 122.9(4)
Co15 O14 Co16 111.3(2)
C13 C14 C15 119.1(7)
C13 C14 C17 122.4(6)
C15 C14 C17 118.3(6)
O15 Co15 O14 102.08(19)
O15 Co15 O50 166.81(18)
O14 Co15 O50 90.77(18)
O15 Co15 O35 89.76(18)
O14 Co15 O35 168.08(18)
O50 Co15 O35 77.34(17)
O15 Co15 O24A 79.96(18)
O14 Co15 O24A 90.07(19)
O50 Co15 O24A 103.28(19)
O35 Co15 O24A 93.46(19)
O15 Co15 S75 79.86(13)
O14 Co15 S75 79.63(13)
O50 Co15 S75 99.79(15)
O35 Co15 S75 101.33(13)
O24A Co15 S75 154.83(13)
O108 P15 O109 110.8(3)
O108 P15 O107 113.3(3)
O109 P15 O107 111.4(3)
O108 P15 O110 109.1(4)
O109 P15 O110 107.7(4)
O107 P15 O110 104.0(4)
C141 O15 Co14 126.3(4)
C141 O15 Co15 126.6(4)
Co14 O15 Co15 106.5(2)
C16 C15 C14 119.3(6)
C16 C15 H15 120.4
C14 C15 H15 120.4
O52 Co16 O47 92.9(2)
O52 Co16 O14 89.3(2)
O47 Co16 O14 171.3(2)
O52 Co16 O13 164.2(2)
O47 Co16 O13 88.0(2)
O14 Co16 O13 87.59(19)
O52 Co16 S55 112.41(17)
O47 Co16 S55 104.26(19)
O14 Co16 S55 82.61(13)
O13 Co16 S55 82.55(14)
O113 P16 O112 112.9(3)
O113 P16 O111 113.0(3)
O112 P16 O111 112.6(3)
O113 P16 O114 107.9(6)
O112 P16 O114 106.1(6)
O111 P16 O114 103.6(6)
C151 O16 Co14 126.5(4)
C151 O16 Co13 128.1(4)
Co14 O16 Co13 103.32(19)
C15 C16 C11 123.0(5)
C15 C16 S59 119.2(5)
C11 C16 S59 117.8(5)
O20 Co17 O17 104.15(19)
O20 Co17 O50 91.0(2)
O17 Co17 O50 164.8(2)
O20 Co17 O35 167.50(18)
O17 Co17 O35 88.30(18)
O50 Co17 O35 76.54(18)
O20 Co17 O25 90.89(17)
O17 Co17 O25 84.93(17)
O50 Co17 O25 96.23(17)
O35 Co17 O25 91.40(15)
O20 Co17 S2 77.06(15)
O17 Co17 S2 75.85(14)
O50 Co17 S2 107.00(16)
O35 Co17 S2 105.41(13)
O25 Co17 S2 153.82(10)
C161 O17 Co18 125.4(4)
C161 O17 Co17 130.9(4)
Co18 O17 Co17 103.7(2)
C20 C17 C14 112.3(7)
C20 C17 C19 105.8(7)
C14 C17 C19 109.0(7)
C20 C17 C18 115.7(8)
C14 C17 C18 109.2(7)
C19 C17 C18 104.2(7)
O18 Co18 O17 97.1(2)
O18 Co18 O36 169.6(2)
O17 Co18 O36 93.16(19)
O18 Co18 O38 90.93(19)
O17 Co18 O38 171.77(18)
O36 Co18 O38 78.73(17)
O18 Co18 O25 82.02(16)
O17 Co18 O25 83.57(16)
O36 Co18 O25 97.44(15)
O38 Co18 O25 95.96(16)
O18 Co18 S45 80.19(13)
O17 Co18 S45 80.46(14)
O36 Co18 S45 103.36(13)
O38 Co18 S45 102.66(14)
O25 Co18 S45 154.34(10)
C171 O18 Co19 128.0(4)
C171 O18 Co18 125.7(4)
Co19 O18 Co18 106.1(2)
O18 Co19 O19 100.1(2)
O18 Co19 O54 165.5(2)
O19 Co19 O54 93.7(2)
O18 Co19 O40 88.9(2)
O19 Co19 O40 170.68(19)
O54 Co19 O40 77.20(19)
O18 Co19 O25 83.77(16)
O19 Co19 O25 88.96(16)
O54 Co19 O25 101.20(17)
O40 Co19 O25 94.63(16)
O18 Co19 S52 79.47(13)
O19 Co19 S52 80.80(13)
O54 Co19 S52 98.36(15)
O40 Co19 S52 98.47(14)
O25 Co19 S52 158.44(11)
C181 O19 Co19 124.4(4)
C181 O19 Co20 121.5(4)
Co19 O19 Co20 109.8(2)
C17 C19 H19A 109.5
C17 C19 H19B 109.5
H19A C19 H19B 109.5
C17 C19 H19C 109.5
H19A C19 H19C 109.5
H19B C19 H19C 109.5
O51 Co20 O57 94.7(2)
O51 Co20 O20 88.0(2)
O57 Co20 O20 170.9(2)
O51 Co20 O19 168.5(2)
O57 Co20 O19 88.0(2)
O20 Co20 O19 87.59(19)
O51 Co20 S81 109.0(2)
O57 Co20 S81 104.00(18)
O20 Co20 S81 83.23(14)
O19 Co20 S81 81.03(14)
C191 O20 Co17 129.6(5)
C191 O20 Co20 120.5(5)
Co17 O20 Co20 109.9(2)
C17 C20 H20A 109.5
C17 C20 H20B 109.5
H20A C20 H20B 109.5
C17 C20 H20C 109.5
H20A C20 H20C 109.5
H20B C20 H20C 109.5
O58 Co21 O61 93.76(19)
O58 Co21 O98 171.2(2)
O61 Co21 O98 93.7(2)
O58 Co21 O84 91.19(19)
O61 Co21 O84 172.1(2)
O98 Co21 O84 80.92(19)
O58 Co21 S11 83.04(14)
O61 Co21 S11 81.81(14)
O98 Co21 S11 102.75(14)
O84 Co21 S11 104.96(15)
Co4 O21 Co2 130.57(18)
O3 C21 C22 122.8(5)
O3 C21 C26 120.8(5)
C22 C21 C26 116.3(5)
O59 Co22 O58 101.09(18)
O59 Co22 O85 168.82(18)
O58 Co22 O85 90.04(18)
O59 Co22 O87 90.47(17)
O58 Co22 O87 168.41(18)
O85 Co22 O87 78.38(17)
O59 Co22 O78 85.20(16)
O58 Co22 O78 86.61(16)
O85 Co22 O78 96.56(17)
O87 Co22 O78 95.09(15)
O59 Co22 S74 79.84(13)
O58 Co22 S74 78.11(14)
O85 Co22 S74 101.75(14)
O87 Co22 S74 103.59(13)
O78 Co22 S74 156.04(12)
Co5 O22 Co6 84.81(16)
Co5 O22 Co7 128.7(2)
Co6 O22 Co7 83.54(15)
C23 C22 C21 121.2(5)
C23 C22 S59 121.3(5)
C21 C22 S59 117.5(5)
O60 Co23 O59 97.32(19)
O60 Co23 O88 169.24(18)
O59 Co23 O88 93.25(17)
O60 Co23 O91 90.32(17)
O59 Co23 O91 171.32(17)
O88 Co23 O91 78.99(15)
O60 Co23 S77 77.86(13)
O59 Co23 S77 77.31(13)
O88 Co23 S77 106.58(13)
O91 Co23 S77 108.48(13)
C24 C23 C22 122.8(6)
C24 C23 H23 118.6
C22 C23 H23 118.6
O61 Co24 O60 100.91(19)
O61 Co24 O92 169.01(19)
O60 Co24 O92 90.05(18)
O61 Co24 O95 90.83(19)
O60 Co24 O95 168.24(19)
O92 Co24 O95 78.20(18)
O61 Co24 O78 85.84(16)
O60 Co24 O78 85.44(16)
O92 Co24 O78 95.96(15)
O95 Co24 O78 96.02(17)
O61 Co24 S80 79.10(14)
O60 Co24 S80 79.75(12)
O92 Co24 S80 102.30(13)
O95 Co24 S80 102.23(13)
O78 Co24 S80 156.39(12)
C23 C24 C25 116.6(6)
C23 C24 C27 124.9(6)
C25 C24 C27 118.5(6)
O65 Co25 O62 95.5(2)
O65 Co25 O84 170.8(2)
O62 Co25 O84 93.6(2)
O65 Co25 O98 90.9(2)
O62 Co25 O98 173.6(2)
O84 Co25 O98 79.96(19)
O65 Co25 O79A 83.11(17)
O62 Co25 O79A 82.79(18)
O84 Co25 O79A 98.14(18)
O98 Co25 O79A 98.78(17)
O65 Co25 S10 80.15(14)
O62 Co25 S10 80.09(14)
O84 Co25 S10 101.42(15)
O98 Co25 S10 100.32(14)
O79A Co25 S10 154.69(13)
Co17 O25 Co19 126.61(16)
Co17 O25 Co18 82.89(13)
Co19 O25 Co18 83.06(12)
C24 C25 C26 122.6(6)
C24 C25 H25 118.7
C26 C25 H25 118.7
O62 Co26 O63 100.2(2)
O62 Co26 O99 168.8(2)
O63 Co26 O99 90.90(19)
O62 Co26 O83 91.41(19)
O63 Co26 O83 168.07(19)
O99 Co26 O83 77.41(18)
O62 Co26 O79A 82.77(18)
O63 Co26 O79A 89.73(18)
O99 Co26 O79A 98.93(18)
O83 Co26 O79A 94.42(17)
O62 Co26 S5 77.16(14)
O63 Co26 S5 79.15(14)
O99 Co26 S5 103.72(15)
O83 Co26 S5 101.07(13)
O79A Co26 S5 154.82(12)
P1 O26 Co1 130.2(3)
P1 O26 Co6 130.8(3)
Co1 O26 Co6 97.61(19)
C25 C26 C21 120.3(6)
C25 C26 S51 121.1(5)
C21 C26 S51 118.6(5)
O100 Co27 O113 91.8(2)
O100 Co27 O64 168.5(2)
O113 Co27 O64 88.4(2)
O100 Co27 O63 88.8(2)
O113 Co27 O63 169.7(2)
O64 Co27 O63 88.97(19)
O100 Co27 S48 108.65(18)
O113 Co27 S48 107.84(19)
O64 Co27 S48 82.22(14)
O63 Co27 S48 81.64(14)
P1 O27 Co5 132.0(3)
P1 O27 Co9 129.7(3)
Co5 O27 Co9 97.53(19)
C29 C27 C30 110.9(7)
C29 C27 C24 110.9(6)
C30 C27 C24 109.4(6)
C29 C27 C28 109.0(7)
C30 C27 C28 106.1(7)
C24 C27 C28 110.4(6)
O65 Co28 O64 100.9(2)
O65 Co28 O111 164.7(2)
O64 Co28 O111 93.74(19)
O65 Co28 O96 87.74(19)
O64 Co28 O96 171.35(19)
O111 Co28 O96 77.62(18)
O65 Co28 O79A 83.91(18)
O64 Co28 O79A 88.93(18)
O111 Co28 O79A 101.20(18)
O96 Co28 O79A 92.96(17)
O65 Co28 S57 77.39(13)
O64 Co28 S57 78.35(12)
O111 Co28 S57 101.23(14)
O96 Co28 S57 102.89(13)
O79A Co28 S57 154.82(13)
P1 O28 Co10 128.9(3)
P1 O28 Co2 132.7(3)
Co10 O28 Co2 98.47(18)
C27 C28 H28A 109.5
C27 C28 H28B 109.5
H28A C28 H28B 109.5
C27 C28 H28C 109.5
H28A C28 H28C 109.5
H28B C28 H28C 109.5
O69 Co29 O66 100.1(2)
O69 Co29 O99 166.5(2)
O66 Co29 O99 93.2(2)
O69 Co29 O83 88.9(2)
O66 Co29 O83 170.34(19)
O99 Co29 O83 77.72(18)
O69 Co29 O80 83.55(16)
O66 Co29 O80 88.20(16)
O99 Co29 O80 99.36(17)
O83 Co29 O80 96.35(15)
O69 Co29 S72 79.49(14)
O66 Co29 S72 79.62(13)
O99 Co29 S72 100.77(15)
O83 Co29 S72 98.78(13)
O80 Co29 S72 156.95(11)
C27 C29 H29A 109.5
C27 C29 H29B 109.5
H29A C29 H29B 109.5
C27 C29 H29C 109.5
H29A C29 H29C 109.5
H29B C29 H29C 109.5
O101 Co30 O103 92.6(2)
O101 Co30 O67 167.5(2)
O103 Co30 O67 88.43(18)
O101 Co30 O66 90.8(2)
O103 Co30 O66 171.6(2)
O67 Co30 O66 86.55(19)
O101 Co30 S68 108.90(18)
O103 Co30 S68 103.98(14)
O67 Co30 S68 82.89(13)
O66 Co30 S68 82.04(13)
P2 O30 Co11 129.4(3)
P2 O30 Co13 132.8(3)
Co11 O30 Co13 97.76(18)
C27 C30 H30A 109.5
C27 C30 H30B 109.5
H30A C30 H30B 109.5
C27 C30 H30C 109.5
H30A C30 H30C 109.5
H30B C30 H30C 109.5
O67 Co31 O68 99.45(18)
O67 Co31 O104 92.53(18)
O68 Co31 O104 167.73(19)
O67 Co31 O89 170.43(18)
O68 Co31 O89 90.06(18)
O104 Co31 O89 77.93(17)
O67 Co31 O80 88.52(15)
O68 Co31 O80 83.52(16)
O104 Co31 O80 99.55(16)
O89 Co31 O80 93.64(15)
O67 Co31 S50 79.05(13)
O68 Co31 S50 78.59(13)
O104 Co31 S50 101.27(14)
O89 Co31 S50 102.01(13)
O80 Co31 S50 156.13(10)
P2 O31 Co3 131.6(2)
P2 O31 Co14 127.5(2)
Co3 O31 Co14 98.63(16)
O4 C31 C32 121.4(6)
O4 C31 C36 120.5(6)
C32 C31 C36 118.1(6)
O69 Co32 O68 96.0(2)
O69 Co32 O87 170.1(2)
O68 Co32 O87 93.76(18)
O69 Co32 O85 91.7(2)
O68 Co32 O85 171.67(18)
O87 Co32 O85 78.48(17)
O69 Co32 O80 83.04(17)
O68 Co32 O80 83.25(16)
O87 Co32 O80 96.89(16)
O85 Co32 O80 94.59(16)
O69 Co32 S79 79.49(14)
O68 Co32 S79 79.19(13)
O87 Co32 S79 103.67(13)
O85 Co32 S79 105.42(14)
O80 Co32 S79 153.67(10)
P2 O32 Co2 133.2(3)
P2 O32 Co10 128.4(2)
Co2 O32 Co10 98.02(18)
C31 C32 C33 119.6(7)
C31 C32 S12 119.4(5)
C33 C32 S12 120.8(6)
O73 Co33 O70 103.78(18)
O73 Co33 O104 162.51(18)
O70 Co33 O104 92.55(18)
O73 Co33 O89 86.60(17)
O70 Co33 O89 169.56(18)
O104 Co33 O89 77.01(17)
O73 Co33 O81 84.63(15)
O70 Co33 O81 90.49(15)
O104 Co33 O81 101.68(16)
O89 Co33 O81 91.66(15)
O73 Co33 S42 78.45(12)
O70 Co33 S42 78.92(12)
O104 Co33 S42 98.97(13)
O89 Co33 S42 102.43(12)
O81 Co33 S42 157.17(11)
C34 C33 C32 122.2(7)
C34 C33 H33 118.9
C32 C33 H33 118.9
O109 Co34 O105 91.9(2)
O109 Co34 O71 90.07(19)
O105 Co34 O71 169.06(19)
O109 Co34 O70 165.6(2)
O105 Co34 O70 88.56(18)
O71 Co34 O70 86.85(17)
O109 Co34 S60 110.10(18)
O105 Co34 S60 106.42(14)
O71 Co34 S60 82.92(13)
O70 Co34 S60 83.45(13)
P3 O34 Co14 127.9(2)
P3 O34 Co3 131.5(2)
Co14 O34 Co3 99.24(15)
C35 C34 C33 118.7(7)
C35 C34 C37 119.5(8)
C33 C34 C37 121.6(8)
O72 Co35 O71 104.70(19)
O72 Co35 O107 165.05(19)
O71 Co35 O107 90.07(18)
O72 Co35 O93 88.10(18)
O71 Co35 O93 166.97(18)
O107 Co35 O93 77.05(18)
O72 Co35 O81 82.91(15)
O71 Co35 O81 91.86(15)
O107 Co35 O81 99.13(18)
O93 Co35 O81 92.15(15)
O72 Co35 S66 78.88(13)
O71 Co35 S66 78.51(12)
O107 Co35 S66 102.35(16)
O93 Co35 S66 102.06(12)
O81 Co35 S66 156.39(10)
P3 O35 Co15 131.7(2)
P3 O35 Co17 131.0(2)
Co15 O35 Co17 97.28(18)
C34 C35 C36 120.0(8)
C34 C35 H35 120.0
C36 C35 H35 120.0
O72 Co36 O73 98.60(18)
O72 Co36 O91 91.39(17)
O73 Co36 O91 169.76(17)
O72 Co36 O88 170.18(17)
O73 Co36 O88 91.01(17)
O91 Co36 O88 78.94(15)
O72 Co36 O81 81.35(16)
O73 Co36 O81 82.26(15)
O91 Co36 O81 97.11(15)
O88 Co36 O81 98.09(15)
O72 Co36 S41 79.83(13)
O73 Co36 S41 79.38(13)
O91 Co36 S41 104.78(13)
O88 Co36 S41 104.06(13)
O81 Co36 S41 151.31(10)
P3 O36 Co18 127.4(3)
P3 O36 Co4 132.9(3)
Co18 O36 Co4 99.00(17)
C31 C36 C35 121.3(7)
C31 C36 S51 118.2(5)
C35 C36 S51 120.6(6)
O77 Co37 O74 100.8(2)
O77 Co37 O107 166.2(2)
O74 Co37 O107 93.0(2)
O77 Co37 O93 89.23(19)
O74 Co37 O93 169.8(2)
O107 Co37 O93 77.02(17)
O77 Co37 O82 83.81(17)
O74 Co37 O82 89.42(17)
O107 Co37 O82 96.99(18)
O93 Co37 O82 93.84(15)
O77 Co37 S13 78.91(15)
O74 Co37 S13 79.79(14)
O107 Co37 S13 103.25(17)
O93 Co37 S13 100.26(13)
O82 Co37 S13 157.45(11)
C40 C37 C39 105.4(13)
C40 C37 C38 115.9(13)
C39 C37 C38 106.7(11)
C40 C37 C34 108.0(13)
C39 C37 C34 110.2(10)
C38 C37 C34 110.3(10)
O108 Co38 O112 93.7(2)
O108 Co38 O74 88.6(2)
O112 Co38 O74 169.0(2)
O108 Co38 O75 167.8(2)
O112 Co38 O75 88.7(2)
O74 Co38 O75 87.0(2)
O108 Co38 S67 109.15(19)
O112 Co38 S67 107.22(18)
O74 Co38 S67 82.12(14)
O75 Co38 S67 81.42(13)
P4 O38 Co4 134.2(3)
P4 O38 Co18 126.9(3)
Co4 O38 Co18 98.83(19)
C37 C38 H38A 109.5
C37 C38 H38B 109.5
H38A C38 H38B 109.5
C37 C38 H38C 109.5
H38A C38 H38C 109.5
H38B C38 H38C 109.5
O76 Co39 O75 100.4(2)
O76 Co39 O111 166.5(2)
O75 Co39 O111 92.72(18)
O76 Co39 O96 89.15(19)
O75 Co39 O96 170.06(19)
O111 Co39 O96 77.62(18)
O76 Co39 O82 83.94(16)
O75 Co39 O82 89.48(16)
O111 Co39 O82 99.70(16)
O96 Co39 O82 94.40(16)
O76 Co39 S69 78.71(13)
O75 Co39 S69 79.99(12)
O111 Co39 S69 100.44(14)
O96 Co39 S69 99.29(13)
O82 Co39 S69 157.64(11)
P4 O39 Co1 131.4(3)
P4 O39 Co6 127.9(3)
Co1 O39 Co6 98.5(2)
C37 C39 H39A 109.5
C37 C39 H39B 109.5
H39A C39 H39B 109.5
C37 C39 H39C 109.5
H39A C39 H39C 109.5
H39B C39 H39C 109.5
O77 Co40 O76 95.2(2)
O77 Co40 O95 171.34(19)
O76 Co40 O95 92.6(2)
O77 Co40 O92 93.3(2)
O76 Co40 O92 171.5(2)
O95 Co40 O92 78.85(18)
O77 Co40 O82 82.67(17)
O76 Co40 O82 82.43(16)
O95 Co40 O82 94.66(16)
O92 Co40 O82 97.78(15)
O77 Co40 S9 80.33(15)
O76 Co40 S9 79.82(13)
O95 Co40 S9 104.81(14)
O92 Co40 S9 102.56(13)
O82 Co40 S9 154.10(11)
P4 O40 Co19 128.7(3)
P4 O40 Co7 133.3(3)
Co19 O40 Co7 97.89(19)
C37 C40 H40A 109.5
C37 C40 H40B 109.5
H40A C40 H40B 109.5
C37 C40 H40C 109.5
H40A C40 H40C 109.5
H40B C40 H40C 109.5
C356 S41 C342 100.1(3)
C356 S41 Co36 93.5(2)
C342 S41 Co36 93.6(2)
O5 C41 C46 123.3(6)
O5 C41 C42 120.6(6)
C46 C41 C42 116.1(7)
C352 S42 C322 102.6(3)
C352 S42 Co33 94.1(2)
C322 S42 Co33 94.6(2)
P5 O42 Co8 136.1(3)
C43 C42 C41 120.3(7)
C43 C42 S71 122.3(6)
C41 C42 S71 117.3(5)
C142 S43 C156 100.4(3)
C142 S43 Co14 94.0(2)
C156 S43 Co14 93.7(2)
P5 O43 Co9 128.5(3)
P5 O43 Co5 128.7(3)
Co9 O43 Co5 102.7(2)
C42 C43 C44 122.6(8)
C42 C43 H43 118.7
C44 C43 H43 118.7
P5 O44 Co12 134.9(3)
C45 C44 C43 117.1(7)
C45 C44 C47 123.2(9)
C43 C44 C47 119.6(9)
C166 S45 C172 100.8(3)
C166 S45 Co18 93.6(2)
C172 S45 Co18 93.5(2)
C46 C45 C44 122.4(8)
C46 C45 H45 118.8
C44 C45 H45 118.8
P6 O46 Co13 127.9(3)
P6 O46 Co11 128.7(3)
Co13 O46 Co11 103.3(2)
C45 C46 C41 121.5(7)
C45 C46 S4 121.7(6)
C41 C46 S4 116.8(6)
C82 S47 C96 101.3(3)
C82 S47 Co12 94.1(2)
C96 S47 Co12 94.4(2)
P6 O47 Co16 136.8(4)
C48 C47 C44 119.2(11)
C48 C47 C49 111.3(13)
C44 C47 C49 105.8(12)
C48 C47 C50 100.7(11)
C44 C47 C50 110.9(12)
C49 C47 C50 108.6(12)
C256 S48 C262 101.1(3)
C256 S48 Co27 95.3(2)
C262 S48 Co27 93.7(2)
P6 O48 Co12 137.6(4)
C47 C48 H48A 109.5
C47 C48 H48B 109.5
H48A C48 H48B 109.5
C47 C48 H48C 109.5
H48A C48 H48C 109.5
H48B C48 H48C 109.5
C47 C49 H49A 109.5
C47 C49 H49B 109.5
H49A C49 H49B 109.5
C47 C49 H49C 109.5
H49A C49 H49C 109.5
H49B C49 H49C 109.5
C306 S50 C296 102.5(4)
C306 S50 Co31 94.0(2)
C296 S50 Co31 93.9(2)
P7 O50 Co17 131.3(3)
P7 O50 Co15 125.7(3)
Co17 O50 Co15 102.8(2)
C47 C50 H50A 109.5
C47 C50 H50B 109.5
H50A C50 H50B 109.5
C47 C50 H50C 109.5
H50A C50 H50C 109.5
H50B C50 H50C 109.5
C26 S51 C36 101.9(3)
C26 S51 Co4 93.5(2)
C36 S51 Co4 94.4(2)
P7 O51 Co20 135.6(3)
O6 C51 C56 123.2(7)
O6 C51 C52 121.5(7)
C56 C51 C52 115.3(6)
C186 S52 C176 104.4(3)
C186 S52 Co19 93.3(2)
C176 S52 Co19 94.1(2)
P7 O52 Co16 132.4(3)
C53 C52 C51 122.9(8)
C53 C52 S83 119.4(7)
C51 C52 S83 117.6(5)
C2 S53 C12 102.3(3)
C2 S53 Co2 94.5(2)
C12 S53 Co2 93.3(2)
C52 C53 C54 118.9(9)
C52 C53 H53 120.6
C54 C53 H53 120.6
P8 O54 Co7 130.0(3)
P8 O54 Co19 127.2(3)
Co7 O54 Co19 102.4(2)
C55 C54 C53 118.6(8)
C55 C54 C57 122.7(11)
C53 C54 C57 118.7(10)
C136 S55 C122 102.5(3)
C136 S55 Co16 95.4(2)
C122 S55 Co16 94.6(2)
P8 O55 Co8 134.8(3)
C56 C55 C54 121.2(10)
C56 C55 H55 119.4
C54 C55 H55 119.4
C76 S56 C62 102.2(4)
C76 S56 Co8 95.5(2)
C62 S56 Co8 94.5(2)
C55 C56 C51 123.1(8)
C55 C56 S71 120.1(7)
C51 C56 S71 116.8(5)
C272 S57 C266 103.6(3)
C272 S57 Co28 93.7(2)
C266 S57 Co28 93.8(2)
P8 O57 Co20 136.1(3)
C58 C57 C60 105.0(16)
C58 C57 C59 99.6(15)
C60 C57 C59 114.5(16)
C58 C57 C54 108.6(14)
C60 C57 C54 113.2(14)
C59 C57 C54 114.5(14)
C201 O58 Co21 123.5(4)
C201 O58 Co22 128.2(4)
Co21 O58 Co22 107.8(2)
C22 S59 C16 101.7(3)
C22 S59 Co3 92.9(2)
C16 S59 Co3 93.5(2)
C211 O59 Co22 126.8(4)
C211 O59 Co23 128.6(4)
Co22 O59 Co23 104.6(2)
C57 C59 H59A 109.5
C57 C59 H59B 109.5
H59A C59 H59B 109.5
C57 C59 H59C 109.5
H59A C59 H59C 109.5
H59B C59 H59C 109.5
C332 S60 C326 102.5(3)
C332 S60 Co34 95.4(2)
C326 S60 Co34 94.9(2)
C221 O60 Co23 128.9(4)
C221 O60 Co24 126.1(4)
Co23 O60 Co24 104.9(2)
C57 C60 H60A 109.5
C57 C60 H60B 109.5
H60A C60 H60B 109.5
C57 C60 H60C 109.5
H60A C60 H60C 109.5
H60B C60 H60C 109.5
C231 O61 Co21 123.6(4)
C231 O61 Co24 126.3(4)
Co21 O61 Co24 107.5(2)
O7 C61 C62 121.7(6)
O7 C61 C66 123.2(6)
C62 C61 C66 115.1(6)
C152 S62 C126 101.2(3)
C152 S62 Co13 93.7(2)
C126 S62 Co13 93.8(2)
C241 O62 Co25 124.5(5)
C241 O62 Co26 130.4(5)
Co25 O62 Co26 103.6(2)
C63 C62 C61 121.8(6)
C63 C62 S56 119.9(6)
C61 C62 S56 118.4(5)
C251 O63 Co26 126.3(4)
C251 O63 Co27 123.4(4)
Co26 O63 Co27 110.3(2)
C64 C63 C62 121.4(7)
C64 C63 H63 119.3
C62 C63 H63 119.3
C92 S64 C106 103.6(3)
C92 S64 Co11 92.3(2)
C106 S64 Co11 94.9(2)
C261 O64 Co28 127.0(4)
C261 O64 Co27 121.4(4)
Co28 O64 Co27 109.4(2)
C63 C64 C65 118.3(7)
C63 C64 C67 119.0(8)
C65 C64 C67 122.7(7)
C271 O65 Co28 129.0(4)
C271 O65 Co25 127.1(4)
Co28 O65 Co25 103.87(19)
C64 C65 C66 120.8(7)
C64 C65 H65 119.6
C66 C65 H65 119.6
C336 S66 C346 102.3(3)
C336 S66 Co35 94.2(2)
C346 S66 Co35 94.0(2)
C281 O66 Co29 125.5(4)
C281 O66 Co30 121.7(5)
Co29 O66 Co30 110.00(19)
C65 C66 C61 122.6(6)
C65 C66 S83 119.9(5)
C61 C66 S83 117.4(5)
C362 S67 C372 102.6(3)
C362 S67 Co38 94.6(2)
C372 S67 Co38 94.6(2)
C291 O67 Co31 127.9(4)
C291 O67 Co30 120.8(4)
Co31 O67 Co30 109.98(18)
C70 C67 C68 110.1(9)
C70 C67 C69 105.4(9)
C68 C67 C69 105.4(9)
C70 C67 C64 113.9(9)
C68 C67 C64 108.4(9)
C69 C67 C64 113.3(9)
C286 S68 C292 101.4(4)
C286 S68 Co30 94.0(2)
C292 S68 Co30 94.0(2)
C301 O68 Co32 127.8(4)
C301 O68 Co31 127.1(4)
Co32 O68 Co31 104.47(19)
C67 C68 H68A 109.5
C67 C68 H68B 109.5
H68A C68 H68B 109.5
C67 C68 H68C 109.5
H68A C68 H68C 109.5
H68B C68 H68C 109.5
C382 S69 C376 102.7(4)
C382 S69 Co39 94.5(2)
C376 S69 Co39 93.5(2)
C311 O69 Co32 126.8(5)
C311 O69 Co29 127.9(4)
Co32 O69 Co29 105.3(2)
C67 C69 H69A 109.5
C67 C69 H69B 109.5
H69A C69 H69B 109.5
C67 C69 H69C 109.5
H69A C69 H69C 109.5
H69B C69 H69C 109.5
C321 O70 Co33 127.4(4)
C321 O70 Co34 119.2(4)
Co33 O70 Co34 111.01(19)
C67 C70 H70A 109.5
C67 C70 H70B 109.5
H70A C70 H70B 109.5
C67 C70 H70C 109.5
H70A C70 H70C 109.5
H70B C70 H70C 109.5
C42 S71 C56 102.0(4)
C42 S71 Co6 94.1(2)
C56 S71 Co6 93.4(3)
C331 O71 Co35 127.6(4)
C331 O71 Co34 120.8(4)
Co35 O71 Co34 110.97(19)
O8 C71 C72 122.8(7)
O8 C71 C76 121.3(7)
C72 C71 C76 115.9(6)
C282 S72 C312 103.2(4)
C282 S72 Co29 93.3(2)
C312 S72 Co29 94.4(2)
C341 O72 Co36 126.6(4)
C341 O72 Co35 127.3(4)
Co36 O72 Co35 106.0(2)
C73 C72 C71 121.6(8)
C73 C72 S4 120.4(7)
C71 C72 S4 118.0(5)
C351 O73 Co36 126.8(4)
C351 O73 Co33 128.0(4)
Co36 O73 Co33 104.76(19)
C74 C73 C72 122.2(9)
C74 C73 H73 118.9
C72 C73 H73 118.9
C216 S74 C202 100.8(3)
C216 S74 Co22 93.1(2)
C202 S74 Co22 94.3(2)
C361 O74 Co37 125.7(5)
C361 O74 Co38 122.2(5)
Co37 O74 Co38 111.3(2)
C73 C74 C75 116.1(8)
C73 C74 C77 123.4(11)
C75 C74 C77 120.4(11)
C146 S75 C132 102.2(3)
C146 S75 Co15 92.8(2)
C132 S75 Co15 93.0(2)
C371 O75 Co39 125.2(4)
C371 O75 Co38 122.6(4)
Co39 O75 Co38 110.42(18)
C76 C75 C74 123.9(8)
C76 C75 H75 118.0
C74 C75 H75 118.0
C381 O76 Co39 129.0(4)
C381 O76 Co40 125.6(4)
Co39 O76 Co40 105.17(18)
C75 C76 C71 120.3(8)
C75 C76 S56 121.5(6)
C71 C76 S56 118.1(5)
C212 S77 C226 101.2(3)
C212 S77 Co23 94.0(2)
C226 S77 Co23 92.5(2)
C391 O77 Co40 125.7(6)
C391 O77 Co37 128.5(6)
Co40 O77 Co37 105.1(2)
C78 C77 C74 114.4(15)
C78 C77 C79 110.5(12)
C74 C77 C79 105.1(14)
C78 C77 C80 109.6(13)
C74 C77 C80 112.3(13)
C79 C77 C80 104.5(12)
Co22 O78 Co24 130.7(2)
C77 C78 H78A 109.5
C77 C78 H78B 109.5
H78A C78 H78B 109.5
C77 C78 H78C 109.5
H78A C78 H78C 109.5
H78B C78 H78C 109.5
C302 S79 C316 102.6(3)
C302 S79 Co32 93.6(2)
C316 S79 Co32 92.9(2)
C77 C79 H79A 109.5
C77 C79 H79B 109.5
H79A C79 H79B 109.5
C77 C79 H79C 109.5
H79A C79 H79C 109.5
H79B C79 H79C 109.5
C222 S80 C232 101.5(3)
C222 S80 Co24 93.4(2)
C232 S80 Co24 94.3(2)
Co29 O80 Co31 127.46(16)
Co29 O80 Co32 82.77(12)
Co31 O80 Co32 82.68(12)
C77 C80 H80A 109.5
C77 C80 H80B 109.5
H80A C80 H80B 109.5
C77 C80 H80C 109.5
H80A C80 H80C 109.5
H80B C80 H80C 109.5
C182 S81 C196 100.4(3)
C182 S81 Co20 94.8(2)
C196 S81 Co20 93.6(2)
Co33 O81 Co35 127.16(16)
Co33 O81 Co36 84.60(13)
Co35 O81 Co36 85.04(13)
O9 C81 C82 122.0(6)
O9 C81 C86 121.0(6)
C82 C81 C86 116.9(6)
Co39 O82 Co37 126.53(16)
Co39 O82 Co40 83.20(12)
Co37 O82 Co40 82.42(13)
C81 C82 C83 121.5(7)
C81 C82 S47 119.4(5)
C83 C82 S47 119.1(6)
C52 S83 C66 102.2(4)
C52 S83 Co7 92.9(2)
C66 S83 Co7 93.2(2)
P9 O83 Co26 132.4(3)
P9 O83 Co29 129.1(3)
Co26 O83 Co29 97.98(19)
C84 C83 C82 121.0(7)
C84 C83 H83 119.5
C82 C83 H83 119.5
P9 O84 Co21 130.7(3)
P9 O84 Co25 130.3(3)
Co21 O84 Co25 97.62(19)
C83 C84 C85 119.9(7)
C83 C84 C87 121.0(8)
C85 C84 C87 119.1(8)
P9 O85 Co22 133.5(3)
P9 O85 Co32 128.4(3)
Co22 O85 Co32 98.10(18)
C84 C85 C86 119.4(8)
C84 C85 H85 120.3
C86 C85 H85 120.3
C81 C86 C85 121.3(7)
C81 C86 S1 118.5(5)
C85 C86 S1 120.2(6)
P10 O87 Co32 126.5(3)
P10 O87 Co22 134.6(2)
Co32 O87 Co22 98.66(17)
C90 C87 C88 110.0(10)
C90 C87 C89 110.5(10)
C88 C87 C89 98.1(10)
C90 C87 C84 117.4(9)
C88 C87 C84 109.0(8)
C89 C87 C84 110.0(9)
P10 O88 Co23 130.3(2)
P10 O88 Co36 127.2(2)
Co23 O88 Co36 99.54(16)
C87 C88 H88A 109.5
C87 C88 H88B 109.5
H88A C88 H88B 109.5
C87 C88 H88C 109.5
H88A C88 H88C 109.5
H88B C88 H88C 109.5
P10 O89 Co31 129.7(2)
P10 O89 Co33 132.8(2)
Co31 O89 Co33 97.44(18)
C87 C89 H89A 109.5
C87 C89 H89B 109.5
H89A C89 H89B 109.5
C87 C89 H89C 109.5
H89A C89 H89C 109.5
H89B C89 H89C 109.5
C87 C90 H90A 109.5
C87 C90 H90B 109.5
H90A C90 H90B 109.5
C87 C90 H90C 109.5
H90A C90 H90C 109.5
H90B C90 H90C 109.5
P11 O91 Co36 127.6(2)
P11 O91 Co23 131.5(2)
Co36 O91 Co23 98.82(16)
O10 C91 C92 123.2(6)
O10 C91 C96 119.8(6)
C92 C91 C96 117.0(5)
P11 O92 Co40 127.4(3)
P11 O92 Co24 133.6(3)
Co40 O92 Co24 98.56(18)
C91 C92 C93 121.0(6)
C91 C92 S64 119.3(5)
C93 C92 S64 119.7(5)
P11 O93 Co35 132.3(2)
P11 O93 Co37 130.5(2)
Co35 O93 Co37 97.24(18)
C94 C93 C92 123.2(6)
C94 C93 H93 118.4
C92 C93 H93 118.4
C93 C94 C95 116.3(5)
C93 C94 C97 121.7(6)
C95 C94 C97 121.8(6)
P12 O95 Co40 127.1(3)
P12 O95 Co24 134.6(3)
Co40 O95 Co24 98.24(19)
C96 C95 C94 121.2(6)
C96 C95 H95 119.4
C94 C95 H95 119.4
P12 O96 Co39 128.6(3)
P12 O96 Co28 133.8(3)
Co39 O96 Co28 97.46(19)
C95 C96 C91 121.1(6)
C95 C96 S47 119.4(5)
C91 C96 S47 119.5(4)
C99 C97 C94 113.2(6)
C99 C97 C100 108.7(6)
C94 C97 C100 109.9(6)
C99 C97 C98 110.8(7)
C94 C97 C98 107.2(6)
C100 C97 C98 106.8(7)
P12 O98 Co21 130.8(3)
P12 O98 Co25 129.7(3)
Co21 O98 Co25 97.1(2)
C97 C98 H98A 109.5
C97 C98 H98B 109.5
H98A C98 H98B 109.5
C97 C98 H98C 109.5
H98A C98 H98C 109.5
H98B C98 H98C 109.5
P13 O99 Co29 128.4(3)
P13 O99 Co26 129.1(3)
Co29 O99 Co26 102.5(2)
C97 C99 H99A 109.5
C97 C99 H99B 109.5
H99A C99 H99B 109.5
C97 C99 H99C 109.5
H99A C99 H99C 109.5
H99B C99 H99C 109.5
P13 O100 Co27 135.6(3)
C97 C100 H10A 109.5
C97 C100 H10B 109.5
H10A C100 H10B 109.5
C97 C100 H10C 109.5
H10A C100 H10C 109.5
H10B C100 H10C 109.5
P13 O101 Co30 134.7(3)
O11 C101 C102 123.4(6)
O11 C101 C106 120.6(6)
C102 C101 C106 116.0(6)
C101 C102 C103 121.9(7)
C101 C102 S7 117.9(5)
C103 C102 S7 120.1(6)
P14 O103 Co30 135.7(3)
C104 C103 C102 122.0(9)
C104 C103 H103 119.0
C102 C103 H103 119.0
P14 O104 Co33 127.9(3)
P14 O104 Co31 128.7(3)
Co33 O104 Co31 103.2(2)
C105 C104 C103 114.5(8)
C105 C104 C107 126.7(8)
C103 C104 C107 118.8(9)
P14 O105 Co34 135.7(3)
C104 C105 C106 125.8(8)
C104 C105 H105 117.1
C106 C105 H105 117.1
C105 C106 C101 119.7(7)
C105 C106 S64 123.4(6)
C101 C106 S64 116.8(5)
P15 O107 Co37 128.2(3)
P15 O107 Co35 128.7(3)
Co37 O107 Co35 102.1(2)
C108 C107 C104 109.1(10)
C108 C107 C109 109.6(11)
C104 C107 C109 110.7(10)
C108 C107 C110 110.9(11)
C104 C107 C110 110.5(10)
C109 C107 C110 106.1(10)
P15 O108 Co38 135.3(3)
C107 C108 H10D 109.5
C107 C108 H10E 109.5
H10D C108 H10E 109.5
C107 C108 H10F 109.5
H10D C108 H10F 109.5
H10E C108 H10F 109.5
P15 O109 Co34 132.8(3)
C107 C109 H10G 109.5
C107 C109 H10H 109.5
H10G C109 H10H 109.5
C107 C109 H10I 109.5
H10G C109 H10I 109.5
H10H C109 H10I 109.5
C107 C110 H11A 109.5
C107 C110 H11B 109.5
H11A C110 H11B 109.5
C107 C110 H11C 109.5
H11A C110 H11C 109.5
H11B C110 H11C 109.5
P16 O111 Co28 127.2(3)
P16 O111 Co39 129.5(3)
Co28 O111 Co39 103.3(2)
O12 C111 C112 121.7(7)
O12 C111 C116 120.9(7)
C112 C111 C116 117.3(7)
P16 O112 Co38 137.0(3)
C111 C112 C113 120.7(7)
C111 C112 S7 118.0(5)
C113 C112 S7 121.3(6)
P16 O113 Co27 136.1(3)
C114 C113 C112 120.1(9)
C114 C113 H113 119.9
C112 C113 H113 119.9
C113 C114 C115 119.1(8)
C113 C114 C117 117.5(13)
C115 C114 C117 123.3(12)
C114 C115 C116 121.9(9)
C114 C115 H115 119.1
C116 C115 H115 119.1
C115 C116 C111 120.6(8)
C115 C116 S1 120.4(6)
C111 C116 S1 119.0(5)
C118 C117 C114 108.2(16)
C118 C117 C119 119.0(19)
C114 C117 C119 111.9(17)
C118 C117 C120 100.5(17)
C114 C117 C120 112.6(17)
C119 C117 C120 104.1(17)
C117 C118 H11D 109.5
C117 C118 H11E 109.5
H11D C118 H11E 109.5
C117 C118 H11F 109.5
H11D C118 H11F 109.5
H11E C118 H11F 109.5
C117 C119 H11G 109.5
C117 C119 H11H 109.5
H11G C119 H11H 109.5
C117 C119 H11I 109.5
H11G C119 H11I 109.5
H11H C119 H11I 109.5
C117 C120 H12A 109.5
C117 C120 H12B 109.5
H12A C120 H12B 109.5
C117 C120 H12C 109.5
H12A C120 H12C 109.5
H12B C120 H12C 109.5
O13 C121 C122 123.2(6)
O13 C121 C126 122.5(6)
C122 C121 C126 114.2(6)
C123 C122 C121 123.8(7)
C123 C122 S55 119.1(6)
C121 C122 S55 117.1(5)
C122 C123 C124 120.3(7)
C122 C123 H123 119.8
C124 C123 H123 119.8
C125 C124 C123 117.3(7)
C125 C124 C127 121.8(7)
C123 C124 C127 120.9(7)
C126 C125 C124 122.1(7)
C126 C125 H125 118.9
C124 C125 H125 118.9
C125 C126 C121 122.2(7)
C125 C126 S62 120.4(6)
C121 C126 S62 117.4(5)
C129 C127 C124 109.8(8)
C129 C127 C130 111.4(9)
C124 C127 C130 109.9(9)
C129 C127 C128 107.6(9)
C124 C127 C128 110.1(8)
C130 C127 C128 107.9(9)
C127 C128 H12D 109.5
C127 C128 H12E 109.5
H12D C128 H12E 109.5
C127 C128 H12F 109.5
H12D C128 H12F 109.5
H12E C128 H12F 109.5
C127 C129 H12G 109.5
C127 C129 H12H 109.5
H12G C129 H12H 109.5
C127 C129 H12I 109.5
H12G C129 H12I 109.5
H12H C129 H12I 109.5
C127 C130 H13A 109.5
C127 C130 H13B 109.5
H13A C130 H13B 109.5
C127 C130 H13C 109.5
H13A C130 H13C 109.5
H13B C130 H13C 109.5
O14 C131 C132 123.4(6)
O14 C131 C136 120.6(6)
C132 C131 C136 116.0(6)
C131 C132 C133 122.9(6)
C131 C132 S75 118.4(5)
C133 C132 S75 118.7(5)
C132 C133 C134 121.4(7)
C132 C133 H133 119.3
C134 C133 H133 119.3
C135 C134 C133 114.6(6)
C135 C134 C137 124.1(7)
C133 C134 C137 121.2(7)
C136 C135 C134 123.9(6)
C136 C135 H135 118.1
C134 C135 H135 118.1
C135 C136 C131 121.1(6)
C135 C136 S55 121.0(5)
C131 C136 S55 117.9(5)
C138 C137 C134 110.4(8)
C138 C137 C140 109.5(8)
C134 C137 C140 112.7(7)
C138 C137 C139 107.9(8)
C134 C137 C139 109.0(7)
C140 C137 C139 107.1(8)
C137 C138 H13D 109.5
C137 C138 H13E 109.5
H13D C138 H13E 109.5
C137 C138 H13F 109.5
H13D C138 H13F 109.5
H13E C138 H13F 109.5
C137 C139 H13G 109.5
C137 C139 H13H 109.5
H13G C139 H13H 109.5
C137 C139 H13I 109.5
H13G C139 H13I 109.5
H13H C139 H13I 109.5
O15 C141 C146 120.5(6)
O15 C141 C142 121.5(5)
C146 C141 C142 118.0(6)
C143 C142 C141 121.7(6)
C143 C142 S43 120.2(5)
C141 C142 S43 118.0(5)
C142 C143 C144 121.4(7)
C142 C143 H143 119.3
C144 C143 H143 119.3
C145 C144 C143 117.4(7)
C145 C144 C147 120.8(9)
C143 C144 C147 121.7(9)
C144 C145 C146 121.2(7)
C144 C145 H145 119.4
C146 C145 H145 119.4
C141 C146 C145 120.2(6)
C141 C146 S75 120.1(5)
C145 C146 S75 119.6(5)
C148 C147 C149 133.2(15)
C148 C147 C144 107.4(12)
C149 C147 C144 111.3(12)
C148 C147 C150 91.8(12)
C149 C147 C150 102.2(12)
C144 C147 C150 105.3(12)
C147 C148 H14D 109.5
C147 C148 H14E 109.5
H14D C148 H14E 109.5
C147 C148 H14F 109.5
H14D C148 H14F 109.5
H14E C148 H14F 109.5
C147 C149 H14G 109.5
C147 C149 H14H 109.5
H14G C149 H14H 109.5
C147 C149 H14I 109.5
H14G C149 H14I 109.5
H14H C149 H14I 109.5
O16 C151 C156 122.5(5)
O16 C151 C152 121.8(6)
C156 C151 C152 115.7(6)
C153 C152 C151 121.4(6)
C153 C152 S62 121.3(5)
C151 C152 S62 117.1(5)
C152 C153 C154 121.9(6)
C152 C153 H153 119.0
C154 C153 H153 119.0
C155 C154 C153 117.5(6)
C155 C154 C157 122.9(7)
C153 C154 C157 119.6(6)
C154 C155 C156 121.0(7)
C154 C155 H155 119.5
C156 C155 H155 119.5
C155 C156 C151 122.3(6)
C155 C156 S43 120.5(5)
C151 C156 S43 117.1(4)
C160 C157 C154 112.2(7)
C160 C157 C158 110.9(8)
C154 C157 C158 108.9(7)
C160 C157 C159 109.6(7)
C154 C157 C159 108.8(7)
C158 C157 C159 106.2(7)
C157 C158 H15D 109.5
C157 C158 H15E 109.5
H15D C158 H15E 109.5
C157 C158 H15F 109.5
H15D C158 H15F 109.5
H15E C158 H15F 109.5
C157 C159 H15G 109.5
C157 C159 H15H 109.5
H15G C159 H15H 109.5
C157 C159 H15I 109.5
H15G C159 H15I 109.5
H15H C159 H15I 109.5
C157 C160 H16A 109.5
C157 C160 H16B 109.5
H16A C160 H16B 109.5
C157 C160 H16C 109.5
H16A C160 H16C 109.5
H16B C160 H16C 109.5
O17 C161 C166 121.7(6)
O17 C161 C162 121.9(6)
C166 C161 C162 116.3(6)
C163 C162 C161 121.1(7)
C163 C162 S2 122.3(6)
C161 C162 S2 116.6(5)
C162 C163 C164 122.5(7)
C162 C163 H163 118.8
C164 C163 H163 118.8
C163 C164 C165 116.4(6)
C163 C164 C167 121.6(9)
C165 C164 C167 122.0(8)
C166 C165 C164 123.2(7)
C166 C165 H165 118.4
C164 C165 H165 118.4
C165 C166 C161 120.5(7)
C165 C166 S45 120.7(6)
C161 C166 S45 118.8(5)
C170 C167 C168 109.2(14)
C170 C167 C164 114.9(13)
C168 C167 C164 111.8(12)
C170 C167 C169 111.2(13)
C168 C167 C169 99.7(12)
C164 C167 C169 109.0(11)
C167 C168 H16D 109.5
C167 C168 H16E 109.5
H16D C168 H16E 109.5
C167 C168 H16F 109.5
H16D C168 H16F 109.5
H16E C168 H16F 109.5
C167 C169 H16G 109.5
C167 C169 H16H 109.5
H16G C169 H16H 109.5
C167 C169 H16I 109.5
H16G C169 H16I 109.5
H16H C169 H16I 109.5
C167 C170 H17A 109.5
C167 C170 H17B 109.5
H17A C170 H17B 109.5
C167 C170 H17C 109.5
H17A C170 H17C 109.5
H17B C170 H17C 109.5
O18 C171 C172 122.6(6)
O18 C171 C176 119.6(6)
C172 C171 C176 117.8(5)
C171 C172 C173 121.8(6)
C171 C172 S45 117.8(4)
C173 C172 S45 120.4(5)
C174 C173 C172 121.4(6)
C174 C173 H173 119.3
C172 C173 H173 119.3
C173 C174 C175 117.8(6)
C173 C174 C177 121.8(6)
C175 C174 C177 120.4(6)
C174 C175 C176 122.0(6)
C174 C175 H175 119.0
C176 C175 H175 119.0
C175 C176 C171 119.2(6)
C175 C176 S52 122.3(5)
C171 C176 S52 118.5(5)
C178 C177 C180 110.2(7)
C178 C177 C174 110.2(7)
C180 C177 C174 107.8(6)
C178 C177 C179 107.3(6)
C180 C177 C179 109.1(7)
C174 C177 C179 112.3(6)
C177 C178 H17D 109.5
C177 C178 H17E 109.5
H17D C178 H17E 109.5
C177 C178 H17F 109.5
H17D C178 H17F 109.5
H17E C178 H17F 109.5
C177 C179 H17G 109.5
C177 C179 H17H 109.5
H17G C179 H17H 109.5
C177 C179 H17I 109.5
H17G C179 H17I 109.5
H17H C179 H17I 109.5
C177 C180 H18D 109.5
C177 C180 H18E 109.5
H18D C180 H18E 109.5
C177 C180 H18F 109.5
H18D C180 H18F 109.5
H18E C180 H18F 109.5
O19 C181 C182 121.0(6)
O19 C181 C186 122.1(6)
C182 C181 C186 116.8(6)
C183 C182 C181 121.2(6)
C183 C182 S81 120.4(6)
C181 C182 S81 118.3(5)
C184 C183 C182 121.5(7)
C184 C183 H183 119.2
C182 C183 H183 119.2
C185 C184 C183 117.5(7)
C185 C184 C187 118.4(7)
C183 C184 C187 124.0(8)
C184 C185 C186 122.9(7)
C184 C185 H185 118.6
C186 C185 H185 118.5
C185 C186 C181 120.0(7)
C185 C186 S52 121.3(6)
C181 C186 S52 118.7(5)
C188 C187 C190 105.2(9)
C188 C187 C184 111.7(8)
C190 C187 C184 110.8(8)
C188 C187 C189 109.3(8)
C190 C187 C189 110.7(9)
C184 C187 C189 109.1(8)
C187 C188 H18G 109.5
C187 C188 H18H 109.5
H18G C188 H18H 109.5
C187 C188 H18I 109.5
H18G C188 H18I 109.5
H18H C188 H18I 109.5
C187 C189 H18J 109.5
C187 C189 H18K 109.5
H18J C189 H18K 109.5
C187 C189 H18L 109.5
H18J C189 H18L 109.5
H18K C189 H18L 109.5
C187 C190 H19D 109.5
C187 C190 H19E 109.5
H19D C190 H19E 109.5
C187 C190 H19F 109.5
H19D C190 H19F 109.5
H19E C190 H19F 109.5
O20 C191 C196 122.8(7)
O20 C191 C192 121.0(7)
C196 C191 C192 116.1(7)
C193 C192 C191 122.3(7)
C193 C192 S2 118.5(6)
C191 C192 S2 119.1(6)
C192 C193 C194 121.1(8)
C192 C193 H193 119.4
C194 C193 H193 119.4
C195 C194 C193 116.3(7)
C195 C194 C197 120.3(10)
C193 C194 C197 123.3(10)
C194 C195 C196 121.8(8)
C194 C195 H195 119.1
C196 C195 H195 119.1
C191 C196 C195 121.9(8)
C191 C196 S81 119.7(6)
C195 C196 S81 118.4(6)
C200 C197 C194 111.5(13)
C200 C197 C198 90.5(13)
C194 C197 C198 108.0(13)
C200 C197 C199 99.2(14)
C194 C197 C199 110.3(13)
C198 C197 C199 133.4(14)
C197 C199 H19J 109.5
C197 C199 H19K 109.5
H19J C199 H19K 109.5
C197 C199 H19L 109.5
H19J C199 H19L 109.5
H19K C199 H19L 109.5
C197 C200 H20D 109.5
C197 C200 H20E 109.5
H20D C200 H20E 109.5
C197 C200 H20F 109.5
H20D C200 H20F 109.5
H20E C200 H20F 109.5
O58 C201 C202 121.7(6)
O58 C201 C206 121.3(6)
C202 C201 C206 116.9(6)
C201 C202 C203 122.7(7)
C201 C202 S74 117.5(5)
C203 C202 S74 119.7(5)
C202 C203 C204 120.7(7)
C202 C203 H203 119.6
C204 C203 H203 119.6
C205 C204 C203 116.7(7)
C205 C204 C207 121.2(9)
C203 C204 C207 122.1(9)
C204 C205 C206 121.5(7)
C204 C205 H205 119.2
C206 C205 H205 119.2
C201 C206 C205 121.3(7)
C201 C206 S11 119.1(5)
C205 C206 S11 119.5(6)
C204 C207 C208 117.2(12)
C204 C207 C210 107.7(11)
C208 C207 C210 109.1(12)
C204 C207 C209 108.8(11)
C208 C207 C209 111.9(12)
C210 C207 C209 100.9(11)
C207 C208 H20G 109.5
C207 C208 H20H 109.5
H20G C208 H20H 109.5
C207 C208 H20I 109.5
H20G C208 H20I 109.5
H20H C208 H20I 109.5
C207 C209 H20J 109.5
C207 C209 H20K 109.5
H20J C209 H20K 109.5
C207 C209 H20L 109.5
H20J C209 H20L 109.5
H20K C209 H20L 109.5
C207 C210 H21A 109.5
C207 C210 H21B 109.5
H21A C210 H21B 109.5
C207 C210 H21C 109.5
H21A C210 H21C 109.5
H21B C210 H21C 109.5
O59 C211 C212 122.3(5)
O59 C211 C216 121.3(5)
C212 C211 C216 116.4(5)
C213 C212 C211 121.2(6)
C213 C212 S77 121.1(5)
C211 C212 S77 117.6(4)
C212 C213 C214 122.8(6)
C212 C213 H213 118.6
C214 C213 H213 118.6
C215 C214 C213 116.6(7)
C215 C214 C217 120.4(7)
C213 C214 C217 122.9(7)
C214 C215 C216 122.5(6)
C214 C215 H215 118.7
C216 C215 H215 118.7
C211 C216 C215 120.4(6)
C211 C216 S74 119.0(5)
C215 C216 S74 120.5(5)
C214 C217 C219 113.6(7)
C214 C217 C218 106.4(11)
C219 C217 C218 104.5(11)
C214 C217 C220 108.1(9)
C219 C217 C220 96.3(9)
C218 C217 C220 127.6(12)
C217 C218 H21D 109.5
C217 C218 H21E 109.5
H21D C218 H21E 109.5
C217 C218 H21F 109.5
H21D C218 H21F 109.5
H21E C218 H21F 109.5
C217 C219 H21G 109.5
C217 C219 H21H 109.5
H21G C219 H21H 109.5
C217 C219 H21I 109.5
H21G C219 H21I 109.5
H21H C219 H21I 109.5
O60 C221 C226 121.1(6)
O60 C221 C222 121.6(6)
C226 C221 C222 117.2(6)
C223 C222 C221 121.5(6)
C223 C222 S80 119.8(5)
C221 C222 S80 118.6(5)
C222 C223 C224 122.3(6)
C222 C223 H223 118.9
C224 C223 H223 118.9
C225 C224 C223 116.3(6)
C225 C224 C227 121.8(7)
C223 C224 C227 121.8(7)
C224 C225 C226 122.3(6)
C224 C225 H225 118.9
C226 C225 H225 118.9
C221 C226 C225 120.3(5)
C221 C226 S77 119.4(5)
C225 C226 S77 120.2(5)
C228 C227 C230 114.9(10)
C228 C227 C224 109.9(10)
C230 C227 C224 113.8(8)
C228 C227 C229 105.3(9)
C230 C227 C229 102.8(9)
C224 C227 C229 109.4(8)
C227 C228 H22D 109.5
C227 C228 H22E 109.5
H22D C228 H22E 109.5
C227 C228 H22F 109.5
H22D C228 H22F 109.5
H22E C228 H22F 109.5
C227 C229 H22G 109.5
C227 C229 H22H 109.5
H22G C229 H22H 109.5
C227 C229 H22I 109.5
H22G C229 H22I 109.5
H22H C229 H22I 109.5
C227 C230 H23A 109.5
C227 C230 H23B 109.5
H23A C230 H23B 109.5
C227 C230 H23C 109.5
H23A C230 H23C 109.5
H23B C230 H23C 109.5
O61 C231 C232 122.2(7)
O61 C231 C236 120.8(6)
C232 C231 C236 116.9(6)
C231 C232 C233 122.3(8)
C231 C232 S80 117.4(5)
C233 C232 S80 120.2(7)
C234 C233 C232 120.8(9)
C234 C233 H233 119.6
C232 C233 H233 119.6
C235 C234 C233 117.4(8)
C235 C234 C237 123.1(11)
C233 C234 C237 119.6(11)
C234 C235 C236 124.1(8)
C234 C235 H235 118.0
C236 C235 H235 118.0
C235 C236 C231 118.6(8)
C235 C236 S11 123.2(6)
C231 C236 S11 118.2(5)
C238 C237 C234 107.7(17)
C238 C237 C240 110.1(17)
C234 C237 C240 109.9(15)
C238 C237 C239 115.8(17)
C234 C237 C239 112.2(16)
C240 C237 C239 100.8(17)
C237 C238 H23D 109.5
C237 C238 H23E 109.5
H23D C238 H23E 109.5
C237 C238 H23F 109.5
H23D C238 H23F 109.5
H23E C238 H23F 109.5
O62 C241 C242 122.6(7)
O62 C241 C246 118.9(7)
C242 C241 C246 118.5(7)
C241 C242 C243 121.5(8)
C241 C242 S10 119.1(6)
C243 C242 S10 119.4(7)
C244 C243 C242 122.1(9)
C244 C243 H243 118.9
C242 C243 H243 118.9
C243 C244 C245 117.4(8)
C243 C244 C247 122.6(11)
C245 C244 C247 119.8(10)
C246 C245 C244 121.4(9)
C246 C245 H245 119.3
C244 C245 H245 119.3
C245 C246 C241 119.1(8)
C245 C246 S5 121.8(7)
C241 C246 S5 119.1(5)
C248 C247 C249 115.9(15)
C248 C247 C250 116.1(15)
C249 C247 C250 98.0(15)
C248 C247 C244 113.6(13)
C249 C247 C244 104.4(13)
C250 C247 C244 107.3(14)
C247 C248 H24D 109.5
C247 C248 H24E 109.5
H24D C248 H24E 109.5
C247 C248 H24F 109.5
H24D C248 H24F 109.5
H24E C248 H24F 109.5
C247 C250 H25A 109.5
C247 C250 H25B 109.5
H25A C250 H25B 109.5
C247 C250 H25C 109.5
H25A C250 H25C 109.5
H25B C250 H25C 109.5
O63 C251 C252 123.6(7)
O63 C251 C256 121.1(6)
C252 C251 C256 115.2(6)
C251 C252 C253 122.8(7)
C251 C252 S5 118.7(5)
C253 C252 S5 118.4(6)
C254 C253 C252 121.4(8)
C254 C253 H253 119.3
C252 C253 H253 119.3
C253 C254 C255 116.9(7)
C253 C254 C257 121.5(9)
C255 C254 C257 121.7(9)
C256 C255 C254 120.8(8)
C256 C255 H255 119.6
C254 C255 H255 119.6
C255 C256 C251 122.4(7)
C255 C256 S48 119.2(6)
C251 C256 S48 118.4(5)
C260 C257 C258 117.6(14)
C260 C257 C259 103.5(13)
C258 C257 C259 101.3(12)
C260 C257 C254 111.2(12)
C258 C257 C254 115.4(13)
C259 C257 C254 105.8(12)
C257 C258 H25D 109.5
C257 C258 H25E 109.5
H25D C258 H25E 109.5
C257 C258 H25F 109.5
H25D C258 H25F 109.5
H25E C258 H25F 109.5
C257 C259 H25G 109.5
C257 C259 H25H 109.5
H25G C259 H25H 109.5
C257 C259 H25I 109.5
H25G C259 H25I 109.5
H25H C259 H25I 109.5
C257 C260 H26A 109.5
C257 C260 H26B 109.5
H26A C260 H26B 109.5
C257 C260 H26C 109.5
H26A C260 H26C 109.5
H26B C260 H26C 109.5
O64 C261 C262 121.2(5)
O64 C261 C266 121.9(6)
C262 C261 C266 116.9(5)
C261 C262 C263 121.9(6)
C261 C262 S48 119.5(5)
C263 C262 S48 118.4(5)
C264 C263 C262 121.5(6)
C264 C263 H263 119.2
C262 C263 H263 119.2
C263 C264 C265 116.6(6)
C263 C264 C267 119.9(6)
C265 C264 C267 123.3(6)
C266 C265 C264 122.4(6)
C266 C265 H265 118.8
C264 C265 H265 118.8
C265 C266 C261 120.6(6)
C265 C266 S57 120.9(5)
C261 C266 S57 118.5(5)
C264 C267 C270 112.2(8)
C264 C267 C268 109.5(6)
C270 C267 C268 107.0(7)
C264 C267 C269 110.3(7)
C270 C267 C269 108.1(7)
C268 C267 C269 109.7(7)
C267 C268 H26D 109.5
C267 C268 H26E 109.5
H26D C268 H26E 109.5
C267 C268 H26F 109.5
H26D C268 H26F 109.5
H26E C268 H26F 109.5
C267 C269 H26G 109.5
C267 C269 H26H 109.5
H26G C269 H26H 109.5
C267 C269 H26I 109.5
H26G C269 H26I 109.5
H26H C269 H26I 109.5
C267 C270 H27A 109.5
C267 C270 H27B 109.5
H27A C270 H27B 109.5
C267 C270 H27C 109.5
H27A C270 H27C 109.5
H27B C270 H27C 109.5
O65 C271 C272 121.2(6)
O65 C271 C276 121.1(6)
C272 C271 C276 117.7(6)
C271 C272 C273 121.0(7)
C271 C272 S57 118.6(5)
C273 C272 S57 120.4(5)
C274 C273 C272 120.3(7)
C274 C273 H273 119.9
C272 C273 H273 119.9
C275 C274 C273 119.5(7)
C275 C274 C277 121.8(8)
C273 C274 C277 118.5(7)
C274 C275 C276 121.0(8)
C274 C275 H275 119.5
C276 C275 H275 119.5
C275 C276 C271 120.5(7)
C275 C276 S10 121.3(6)
C271 C276 S10 118.1(5)
C280 C277 C278 112.4(10)
C280 C277 C274 113.5(9)
C278 C277 C274 109.7(9)
C280 C277 C279 110.9(9)
C278 C277 C279 101.2(9)
C274 C277 C279 108.4(8)
C277 C278 H27D 109.5
C277 C278 H27E 109.5
H27D C278 H27E 109.5
C277 C278 H27F 109.5
H27D C278 H27F 109.5
H27E C278 H27F 109.5
C277 C279 H27G 109.5
C277 C279 H27H 109.5
H27G C279 H27H 109.5
C277 C279 H27I 109.5
H27G C279 H27I 109.5
H27H C279 H27I 109.5
C277 C280 H28D 109.5
C277 C280 H28E 109.5
H28D C280 H28E 109.5
C277 C280 H28F 109.5
H28D C280 H28F 109.5
H28E C280 H28F 109.5
O66 C281 C282 122.4(7)
O66 C281 C286 120.5(6)
C282 C281 C286 117.1(6)
C281 C282 C283 122.7(8)
C281 C282 S72 118.7(5)
C283 C282 S72 118.3(6)
C282 C283 C284 118.8(8)
C282 C283 H283 120.6
C284 C283 H283 120.6
C285 C284 C283 118.5(7)
C285 C284 C287 120.8(9)
C283 C284 C287 120.6(9)
C284 C285 C286 122.0(8)
C284 C285 H285 119.0
C286 C285 H285 119.0
C281 C286 C285 120.7(7)
C281 C286 S68 119.7(5)
C285 C286 S68 119.6(6)
C290 C287 C289 112.7(14)
C290 C287 C284 116.3(14)
C289 C287 C284 110.9(11)
C290 C287 C288 99.0(12)
C289 C287 C288 107.3(12)
C284 C287 C288 109.6(11)
C287 C288 H28G 109.5
C287 C288 H28H 109.5
H28G C288 H28H 109.5
C287 C288 H28I 109.5
H28G C288 H28I 109.5
H28H C288 H28I 109.5
C287 C289 H28J 109.5
C287 C289 H28K 109.5
H28J C289 H28K 109.5
C287 C289 H28L 109.5
H28J C289 H28L 109.5
H28K C289 H28L 109.5
C287 C290 H29D 109.5
C287 C290 H29E 109.5
H29D C290 H29E 109.5
C287 C290 H29F 109.5
H29D C290 H29F 109.5
H29E C290 H29F 109.5
O67 C291 C292 122.4(6)
O67 C291 C296 120.9(6)
C292 C291 C296 116.6(6)
C291 C292 C293 122.6(7)
C291 C292 S68 118.9(5)
C293 C292 S68 118.2(6)
C292 C293 C294 121.6(7)
C292 C293 H293 119.2
C294 C293 H293 119.2
C293 C294 C295 115.6(7)
C293 C294 C297 122.8(8)
C295 C294 C297 121.4(8)
C296 C295 C294 122.9(7)
C296 C295 H295 118.6
C294 C295 H295 118.6
C295 C296 C291 120.6(7)
C295 C296 S50 121.3(6)
C291 C296 S50 118.0(5)
C300 C297 C298 114.0(10)
C300 C297 C294 113.1(9)
C298 C297 C294 112.1(9)
C300 C297 C299 107.5(10)
C298 C297 C299 102.7(10)
C294 C297 C299 106.6(9)
C297 C298 H29G 109.5
C297 C298 H29H 109.5
H29G C298 H29H 109.5
C297 C298 H29I 109.5
H29G C298 H29I 109.5
H29H C298 H29I 109.5
C297 C299 H29J 109.5
C297 C299 H29K 109.5
H29J C299 H29K 109.5
C297 C299 H29L 109.5
H29J C299 H29L 109.5
H29K C299 H29L 109.5
C297 C300 H30D 109.5
C297 C300 H30E 109.5
H30D C300 H30E 109.5
C297 C300 H30F 109.5
H30D C300 H30F 109.5
H30E C300 H30F 109.5
O68 C301 C306 122.2(6)
O68 C301 C302 120.8(6)
C306 C301 C302 116.9(6)
C303 C302 C301 121.0(7)
C303 C302 S79 120.9(6)
C301 C302 S79 118.0(5)
C302 C303 C304 121.2(9)
C302 C303 H303 119.4
C304 C303 H303 119.4
C305 C304 C303 118.0(8)
C305 C304 C307 116.7(12)
C303 C304 C307 124.4(11)
C304 C305 C306 121.9(9)
C304 C305 H305 119.0
C306 C305 H305 119.0
C305 C306 C301 120.9(7)
C305 C306 S50 121.1(6)
C301 C306 S50 118.0(5)
C308 C307 C309 112.9(19)
C308 C307 C310 108.7(18)
C309 C307 C310 102.1(17)
C308 C307 C304 107.4(16)
C309 C307 C304 114.5(18)
C310 C307 C304 111.0(15)
C307 C308 H30J 109.5
C307 C308 H30K 109.5
H30J C308 H30K 109.5
C307 C308 H30L 109.5
H30J C308 H30L 109.5
H30K C308 H30L 109.5
O69 C311 C316 123.1(6)
O69 C311 C312 121.2(7)
C316 C311 C312 115.7(6)
C313 C312 C311 121.2(8)
C313 C312 S72 121.8(6)
C311 C312 S72 117.0(5)
C314 C313 C312 123.5(8)
C314 C313 H313 118.3
C312 C313 H313 118.3
C313 C314 C315 117.3(7)
C313 C314 C317 122.8(9)
C315 C314 C317 119.5(9)
C316 C315 C314 119.9(8)
C316 C315 H315 120.1
C314 C315 H315 120.1
C311 C316 C315 122.5(7)
C311 C316 S79 117.6(5)
C315 C316 S79 119.9(6)
C319 C317 C314 110.8(12)
C319 C317 C320 116.7(15)
C314 C317 C320 110.1(12)
C319 C317 C318 105.2(14)
C314 C317 C318 113.1(13)
C320 C317 C318 100.4(13)
C317 C318 H31D 109.5
C317 C318 H31E 109.5
H31D C318 H31E 109.5
C317 C318 H31F 109.5
H31D C318 H31F 109.5
H31E C318 H31F 109.5
C317 C319 H31G 109.5
C317 C319 H31H 109.5
H31G C319 H31H 109.5
C317 C319 H31I 109.5
H31G C319 H31I 109.5
H31H C319 H31I 109.5
C317 C320 H32A 109.5
C317 C320 H32B 109.5
H32A C320 H32B 109.5
C317 C320 H32C 109.5
H32A C320 H32C 109.5
H32B C320 H32C 109.5
O70 C321 C326 123.4(6)
O70 C321 C322 121.7(6)
C326 C321 C322 114.9(5)
C323 C322 C321 121.9(6)
C323 C322 S42 120.9(5)
C321 C322 S42 117.2(4)
C322 C323 C324 122.4(6)
C322 C323 H323 118.8
C324 C323 H323 118.8
C325 C324 C323 116.2(6)
C325 C324 C327 123.6(7)
C323 C324 C327 120.2(6)
C326 C325 C324 122.6(6)
C326 C325 H325 118.7
C324 C325 H325 118.7
C325 C326 C321 121.9(6)
C325 C326 S60 120.9(5)
C321 C326 S60 117.1(4)
C329 C327 C324 109.7(8)
C329 C327 C330 109.7(8)
C324 C327 C330 112.5(7)
C329 C327 C328 109.5(8)
C324 C327 C328 106.0(8)
C330 C327 C328 109.4(8)
C327 C328 H32D 109.5
C327 C328 H32E 109.5
H32D C328 H32E 109.5
C327 C328 H32F 109.5
H32D C328 H32F 109.5
H32E C328 H32F 109.5
C327 C329 H32G 109.5
C327 C329 H32H 109.5
H32G C329 H32H 109.5
C327 C329 H32I 109.5
H32G C329 H32I 109.5
H32H C329 H32I 109.5
C327 C330 H33A 109.5
C327 C330 H33B 109.5
H33A C330 H33B 109.5
C327 C330 H33C 109.5
H33A C330 H33C 109.5
H33B C330 H33C 109.5
O71 C331 C336 121.3(6)
O71 C331 C332 122.6(6)
C336 C331 C332 116.2(5)
C333 C332 C331 121.7(6)
C333 C332 S60 120.9(5)
C331 C332 S60 117.4(4)
C334 C333 C332 122.1(7)
C334 C333 H333 119.0
C332 C333 H333 119.0
C333 C334 C335 116.5(6)
C333 C334 C337 124.1(7)
C335 C334 C337 119.4(7)
C336 C335 C334 122.8(7)
C336 C335 H335 118.6
C334 C335 H335 118.6
C335 C336 C331 120.6(6)
C335 C336 S66 121.1(5)
C331 C336 S66 118.3(5)
C340 C337 C334 110.0(7)
C340 C337 C339 108.9(7)
C334 C337 C339 109.0(7)
C340 C337 C338 109.2(8)
C334 C337 C338 110.8(7)
C339 C337 C338 108.9(8)
C337 C338 H33D 109.5
C337 C338 H33E 109.5
H33D C338 H33E 109.5
C337 C338 H33F 109.5
H33D C338 H33F 109.5
H33E C338 H33F 109.5
C337 C339 H33G 109.5
C337 C339 H33H 109.5
H33G C339 H33H 109.5
C337 C339 H33I 109.5
H33G C339 H33I 109.5
H33H C339 H33I 109.5
C337 C340 H34A 109.5
C337 C340 H34B 109.5
H34A C340 H34B 109.5
C337 C340 H34C 109.5
H34A C340 H34C 109.5
H34B C340 H34C 109.5
O72 C341 C342 122.7(5)
O72 C341 C346 121.5(6)
C342 C341 C346 115.8(6)
C343 C342 C341 123.6(6)
C343 C342 S41 119.3(5)
C341 C342 S41 117.1(4)
C342 C343 C344 120.8(7)
C342 C343 H343 119.6
C344 C343 H343 119.6
C343 C344 C345 117.2(7)
C343 C344 C347 122.2(8)
C345 C344 C347 120.5(7)
C346 C345 C344 120.9(7)
C346 C345 H345 119.5
C344 C345 H345 119.5
C345 C346 C341 121.6(7)
C345 C346 S66 120.3(5)
C341 C346 S66 118.0(5)
C349 C347 C348 111.9(12)
C349 C347 C344 107.4(10)
C348 C347 C344 114.9(9)
C349 C347 C350 108.6(11)
C348 C347 C350 103.2(10)
C344 C347 C350 110.6(10)
C347 C348 H34D 109.5
C347 C348 H34E 109.5
H34D C348 H34E 109.5
C347 C348 H34F 109.5
H34D C348 H34F 109.5
H34E C348 H34F 109.5
C347 C349 H34G 109.5
C347 C349 H34H 109.5
H34G C349 H34H 109.5
C347 C349 H34I 109.5
H34G C349 H34I 109.5
H34H C349 H34I 109.5
C347 C350 H35A 109.5
C347 C350 H35B 109.5
H35A C350 H35B 109.5
C347 C350 H35C 109.5
H35A C350 H35C 109.5
H35B C350 H35C 109.5
O73 C351 C356 122.8(5)
O73 C351 C352 121.2(6)
C356 C351 C352 115.9(5)
C353 C352 C351 122.4(6)
C353 C352 S42 120.0(5)
C351 C352 S42 117.6(5)
C352 C353 C354 120.8(6)
C352 C353 H353 119.6
C354 C353 H353 119.6
C355 C354 C353 118.4(7)
C355 C354 C357 124.2(8)
C353 C354 C357 117.3(7)
C354 C355 C356 120.6(7)
C354 C355 H355 119.7
C356 C355 H355 119.7
C351 C356 C355 121.9(6)
C351 C356 S41 117.4(5)
C355 C356 S41 120.7(5)
C358 C357 C359 113.3(12)
C358 C357 C354 114.0(11)
C359 C357 C354 111.6(9)
C358 C357 C360 104.0(11)
C359 C357 C360 106.0(10)
C354 C357 C360 107.1(10)
C357 C358 H35D 109.5
C357 C358 H35E 109.5
H35D C358 H35E 109.5
C357 C358 H35F 109.5
H35D C358 H35F 109.5
H35E C358 H35F 109.5
C357 C359 H35G 109.5
C357 C359 H35H 109.5
H35G C359 H35H 109.5
C357 C359 H35I 109.5
H35G C359 H35I 109.5
H35H C359 H35I 109.5
C357 C360 H36A 109.5
C357 C360 H36B 109.5
H36A C360 H36B 109.5
C357 C360 H36C 109.5
H36A C360 H36C 109.5
H36B C360 H36C 109.5
O74 C361 C366 123.1(7)
O74 C361 C362 122.2(6)
C366 C361 C362 114.7(6)
C363 C362 C361 122.4(7)
C363 C362 S67 119.6(6)
C361 C362 S67 117.9(5)
C362 C363 C364 122.3(7)
C362 C363 H363 118.9
C364 C363 H363 118.9
C365 C364 C363 115.6(7)
C365 C364 C367 123.8(8)
C363 C364 C367 120.6(7)
C366 C365 C364 121.2(8)
C366 C365 H365 119.4
C364 C365 H365 119.4
C365 C366 C361 123.7(7)
C365 C366 S13 118.7(6)
C361 C366 S13 117.6(5)
C369 C367 C364 115.5(9)
C369 C367 C370 101.9(10)
C364 C367 C370 108.8(9)
C369 C367 C368 111.5(9)
C364 C367 C368 111.7(9)
C370 C367 C368 106.5(10)
C367 C368 H36D 109.5
C367 C368 H36E 109.5
H36D C368 H36E 109.5
C367 C368 H36F 109.5
H36D C368 H36F 109.5
H36E C368 H36F 109.5
C367 C369 H36G 109.5
C367 C369 H36H 109.5
H36G C369 H36H 109.5
C367 C369 H36I 109.5
H36G C369 H36I 109.5
H36H C369 H36I 109.5
C367 C370 H37A 109.5
C367 C370 H37B 109.5
H37A C370 H37B 109.5
C367 C370 H37C 109.5
H37A C370 H37C 109.5
H37B C370 H37C 109.5
O75 C371 C376 122.5(6)
O75 C371 C372 121.2(6)
C376 C371 C372 116.3(6)
C371 C372 C373 122.3(6)
C371 C372 S67 118.6(5)
C373 C372 S67 119.1(6)
C374 C373 C372 121.1(7)
C374 C373 H373 119.5
C372 C373 H373 119.5
C373 C374 C375 116.0(7)
C373 C374 C377 122.1(8)
C375 C374 C377 121.9(7)
C376 C375 C374 123.1(7)
C376 C375 H375 118.4
C374 C375 H375 118.4
C375 C376 C371 121.1(7)
C375 C376 S69 120.1(6)
C371 C376 S69 118.8(5)
C380 C377 C379 133.4(11)
C380 C377 C374 110.7(9)
C379 C377 C374 114.7(10)
C380 C377 C378 89.7(12)
C379 C377 C378 91.0(13)
C374 C377 C378 101.6(12)
C377 C379 H37G 109.5
C377 C379 H37H 109.5
H37G C379 H37H 109.5
C377 C379 H37I 109.5
H37G C379 H37I 109.5
H37H C379 H37I 109.5
O76 C381 C386 122.6(6)
O76 C381 C382 119.7(6)
C386 C381 C382 117.8(6)
C383 C382 C381 121.2(6)
C383 C382 S69 120.8(5)
C381 C382 S69 118.1(5)
C382 C383 C384 120.3(7)
C382 C383 H383 119.8
C384 C383 H383 119.8
C385 C384 C383 117.4(7)
C385 C384 C387 122.8(8)
C383 C384 C387 119.4(8)
C384 C385 C386 123.7(8)
C384 C385 H385 118.2
C386 C385 H385 118.2
C385 C386 C381 119.6(7)
C385 C386 S9 121.8(6)
C381 C386 S9 118.4(5)
C388 C387 C384 107.9(9)
C388 C387 C390 105.6(10)
C384 C387 C390 111.8(9)
C388 C387 C389 108.6(10)
C384 C387 C389 110.4(9)
C390 C387 C389 112.3(9)
C387 C388 H38G 109.5
C387 C388 H38H 109.5
H38G C388 H38H 109.5
C387 C388 H38I 109.5
H38G C388 H38I 109.5
H38H C388 H38I 109.5
C387 C389 H38J 109.5
C387 C389 H38K 109.5
H38J C389 H38K 109.5
C387 C389 H38L 109.5
H38J C389 H38L 109.5
H38K C389 H38L 109.5
C387 C390 H39D 109.5
C387 C390 H39E 109.5
H39D C390 H39E 109.5
C387 C390 H39F 109.5
H39D C390 H39F 109.5
H39E C390 H39F 109.5
O77 C391 C396 121.8(10)
O77 C391 C392 120.0(10)
C396 C391 C392 118.2(8)
C391 C392 C393 124.0(10)
C391 C392 S13 118.4(7)
C393 C392 S13 117.6(9)
C392 C393 C394 112.5(10)
C395 C394 C397 119.1(13)
C395 C394 C393 118.9(8)
C397 C394 C393 121.9(12)
C394 C395 C396 120.5(11)
C394 C395 H395 119.8
C396 C395 H395 119.8
C391 C396 C395 124.1(11)
C391 C396 S9 119.9(7)
C395 C396 S9 115.7(9)
C399 C397 C400 111(2)
C399 C397 C394 112.6(18)
C400 C397 C394 120(2)
C399 C397 C398 98.0(19)
C400 C397 C398 115(2)
C394 C397 C398 97.6(14)
Co10 O23A Co11 84.14(18)
Co10 O23A Co9 83.80(18)
Co11 O23A Co9 130.0(2)
Co13 O24A Co14 85.46(19)
Co13 O24A Co15 130.4(2)
Co14 O24A Co15 86.75(19)
O49B O49A P6 140.3(14)
O79B O79A Co28 113.1(9)
O79B O79A Co26 116.3(9)
Co28 O79A Co26 128.8(2)
O79B O79A Co25 118.9(10)
Co28 O79A Co25 84.11(15)
Co26 O79A Co25 83.52(16)

loop_
_geom_bond_atom_site_label_1
_geom_bond_atom_site_label_2
_geom_bond_distance
Co1 O1 1.961(4)
Co1 O4 1.981(5)
Co1 O39 2.028(5)
Co1 O26 2.072(5)
Co1 S12 2.522(2)
S1 C86 1.774(8)
S1 C116 1.775(8)
S1 Co9 2.627(2)
P1 O27 1.519(5)
P1 O28 1.524(5)
P1 O26 1.530(5)
P1 O29 1.556(8)
O1 C1 1.320(8)
O1 Co2 1.978(4)
C1 C6 1.396(9)
C1 C2 1.423(9)
Co2 O2 1.993(4)
Co2 O32 2.075(4)
Co2 O28 2.105(4)
Co2 O21 2.344(4)
Co2 S53 2.6196(19)
S2 C162 1.791(7)
S2 C192 1.794(8)
S2 Co17 2.724(2)
P2 O30 1.510(5)
P2 O32 1.525(5)
P2 O31 1.527(4)
P2 O33 1.563(6)
O2 C11 1.325(7)
O2 Co3 1.995(4)
C2 C3 1.388(10)
C2 S53 1.784(7)
Co3 O3 1.968(4)
Co3 O31 2.066(4)
Co3 O34 2.093(4)
Co3 S59 2.6970(18)
P3 O35 1.519(5)
P3 O36 1.540(4)
P3 O34 1.542(4)
P3 O37 1.571(6)
O3 C21 1.316(7)
O3 Co4 1.986(4)
C3 C4 1.374(11)
C3 H3A 0.9500
Co4 O4 1.981(5)
Co4 O38 2.074(4)
Co4 O36 2.097(4)
Co4 O21 2.340(4)
Co4 S51 2.6124(18)
S4 C72 1.786(9)
S4 C46 1.792(8)
S4 Co5 2.657(2)
P4 O38 1.527(5)
P4 O40 1.531(5)
P4 O39 1.541(5)
P4 O41 1.577(9)
O4 C31 1.346(7)
C4 C5 1.398(11)
C4 C7 1.445(19)
Co5 O8 1.971(5)
Co5 O5 1.994(4)
Co5 O43 2.071(4)
Co5 O27 2.134(5)
Co5 O22 2.303(4)
S5 C246 1.790(9)
S5 C252 1.805(8)
S5 Co26 2.679(2)
P5 O44 1.504(5)
P5 O42 1.506(5)
P5 O43 1.530(5)
P5 O45 1.561(7)
O5 C41 1.294(9)
O5 Co6 1.974(5)
C5 C6 1.377(10)
C5 H5A 0.9500
Co6 O6 1.969(5)
Co6 O26 2.074(5)
Co6 O39 2.089(5)
Co6 O22 2.319(5)
Co6 S71 2.598(2)
P6 O47 1.467(6)
P6 O48 1.495(6)
P6 O46 1.541(6)
P6 O49A 1.552(13)
O6 C51 1.291(8)
O6 Co7 1.976(5)
C6 S12 1.794(7)
Co7 O7 2.005(5)
Co7 O54 2.042(5)
Co7 O40 2.134(5)
Co7 O22 2.319(4)
Co7 S83 2.7101(19)
S7 C112 1.783(8)
S7 C102 1.794(8)
S7 Co10 2.627(2)
P7 O52 1.506(5)
P7 O51 1.508(5)
P7 O50 1.551(5)
P7 O53 1.586(8)
O7 C61 1.292(7)
O7 Co8 2.046(4)
C7 C10 1.525(9)
C7 C8 1.58(2)
C7 C9 1.63(2)
Co8 O42 1.971(5)
Co8 O55 1.993(5)
Co8 O8 2.016(5)
Co8 S56 2.474(2)
P8 O57 1.469(6)
P8 O55 1.503(5)
P8 O54 1.535(5)
P8 O56 1.642(12)
O8 C71 1.314(8)
C8 H8A 0.9800
C8 H8B 0.9800
C8 H8C 0.9800
Co9 O9 1.982(5)
Co9 O12 1.982(5)
Co9 O43 2.051(5)
Co9 O27 2.149(4)
Co9 O23A 2.385(6)
S9 C386 1.777(8)
S9 C396 1.792(12)
S9 Co40 2.6255(19)
P9 O85 1.518(5)
P9 O83 1.521(5)
P9 O84 1.538(5)
P9 O86 1.581(7)
O9 C81 1.308(7)
O9 Co12 2.027(5)
C9 H9A 0.9800
C9 H9B 0.9800
C9 H9C 0.9800
Co10 O12 1.979(5)
Co10 O11 1.984(4)
Co10 O28 2.063(4)
Co10 O32 2.107(4)
Co10 O23A 2.321(6)
S10 C242 1.792(9)
S10 C276 1.795(8)
S10 Co25 2.606(2)
P10 O89 1.525(5)
P10 O88 1.543(4)
P10 O87 1.544(4)
P10 O90 1.578(6)
O10 C91 1.312(7)
O10 Co11 1.988(4)
O10 Co12 2.029(5)
C10 H10J 0.9800
C10 H10K 0.9800
C10 H10L 0.9800
Co11 O11 1.981(5)
Co11 O46 2.066(6)
Co11 O30 2.115(4)
Co11 O23A 2.349(6)
Co11 S64 2.6245(18)
S11 C236 1.789(8)
S11 C206 1.819(7)
S11 Co21 2.526(2)
P11 O93 1.521(5)
P11 O92 1.529(5)
P11 O91 1.533(4)
P11 O94 1.575(6)
O11 C101 1.305(7)
C11 C12 1.396(9)
C11 C16 1.400(8)
Co12 O48 1.963(6)
Co12 O44 1.983(5)
Co12 S47 2.4959(18)
S12 C32 1.793(7)
P12 O96 1.514(5)
P12 O98 1.518(5)
P12 O95 1.520(5)
P12 O97 1.596(9)
O12 C111 1.306(8)
C12 C13 1.415(9)
C12 S53 1.794(7)
Co13 O16 1.985(4)
Co13 O13 2.009(5)
Co13 O46 2.056(5)
Co13 O30 2.175(5)
Co13 O24A 2.278(6)
Co13 S62 2.6652(19)
S13 C392 1.782(11)
S13 C366 1.800(8)
S13 Co37 2.615(2)
P13 O100 1.499(5)
P13 O101 1.519(5)
P13 O99 1.533(5)
P13 O102 1.571(7)
O13 C121 1.306(7)
O13 Co16 2.031(5)
C13 C14 1.381(9)
C13 H13 0.9500
Co14 O15 1.977(4)
Co14 O16 1.979(4)
Co14 O34 2.075(4)
Co14 O31 2.121(4)
Co14 O24A 2.304(6)
Co14 S43 2.6135(18)
P14 O105 1.495(5)
P14 O103 1.495(5)
P14 O104 1.548(5)
P14 O106 1.733(17)
O14 C131 1.329(8)
O14 Co15 1.985(4)
O14 Co16 2.012(4)
C14 C15 1.411(9)
C14 C17 1.544(11)
Co15 O15 1.980(4)
Co15 O50 2.068(5)
Co15 O35 2.120(4)
Co15 O24A 2.312(6)
Co15 S75 2.632(2)
P15 O108 1.498(5)
P15 O109 1.513(5)
P15 O107 1.536(5)
P15 O110 1.560(8)
O15 C141 1.345(7)
C15 C16 1.397(9)
C15 H15 0.9500
Co16 O52 1.989(5)
Co16 O47 1.993(5)
Co16 S55 2.474(2)
P16 O113 1.478(5)
P16 O112 1.495(5)
P16 O111 1.542(5)
P16 O114 1.608(12)
O16 C151 1.306(7)
C16 S59 1.807(6)
Co17 O20 1.995(5)
Co17 O17 1.995(5)
Co17 O50 2.052(5)
Co17 O35 2.171(4)
Co17 O25 2.334(4)
O17 C161 1.312(8)
O17 Co18 1.985(5)
C17 C20 1.516(12)
C17 C19 1.560(12)
C17 C18 1.596(13)
Co18 O18 1.971(4)
Co18 O36 2.052(4)
Co18 O38 2.081(5)
Co18 O25 2.394(4)
Co18 S45 2.5993(17)
O18 C171 1.326(7)
O18 Co19 1.956(5)
Co19 O19 1.984(5)
Co19 O54 2.063(5)
Co19 O40 2.109(5)
Co19 O25 2.340(4)
Co19 S52 2.5999(18)
O19 C181 1.312(7)
O19 Co20 2.057(5)
C19 H19A 0.9800
C19 H19B 0.9800
C19 H19C 0.9800
Co20 O51 1.980(5)
Co20 O57 2.012(5)
Co20 O20 2.038(5)
Co20 S81 2.481(2)
O20 C191 1.307(9)
C20 H20A 0.9800
C20 H20B 0.9800
C20 H20C 0.9800
Co21 O58 1.964(5)
Co21 O61 1.975(5)
Co21 O98 2.053(5)
Co21 O84 2.064(5)
C21 C22 1.402(8)
C21 C26 1.429(8)
Co22 O59 1.979(4)
Co22 O58 1.981(4)
Co22 O85 2.074(5)
Co22 O87 2.092(4)
Co22 O78 2.323(4)
Co22 S74 2.6319(19)
C22 C23 1.394(9)
C22 S59 1.799(6)
Co23 O60 1.982(4)
Co23 O59 1.993(4)
Co23 O88 2.074(4)
Co23 O91 2.108(4)
Co23 S77 2.7003(18)
C23 C24 1.376(9)
C23 H23 0.9500
Co24 O61 1.980(4)
Co24 O60 1.987(4)
Co24 O92 2.084(4)
Co24 O95 2.095(5)
Co24 O78 2.339(4)
Co24 S80 2.6073(19)
C24 C25 1.390(9)
C24 C27 1.532(10)
Co25 O65 1.976(5)
Co25 O62 1.978(5)
Co25 O84 2.065(5)
Co25 O98 2.093(5)
Co25 O79A 2.335(5)
C25 C26 1.395(9)
C25 H25 0.9500
Co26 O62 1.980(5)
Co26 O63 1.983(5)
Co26 O99 2.074(5)
Co26 O83 2.126(5)
Co26 O79A 2.334(5)
C26 S51 1.782(6)
Co27 O100 1.968(5)
Co27 O113 2.015(5)
Co27 O64 2.023(4)
Co27 O63 2.027(5)
Co27 S48 2.4912(19)
C27 C29 1.519(11)
C27 C30 1.527(11)
C27 C28 1.565(12)
Co28 O65 1.974(5)
Co28 O64 2.004(5)
Co28 O111 2.052(5)
Co28 O96 2.155(5)
Co28 O79A 2.307(5)
Co28 S57 2.6653(18)
C28 H28A 0.9800
C28 H28B 0.9800
C28 H28C 0.9800
Co29 O69 1.975(5)
Co29 O66 1.992(5)
Co29 O99 2.050(5)
Co29 O83 2.135(5)
Co29 O80 2.350(4)
Co29 S72 2.6066(19)
C29 H29A 0.9800
C29 H29B 0.9800
C29 H29C 0.9800
Co30 O101 1.966(5)
Co30 O103 1.978(5)
Co30 O67 2.029(4)
Co30 O66 2.048(5)
Co30 S68 2.4877(19)
C30 H30A 0.9800
C30 H30B 0.9800
C30 H30C 0.9800
Co31 O67 1.978(4)
Co31 O68 1.988(4)
Co31 O104 2.065(5)
Co31 O89 2.123(4)
Co31 O80 2.356(4)
Co31 S50 2.6396(18)
C31 C32 1.382(10)
C31 C36 1.401(10)
Co32 O69 1.961(5)
Co32 O68 1.970(4)
Co32 O87 2.063(4)
Co32 O85 2.099(4)
Co32 O80 2.381(4)
Co32 S79 2.6284(19)
C32 C33 1.410(9)
Co33 O73 1.975(4)
Co33 O70 1.990(4)
Co33 O104 2.055(4)
Co33 O89 2.173(4)
Co33 O81 2.274(4)
Co33 S42 2.6337(17)
C33 C34 1.387(11)
C33 H33 0.9500
Co34 O109 1.966(5)
Co34 O105 1.975(4)
Co34 O71 2.020(4)
Co34 O70 2.030(4)
Co34 S60 2.4634(18)
C34 C35 1.361(12)
C34 C37 1.581(13)
Co35 O72 1.981(4)
Co35 O71 1.991(4)
Co35 O107 2.079(5)
Co35 O93 2.129(4)
Co35 O81 2.296(4)
Co35 S66 2.6411(19)
C35 C36 1.424(10)
C35 H35 0.9500
Co36 O72 1.967(4)
Co36 O73 1.970(4)
Co36 O91 2.086(4)
Co36 O88 2.098(4)
Co36 O81 2.368(4)
Co36 S41 2.6243(17)
C36 S51 1.791(8)
Co37 O77 1.969(5)
Co37 O74 1.991(5)
Co37 O107 2.053(5)
Co37 O93 2.155(4)
Co37 O82 2.342(4)
C37 C40 1.44(2)
C37 C39 1.472(17)
C37 C38 1.539(16)
Co38 O108 1.985(5)
Co38 O112 1.990(5)
Co38 O74 2.028(5)
Co38 O75 2.032(4)
Co38 S67 2.5090(19)
C38 H38A 0.9800
C38 H38B 0.9800
C38 H38C 0.9800
Co39 O76 1.975(5)
Co39 O75 1.995(5)
Co39 O111 2.067(5)
Co39 O96 2.141(5)
Co39 O82 2.335(4)
Co39 S69 2.6162(17)
C39 H39A 0.9800
C39 H39B 0.9800
C39 H39C 0.9800
Co40 O77 1.961(5)
Co40 O76 1.976(4)
Co40 O95 2.075(5)
Co40 O92 2.076(4)
Co40 O82 2.391(4)
C40 H40A 0.9800
C40 H40B 0.9800
C40 H40C 0.9800
S41 C356 1.800(6)
S41 C342 1.817(7)
C41 C46 1.411(10)
C41 C42 1.458(10)
S42 C352 1.783(7)
S42 C322 1.788(6)
C42 C43 1.376(11)
C42 S71 1.768(8)
S43 C142 1.800(6)
S43 C156 1.803(6)
C43 C44 1.401(12)
C43 H43 0.9500
C44 C45 1.394(12)
C44 C47 1.474(15)
S45 C166 1.772(7)
S45 C172 1.804(6)
C45 C46 1.385(11)
C45 H45 0.9500
S47 C82 1.779(8)
S47 C96 1.779(6)
C47 C48 1.452(16)
C47 C49 1.512(9)
C47 C50 1.65(2)
S48 C256 1.782(7)
S48 C262 1.781(7)
C48 H48A 0.9800
C48 H48B 0.9800
C48 H48C 0.9800
C49 H49A 0.9800
C49 H49B 0.9800
C49 H49C 0.9800
S50 C306 1.782(8)
S50 C296 1.800(7)
C50 H50A 0.9800
C50 H50B 0.9800
C50 H50C 0.9800
C51 C56 1.410(11)
C51 C52 1.430(10)
S52 C186 1.768(7)
S52 C176 1.771(7)
C52 C53 1.386(10)
C52 S83 1.785(9)
C53 C54 1.429(15)
C53 H53 0.9500
C54 C55 1.397(14)
C54 C57 1.545(17)
S55 C136 1.795(7)
S55 C122 1.797(7)
C55 C56 1.361(11)
C55 H55 0.9500
S56 C76 1.762(8)
S56 C62 1.772(7)
C56 S71 1.800(8)
S57 C272 1.762(7)
S57 C266 1.775(7)
C57 C58 1.46(2)
C57 C60 1.497(15)
C57 C59 1.53(2)
O58 C201 1.332(8)
O59 C211 1.322(7)
C59 H59A 0.9800
C59 H59B 0.9800
C59 H59C 0.9800
S60 C332 1.789(6)
S60 C326 1.791(6)
O60 C221 1.320(7)
C60 H60A 0.9800
C60 H60B 0.9800
C60 H60C 0.9800
O61 C231 1.330(8)
C61 C62 1.419(10)
C61 C66 1.420(9)
S62 C152 1.794(7)
S62 C126 1.805(7)
O62 C241 1.338(8)
C62 C63 1.403(10)
O63 C251 1.308(7)
C63 C64 1.387(11)
C63 H63 0.9500
S64 C92 1.786(6)
S64 C106 1.801(8)
O64 C261 1.315(7)
C64 C65 1.388(11)
C64 C67 1.546(13)
O65 C271 1.303(7)
C65 C66 1.397(10)
C65 H65 0.9500
S66 C336 1.780(7)
S66 C346 1.793(7)
O66 C281 1.306(8)
C66 S83 1.795(7)
S67 C362 1.800(7)
S67 C372 1.802(7)
O67 C291 1.331(8)
C67 C70 1.492(13)
C67 C68 1.508(15)
C67 C69 1.517(14)
S68 C286 1.788(8)
S68 C292 1.810(7)
O68 C301 1.313(7)
C68 H68A 0.9800
C68 H68B 0.9800
C68 H68C 0.9800
S69 C382 1.784(7)
S69 C376 1.788(8)
O69 C311 1.300(8)
C69 H69A 0.9800
C69 H69B 0.9800
C69 H69C 0.9800
O70 C321 1.315(7)
C70 H70A 0.9800
C70 H70B 0.9800
C70 H70C 0.9800
O71 C331 1.324(7)
C71 C72 1.419(11)
C71 C76 1.444(10)
S72 C282 1.784(8)
S72 C312 1.795(8)
O72 C341 1.332(7)
C72 C73 1.400(11)
O73 C351 1.309(7)
C73 C74 1.394(14)
C73 H73 0.9500
S74 C216 1.791(7)
S74 C202 1.809(7)
O74 C361 1.313(8)
C74 C75 1.404(13)
C74 C77 1.51(2)
S75 C146 1.795(7)
S75 C132 1.805(7)
O75 C371 1.326(7)
C75 C76 1.371(10)
C75 H75 0.9500
O76 C381 1.316(7)
S77 C212 1.790(6)
S77 C226 1.794(6)
O77 C391 1.314(10)
C77 C78 1.48(2)
C77 C79 1.559(9)
C77 C80 1.58(2)
C78 H78A 0.9800
C78 H78B 0.9800
C78 H78C 0.9800
S79 C302 1.794(8)
S79 C316 1.801(7)
C79 H79A 0.9800
C79 H79B 0.9800
C79 H79C 0.9800
S80 C222 1.793(7)
S80 C232 1.800(8)
C80 H80A 0.9800
C80 H80B 0.9800
C80 H80C 0.9800
S81 C182 1.788(7)
S81 C196 1.791(8)
C81 C82 1.400(9)
C81 C86 1.419(10)
C82 C83 1.423(9)
C83 C84 1.356(11)
C83 H83 0.9500
C84 C85 1.410(12)
C84 C87 1.556(12)
C85 C86 1.422(10)
C85 H85 0.9500
C87 C90 1.426(15)
C87 C88 1.504(16)
C87 C89 1.509(17)
C88 H88A 0.9800
C88 H88B 0.9800
C88 H88C 0.9800
C89 H89A 0.9800
C89 H89B 0.9800
C89 H89C 0.9800
C90 H90A 0.9800
C90 H90B 0.9800
C90 H90C 0.9800
C91 C92 1.389(9)
C91 C96 1.421(9)
C92 C93 1.400(8)
C93 C94 1.383(9)
C93 H93 0.9500
C94 C95 1.417(9)
C94 C97 1.519(9)
C95 C96 1.409(8)
C95 H95 0.9500
C97 C99 1.503(10)
C97 C100 1.554(11)
C97 C98 1.561(12)
C98 H98A 0.9800
C98 H98B 0.9800
C98 H98C 0.9800
C99 H99A 0.9800
C99 H99B 0.9800
C99 H99C 0.9800
C100 H10A 0.9800
C100 H10B 0.9800
C100 H10C 0.9800
C101 C102 1.382(10)
C101 C106 1.422(9)
C102 C103 1.414(10)
C103 C104 1.402(12)
C103 H103 0.9500
C104 C105 1.357(12)
C104 C107 1.510(13)
C105 C106 1.386(10)
C105 H105 0.9500
C107 C108 1.488(17)
C107 C109 1.527(16)
C107 C110 1.552(16)
C108 H10D 0.9800
C108 H10E 0.9800
C108 H10F 0.9800
C109 H10G 0.9800
C109 H10H 0.9800
C109 H10I 0.9800
C110 H11A 0.9800
C110 H11B 0.9800
C110 H11C 0.9800
C111 C112 1.406(11)
C111 C116 1.417(10)
C112 C113 1.438(11)
C113 C114 1.372(14)
C113 H113 0.9500
C114 C115 1.388(14)
C114 C117 1.53(2)
C115 C116 1.389(11)
C115 H115 0.9500
C117 C118 1.523(10)
C117 C119 1.528(10)
C117 C120 1.64(3)
C118 H11D 0.9800
C118 H11E 0.9800
C118 H11F 0.9800
C119 H11G 0.9800
C119 H11H 0.9800
C119 H11I 0.9800
C120 H12A 0.9800
C120 H12B 0.9800
C120 H12C 0.9800
C121 C122 1.411(10)
C121 C126 1.424(9)
C122 C123 1.369(9)
C123 C124 1.414(11)
C123 H123 0.9500
C124 C125 1.381(11)
C124 C127 1.548(12)
C125 C126 1.376(10)
C125 H125 0.9500
C127 C129 1.466(13)
C127 C130 1.562(16)
C127 C128 1.577(15)
C128 H12D 0.9800
C128 H12E 0.9800
C128 H12F 0.9800
C129 H12G 0.9800
C129 H12H 0.9800
C129 H12I 0.9800
C130 H13A 0.9800
C130 H13B 0.9800
C130 H13C 0.9800
C131 C132 1.369(9)
C131 C136 1.431(9)
C132 C133 1.391(10)
C133 C134 1.432(10)
C133 H133 0.9500
C134 C135 1.389(10)
C134 C137 1.504(11)
C135 C136 1.369(10)
C135 H135 0.9500
C137 C138 1.489(13)
C137 C140 1.517(13)
C137 C139 1.564(13)
C138 H13D 0.9800
C138 H13E 0.9800
C138 H13F 0.9800
C139 H13G 0.9800
C139 H13H 0.9800
C139 H13I 0.9800
C141 C146 1.391(9)
C141 C142 1.396(9)
C142 C143 1.371(9)
C143 C144 1.404(10)
C143 H143 0.9500
C144 C145 1.390(10)
C144 C147 1.551(17)
C145 C146 1.414(10)
C145 H145 0.9500
C147 C148 1.510(19)
C147 C149 1.532(19)
C147 C150 1.61(2)
C148 H14D 0.9800
C148 H14E 0.9800
C148 H14F 0.9800
C149 H14G 0.9800
C149 H14H 0.9800
C149 H14I 0.9800
C151 C156 1.410(9)
C151 C152 1.413(8)
C152 C153 1.391(10)
C153 C154 1.400(10)
C153 H153 0.9500
C154 C155 1.383(10)
C154 C157 1.530(10)
C155 C156 1.401(9)
C155 H155 0.9500
C157 C160 1.502(12)
C157 C158 1.551(12)
C157 C159 1.552(13)
C158 H15D 0.9800
C158 H15E 0.9800
C158 H15F 0.9800
C159 H15G 0.9800
C159 H15H 0.9800
C159 H15I 0.9800
C160 H16A 0.9800
C160 H16B 0.9800
C160 H16C 0.9800
C161 C166 1.422(10)
C161 C162 1.422(10)
C162 C163 1.388(10)
C163 C164 1.390(11)
C163 H163 0.9500
C164 C165 1.395(11)
C164 C167 1.537(16)
C165 C166 1.385(9)
C165 H165 0.9500
C167 C170 1.441(18)
C167 C168 1.484(19)
C167 C169 1.582(19)
C168 H16D 0.9800
C168 H16E 0.9800
C168 H16F 0.9800
C169 H16G 0.9800
C169 H16H 0.9800
C169 H16I 0.9800
C170 H17A 0.9800
C170 H17B 0.9800
C170 H17C 0.9800
C171 C172 1.388(9)
C171 C176 1.423(9)
C172 C173 1.389(8)
C173 C174 1.388(9)
C173 H173 0.9500
C174 C175 1.390(10)
C174 C177 1.531(9)
C175 C176 1.412(9)
C175 H175 0.9500
C177 C178 1.495(11)
C177 C180 1.529(12)
C177 C179 1.533(11)
C178 H17D 0.9800
C178 H17E 0.9800
C178 H17F 0.9800
C179 H17G 0.9800
C179 H17H 0.9800
C179 H17I 0.9800
C180 H18D 0.9800
C180 H18E 0.9800
C180 H18F 0.9800
C181 C182 1.406(10)
C181 C186 1.428(9)
C182 C183 1.404(9)
C183 C184 1.392(11)
C183 H183 0.9500
C184 C185 1.377(11)
C184 C187 1.531(11)
C185 C186 1.398(9)
C185 H185 0.9500
C187 C188 1.495(13)
C187 C190 1.528(14)
C187 C189 1.559(13)
C188 H18G 0.9800
C188 H18H 0.9800
C188 H18I 0.9800
C189 H18J 0.9800
C189 H18K 0.9800
C189 H18L 0.9800
C190 H19D 0.9800
C190 H19E 0.9800
C190 H19F 0.9800
C191 C196 1.387(10)
C191 C192 1.410(11)
C192 C193 1.408(11)
C193 C194 1.408(12)
C193 H193 0.9500
C194 C195 1.396(12)
C194 C197 1.518(17)
C195 C196 1.419(10)
C195 H195 0.9500
C197 C200 1.47(2)
C197 C198 1.56(2)
C197 C199 1.57(2)
C199 H19J 0.9800
C199 H19K 0.9800
C199 H19L 0.9800
C200 H20D 0.9800
C200 H20E 0.9800
C200 H20F 0.9800
C201 C202 1.373(9)
C201 C206 1.394(10)
C202 C203 1.401(9)
C203 C204 1.409(11)
C203 H203 0.9500
C204 C205 1.385(11)
C204 C207 1.500(16)
C205 C206 1.414(10)
C205 H205 0.9500
C207 C208 1.512(18)
C207 C210 1.543(17)
C207 C209 1.544(18)
C208 H20G 0.9800
C208 H20H 0.9800
C208 H20I 0.9800
C209 H20J 0.9800
C209 H20K 0.9800
C209 H20L 0.9800
C210 H21A 0.9800
C210 H21B 0.9800
C210 H21C 0.9800
C211 C212 1.410(8)
C211 C216 1.413(9)
C212 C213 1.384(9)
C213 C214 1.394(10)
C213 H213 0.9500
C214 C215 1.370(10)
C214 C217 1.519(12)
C215 C216 1.417(9)
C215 H215 0.9500
C217 C219 1.523(13)
C217 C218 1.54(2)
C217 C220 1.67(2)
C218 H21D 0.9800
C218 H21E 0.9800
C218 H21F 0.9800
C219 H21G 0.9800
C219 H21H 0.9800
C219 H21I 0.9800
C221 C226 1.398(8)
C221 C222 1.399(9)
C222 C223 1.375(9)
C223 C224 1.399(10)
C223 H223 0.9500
C224 C225 1.384(10)
C224 C227 1.545(12)
C225 C226 1.409(9)
C225 H225 0.9500
C227 C228 1.431(15)
C227 C230 1.489(14)
C227 C229 1.553(8)
C228 H22D 0.9800
C228 H22E 0.9800
C228 H22F 0.9800
C229 H22G 0.9800
C229 H22H 0.9800
C229 H22I 0.9800
C230 H23A 0.9800
C230 H23B 0.9800
C230 H23C 0.9800
C231 C232 1.384(10)
C231 C236 1.416(10)
C232 C233 1.402(10)
C233 C234 1.365(13)
C233 H233 0.9500
C234 C235 1.363(13)
C234 C237 1.52(2)
C235 C236 1.398(10)
C235 H235 0.9500
C237 C238 1.45(2)
C237 C240 1.56(2)
C237 C239 1.57(3)
C238 H23D 0.9800
C238 H23E 0.9800
C238 H23F 0.9800
C241 C242 1.363(11)
C241 C246 1.410(11)
C242 C243 1.385(11)
C243 C244 1.353(14)
C243 H243 0.9500
C244 C245 1.407(14)
C244 C247 1.575(17)
C245 C246 1.398(11)
C245 H245 0.9500
C247 C248 1.452(19)
C247 C249 1.525(9)
C247 C250 1.548(10)
C248 H24D 0.9800
C248 H24E 0.9800
C248 H24F 0.9800
C250 H25A 0.9800
C250 H25B 0.9800
C250 H25C 0.9800
C251 C252 1.382(10)
C251 C256 1.417(9)
C252 C253 1.393(10)
C253 C254 1.391(12)
C253 H253 0.9500
C254 C255 1.396(12)
C254 C257 1.554(17)
C255 C256 1.393(9)
C255 H255 0.9500
C257 C260 1.441(18)
C257 C258 1.494(18)
C257 C259 1.547(19)
C258 H25D 0.9800
C258 H25E 0.9800
C258 H25F 0.9800
C259 H25G 0.9800
C259 H25H 0.9800
C259 H25I 0.9800
C260 H26A 0.9800
C260 H26B 0.9800
C260 H26C 0.9800
C261 C262 1.400(9)
C261 C266 1.416(8)
C262 C263 1.406(9)
C263 C264 1.397(10)
C263 H263 0.9500
C264 C265 1.409(10)
C264 C267 1.509(10)
C265 C266 1.400(9)
C265 H265 0.9500
C267 C270 1.523(13)
C267 C268 1.529(11)
C267 C269 1.535(12)
C268 H26D 0.9800
C268 H26E 0.9800
C268 H26F 0.9800
C269 H26G 0.9800
C269 H26H 0.9800
C269 H26I 0.9800
C270 H27A 0.9800
C270 H27B 0.9800
C270 H27C 0.9800
C271 C272 1.399(9)
C271 C276 1.432(10)
C272 C273 1.420(9)
C273 C274 1.400(12)
C273 H273 0.9500
C274 C275 1.382(12)
C274 C277 1.565(12)
C275 C276 1.406(10)
C275 H275 0.9500
C277 C280 1.444(15)
C277 C278 1.483(15)
C277 C279 1.587(15)
C278 H27D 0.9800
C278 H27E 0.9800
C278 H27F 0.9800
C279 H27G 0.9800
C279 H27H 0.9800
C279 H27I 0.9800
C280 H28D 0.9800
C280 H28E 0.9800
C280 H28F 0.9800
C281 C282 1.387(10)
C281 C286 1.417(10)
C282 C283 1.410(10)
C283 C284 1.448(12)
C283 H283 0.9500
C284 C285 1.350(12)
C284 C287 1.498(15)
C285 C286 1.418(10)
C285 H285 0.9500
C287 C290 1.48(2)
C287 C289 1.486(18)
C287 C288 1.562(18)
C288 H28G 0.9800
C288 H28H 0.9800
C288 H28I 0.9800
C289 H28J 0.9800
C289 H28K 0.9800
C289 H28L 0.9800
C290 H29D 0.9800
C290 H29E 0.9800
C290 H29F 0.9800
C291 C292 1.382(10)
C291 C296 1.416(10)
C292 C293 1.391(10)
C293 C294 1.394(11)
C293 H293 0.9500
C294 C295 1.413(11)
C294 C297 1.529(12)
C295 C296 1.380(10)
C295 H295 0.9500
C297 C300 1.514(16)
C297 C298 1.520(15)
C297 C299 1.540(17)
C298 H29G 0.9800
C298 H29H 0.9800
C298 H29I 0.9800
C299 H29J 0.9800
C299 H29K 0.9800
C299 H29L 0.9800
C300 H30D 0.9800
C300 H30E 0.9800
C300 H30F 0.9800
C301 C306 1.400(10)
C301 C302 1.423(10)
C302 C303 1.376(10)
C303 C304 1.401(14)
C303 H303 0.9500
C304 C305 1.375(14)
C304 C307 1.58(2)
C305 C306 1.389(10)
C305 H305 0.9500
C307 C308 1.522(9)
C307 C309 1.532(10)
C307 C310 1.55(2)
C308 H30J 0.9800
C308 H30K 0.9800
C308 H30L 0.9800
C311 C316 1.391(10)
C311 C312 1.439(9)
C312 C313 1.376(10)
C313 C314 1.359(12)
C313 H313 0.9500
C314 C315 1.428(12)
C314 C317 1.508(17)
C315 C316 1.412(9)
C315 H315 0.9500
C317 C319 1.40(2)
C317 C320 1.510(9)
C317 C318 1.547(9)
C318 H31D 0.9800
C318 H31E 0.9800
C318 H31F 0.9800
C319 H31G 0.9800
C319 H31H 0.9800
C319 H31I 0.9800
C320 H32A 0.9800
C320 H32B 0.9800
C320 H32C 0.9800
C321 C326 1.426(9)
C321 C322 1.433(9)
C322 C323 1.381(8)
C323 C324 1.404(9)
C323 H323 0.9500
C324 C325 1.400(10)
C324 C327 1.515(10)
C325 C326 1.381(9)
C325 H325 0.9500
C327 C329 1.502(14)
C327 C330 1.519(12)
C327 C328 1.586(14)
C328 H32D 0.9800
C328 H32E 0.9800
C328 H32F 0.9800
C329 H32G 0.9800
C329 H32H 0.9800
C329 H32I 0.9800
C330 H33A 0.9800
C330 H33B 0.9800
C330 H33C 0.9800
C331 C336 1.409(9)
C331 C332 1.414(9)
C332 C333 1.391(9)
C333 C334 1.376(10)
C333 H333 0.9500
C334 C335 1.400(10)
C334 C337 1.539(10)
C335 C336 1.389(9)
C335 H335 0.9500
C337 C340 1.489(11)
C337 C339 1.545(13)
C337 C338 1.554(13)
C338 H33D 0.9800
C338 H33E 0.9800
C338 H33F 0.9800
C339 H33G 0.9800
C339 H33H 0.9800
C339 H33I 0.9800
C340 H34A 0.9800
C340 H34B 0.9800
C340 H34C 0.9800
C341 C342 1.399(9)
C341 C346 1.408(9)
C342 C343 1.379(9)
C343 C344 1.382(11)
C343 H343 0.9500
C344 C345 1.433(11)
C344 C347 1.507(12)
C345 C346 1.385(10)
C345 H345 0.9500
C347 C349 1.365(16)
C347 C348 1.498(16)
C347 C350 1.631(18)
C348 H34D 0.9800
C348 H34E 0.9800
C348 H34F 0.9800
C349 H34G 0.9800
C349 H34H 0.9800
C349 H34I 0.9800
C350 H35A 0.9800
C350 H35B 0.9800
C350 H35C 0.9800
C351 C356 1.397(9)
C351 C352 1.418(8)
C352 C353 1.369(9)
C353 C354 1.398(11)
C353 H353 0.9500
C354 C355 1.386(10)
C354 C357 1.558(14)
C355 C356 1.403(9)
C355 H355 0.9500
C357 C358 1.477(17)
C357 C359 1.535(15)
C357 C360 1.67(2)
C358 H35D 0.9800
C358 H35E 0.9800
C358 H35F 0.9800
C359 H35G 0.9800
C359 H35H 0.9800
C359 H35I 0.9800
C360 H36A 0.9800
C360 H36B 0.9800
C360 H36C 0.9800
C361 C366 1.400(10)
C361 C362 1.420(10)
C362 C363 1.376(10)
C363 C364 1.423(11)
C363 H363 0.9500
C364 C365 1.409(10)
C364 C367 1.504(12)
C365 C366 1.391(10)
C365 H365 0.9500
C367 C369 1.486(15)
C367 C370 1.540(17)
C367 C368 1.577(15)
C368 H36D 0.9800
C368 H36E 0.9800
C368 H36F 0.9800
C369 H36G 0.9800
C369 H36H 0.9800
C369 H36I 0.9800
C370 H37A 0.9800
C370 H37B 0.9800
C370 H37C 0.9800
C371 C376 1.394(9)
C371 C372 1.401(10)
C372 C373 1.403(9)
C373 C374 1.383(11)
C373 H373 0.9500
C374 C375 1.411(11)
C374 C377 1.540(13)
C375 C376 1.373(10)
C375 H375 0.9500
C377 C380 1.526(9)
C377 C379 1.527(9)
C377 C378 1.550(10)
C379 H37G 0.9800
C379 H37H 0.9800
C379 H37I 0.9800
C381 C386 1.404(10)
C381 C382 1.431(9)
C382 C383 1.401(9)
C383 C384 1.410(11)
C383 H383 0.9500
C384 C385 1.388(11)
C384 C387 1.545(12)
C385 C386 1.390(10)
C385 H385 0.9500
C387 C388 1.478(16)
C387 C390 1.552(16)
C387 C389 1.561(15)
C388 H38G 0.9800
C388 H38H 0.9800
C388 H38I 0.9800
C389 H38J 0.9800
C389 H38K 0.9800
C389 H38L 0.9800
C390 H39D 0.9800
C390 H39E 0.9800
C390 H39F 0.9800
C391 C396 1.383(15)
C391 C392 1.419(15)
C392 C393 1.431(12)
C393 C394 1.604(16)
C394 C395 1.374(15)
C394 C397 1.560(9)
C395 C396 1.392(12)
C395 H395 0.9500
C397 C399 1.36(2)
C397 C400 1.539(10)
C397 C398 1.90(3)
O49A O49B 1.322(18)
O79A O79B 1.219(19)

loop_
_platon_squeeze_void_nr
_platon_squeeze_void_average_x
_platon_squeeze_void_average_y
_platon_squeeze_void_average_z
_platon_squeeze_void_volume
_platon_squeeze_void_count_electrons
1 0.572 -0.071 -0.032 8598.4 373.0
2 0.755 -0.045 0.482 136.5 7.0
3 0.245 0.045 0.518 137.7 8.7
4 0.576 0.222 0.787 144.2 6.3
5 0.035 0.249 0.271 82.7 9.4
6 0.028 0.309 0.502 267.3 19.3
7 0.071 0.359 0.753 69.9 9.0
8 0.502 0.395 0.222 149.0 9.4
9 0.504 0.361 0.855 22.0 2.3
10 0.692 0.398 0.166 7.2 1.7
11 0.968 0.487 0.335 13.7 0.8
12 0.032 0.513 0.665 13.7 0.6
13 0.498 0.605 0.778 149.0 8.2
14 0.929 0.641 0.247 69.9 8.4
15 0.308 0.602 0.834 8.2 1.2
16 0.493 0.645 0.146 23.0 2.8
17 0.972 0.691 0.498 267.3 18.4
18 -0.035 0.751 0.729 82.7 9.8
19 0.424 0.779 0.214 143.1 4.9
